data_4516384
loop_
_publ_author_name
'Wei, Yongqin'
'Wang, Gaoji'
'Wu, Kechen'

_publ_section_title
;
 First Eu(II)/Ln(III) Mixed Complex with High Oxidative Stability
;
_journal_issue 11
_journal_name_full 'Crystal Growth &amp; Design'
_journal_page_first 5288
_journal_paper_doi 10.1021/acs.cgd.5b00804
_journal_volume 15
_journal_year 2015
_chemical_absolute_configuration Eu2Sm4(OH)4(C6H5NO2)4(C44H56N4O8)2
_chemical_formula_sum 'C112 H132 Eu2 N12 O28 Sm4'
_chemical_formula_weight 2999.62
_space_group_IT_number 1
_space_group_name_Hall 'P 1'
_space_group_name_H-M_alt 'P 1'
_symmetry_cell_setting triclinic
_symmetry_space_group_name_H-M 'P 1'
_atom_sites_solution_hydrogens geom
_atom_sites_solution_primary direct
_atom_sites_solution_secondary difmap
_audit_creation_method SHELXL-97
_cell_angle_alpha 89.263(19)
_cell_angle_beta 78.254(15)
_cell_angle_gamma 66.414(10)
_cell_formula_units_Z 1
_cell_length_a 15.183(7)
_cell_length_b 15.207(8)
_cell_length_c 15.218(8)
_cell_measurement_reflns_used 10828
_cell_measurement_temperature 293(2)
_cell_measurement_theta_max 27.5748
_cell_measurement_theta_min 2.0820
_cell_volume 3143(3)
_computing_cell_refinement 'CrystalClear (Rigaku Corp., 2000)'
_computing_data_collection 'CrystalClear (Rigaku Corp., 2000)'
_computing_data_reduction 'CrystalClear (Rigaku Corp., 2000)'
_computing_molecular_graphics 'Bruker SHELXTL'
_computing_publication_material 'Bruker SHELXTL'
_computing_structure_refinement 'SHELXL-97 (Sheldrick, 1997)'
_computing_structure_solution 'SHELXS-97 (Sheldrick, 1990)'
_diffrn_ambient_temperature 293(2)
_diffrn_measured_fraction_theta_full 0.965
_diffrn_measured_fraction_theta_max 0.965
_diffrn_measurement_device_type 'Rigaku Mercury CCD'
_diffrn_measurement_method '\w scans'
_diffrn_radiation_monochromator graphite
_diffrn_radiation_source 'Rotating Anode'
_diffrn_radiation_type MoK\a
_diffrn_radiation_wavelength 0.71073
_diffrn_reflns_av_R_equivalents 0.0000
_diffrn_reflns_av_sigmaI/netI 0.0741
_diffrn_reflns_limit_h_max 19
_diffrn_reflns_limit_h_min -19
_diffrn_reflns_limit_k_max 19
_diffrn_reflns_limit_k_min -19
_diffrn_reflns_limit_l_max 19
_diffrn_reflns_limit_l_min -19
_diffrn_reflns_number 21019
_diffrn_reflns_theta_full 27.52
_diffrn_reflns_theta_max 27.52
_diffrn_reflns_theta_min 2.25
_diffrn_standards_decay_% 0
_diffrn_standards_interval_count 0
_diffrn_standards_interval_time 0
_diffrn_standards_number 0
_exptl_absorpt_coefficient_mu 2.892
_exptl_absorpt_correction_T_max 0.551
_exptl_absorpt_correction_T_min 0.339
_exptl_absorpt_correction_type multi-scan
_exptl_crystal_colour Yellow
_exptl_crystal_density_diffrn 1.585
_exptl_crystal_density_method 'not measured'
_exptl_crystal_description Prism
_exptl_crystal_F_000 1486
_exptl_crystal_size_max 0.406
_exptl_crystal_size_mid 0.323
_exptl_crystal_size_min 0.206
_platon_squeeze_details
;
;
_refine_diff_density_max 3.356
_refine_diff_density_min -2.376
_refine_diff_density_rms 0.242
_refine_ls_abs_structure_details 'Flack H D (1983), Acta Cryst. A39, 876-881'
_refine_ls_abs_structure_Flack 0.083(13)
_refine_ls_extinction_method none
_refine_ls_goodness_of_fit_ref 1.035
_refine_ls_hydrogen_treatment CONSTRU
_refine_ls_matrix_type full
_refine_ls_number_parameters 1399
_refine_ls_number_reflns 21019
_refine_ls_number_restraints 987
_refine_ls_restrained_S_all 1.021
_refine_ls_R_factor_all 0.0608
_refine_ls_R_factor_gt 0.0575
_refine_ls_shift/su_max 0.002
_refine_ls_shift/su_mean 0.000
_refine_ls_structure_factor_coef Fsqd
_refine_ls_weighting_details 'calc w=1/[\s^2^(Fo^2^)+(0.0999P)^2^+0.0000P] where P=(Fo^2^+2Fc^2^)/3'
_refine_ls_weighting_scheme calc
_refine_ls_wR_factor_gt 0.1480
_refine_ls_wR_factor_ref 0.1523
_reflns_number_gt 18932
_reflns_number_total 21019
_reflns_threshold_expression >2sigma(I)
_cod_data_source_file cg5b00804_si_003.cif
_cod_data_source_block M-Eu^II^Sm^III^-1
_cod_depositor_comments
;
The following automatic conversions were performed:

data item '_exptl_absorpt_correction_type' value 'Multi-scan' was
changed to 'multi-scan' in accordance with the
/home/saulius/struct/COD-crude-data/automatic-downloads/DataCite-retrospective/ACS/depositions/lib/dictionaries/cif_core.dic
dictionary named 'cif_core.dic' version 2.4.2 last updated on
2011-04-26.

data item '_symmetry_cell_setting' value 'Triclinic' was changed to
'triclinic' in accordance with the
/home/saulius/struct/COD-crude-data/automatic-downloads/DataCite-retrospective/ACS/depositions/lib/dictionaries/cif_core.dic
dictionary named 'cif_core.dic' version 2.4.2 last updated on
2011-04-26.

Automatic conversion script
Id: cif_fix_values 6909 2019-04-08 15:41:33Z antanas 
;
_cod_original_cell_volume 3144(3)
_cod_original_sg_symbol_H-M P1
_cod_database_code 4516384

loop_
_symmetry_equiv_pos_as_xyz
'x, y, z'

loop_
_atom_site_label
_atom_site_type_symbol
_atom_site_fract_x
_atom_site_fract_y
_atom_site_fract_z
_atom_site_U_iso_or_equiv
_atom_site_adp_type
_atom_site_occupancy
_atom_site_symmetry_multiplicity
_atom_site_calc_flag
_atom_site_refinement_flags
Eu1 Eu 0.95900(3) -0.22392(3) 0.56533(3) 0.01511(11) Uani 1 1 d U
Eu2 Eu 0.36238(3) 0.21698(3) 0.91557(3) 0.01569(11) Uani 1 1 d U
Sm1 Sm 0.72922(4) 0.00763(3) 0.59268(3) 0.01825(13) Uani 1 1 d U
Sm2 Sm 0.77330(3) -0.14711(3) 0.78841(3) 0.01557(12) Uani 1 1 d U
Sm3 Sm 0.50725(4) -0.01024(3) 0.75727(3) 0.01715(12) Uani 1 1 d U
Sm4 Sm 0.63814(4) 0.12959(3) 0.83486(3) 0.01832(13) Uani 1 1 d U
C1 C 0.2691(10) -0.1388(10) 1.1977(9) 0.036(3) Uani 1 1 d U
H1A H 0.1992 -0.1237 1.2017 0.054 Uiso 1 1 calc R
H1B H 0.2775 -0.1165 1.2543 0.054 Uiso 1 1 calc R
H1C H 0.3071 -0.2085 1.1868 0.054 Uiso 1 1 calc R
C3 C 0.4179(10) 0.6309(8) 0.6860(9) 0.032(3) Uani 1 1 d U
H3A H 0.3980 0.6786 0.7369 0.048 Uiso 1 1 calc R
H3B H 0.3683 0.6518 0.6491 0.048 Uiso 1 1 calc R
H3C H 0.4815 0.6247 0.6495 0.048 Uiso 1 1 calc R
C4 C 0.5260(8) 0.2042(7) 1.0428(8) 0.019(2) Uani 1 1 d U
C5 C 0.7245(17) 0.4826(15) 0.5525(15) 0.078(6) Uani 1 1 d U
H5A H 0.7139 0.5415 0.5252 0.094 Uiso 1 1 calc R
C6 C 1.2206(11) -0.1843(10) 0.9176(10) 0.041(3) Uani 1 1 d U
H6A H 1.2637 -0.2518 0.9216 0.061 Uiso 1 1 calc R
H6B H 1.1807 -0.1559 0.9775 0.061 Uiso 1 1 calc R
H6C H 1.2609 -0.1488 0.8946 0.061 Uiso 1 1 calc R
C7 C 0.2295(8) 0.2416(8) 0.7147(7) 0.018(2) Uani 1 1 d U
C8 C 0.0684(12) 0.1754(11) 0.5948(11) 0.048(4) Uani 1 1 d U
H8A H 0.0712 0.1109 0.5835 0.073 Uiso 1 1 calc R
H8B H 0.0799 0.2031 0.5373 0.073 Uiso 1 1 calc R
H8C H 0.0034 0.2165 0.6308 0.073 Uiso 1 1 calc R
C10 C 0.8750(12) -0.3267(10) 0.9360(9) 0.043(3) Uani 1 1 d U
H10A H 0.9126 -0.3955 0.9403 0.065 Uiso 1 1 calc R
H10B H 0.8106 -0.3054 0.9776 0.065 Uiso 1 1 calc R
H10C H 0.9110 -0.2904 0.9516 0.065 Uiso 1 1 calc R
C11 C 1.0849(9) -0.0905(8) 0.8385(9) 0.029(3) Uani 1 1 d U
H11A H 1.0853 -0.0329 0.8615 0.035 Uiso 1 1 calc R
C12 C 0.9884(10) -0.1177(10) 1.0956(9) 0.037(3) Uani 1 1 d U
H12A H 1.0377 -0.1771 1.1057 0.044 Uiso 1 1 calc R
C13 C 0.7402(11) 0.1138(11) 0.3792(10) 0.043(3) Uani 1 1 d U
H13A H 0.7845 0.1201 0.3253 0.065 Uiso 1 1 calc R
H13B H 0.6981 0.1776 0.4097 0.065 Uiso 1 1 calc R
H13C H 0.6991 0.0840 0.3618 0.065 Uiso 1 1 calc R
C14 C 0.1549(8) 0.2506(8) 0.6723(7) 0.023(2) Uani 1 1 d U
H14A H 0.1100 0.3125 0.6621 0.028 Uiso 1 1 calc R
C15 C 0.4417(9) -0.0616(7) 1.0342(7) 0.022(2) Uani 1 1 d U
C16 C 0.4694(8) 0.3628(8) 0.6917(7) 0.022(2) Uani 1 1 d U
C17 C 0.5594(9) 0.2805(8) 1.1952(8) 0.027(3) Uani 1 1 d U
C18 C 1.0863(9) -0.2570(8) 0.7648(8) 0.026(3) Uani 1 1 d U
C19 C 0.1453(9) 0.1688(9) 0.6445(8) 0.028(3) Uani 1 1 d U
C20 C 0.4903(8) 0.2439(8) 1.2022(8) 0.024(2) Uani 1 1 d U
H20A H 0.4530 0.2428 1.2601 0.029 Uiso 1 1 calc R
C21 C 0.9030(9) -0.6446(8) 0.7936(8) 0.023(2) Uani 1 1 d U
H21A H 0.8944 -0.6417 0.8593 0.035 Uiso 1 1 calc R
H21B H 0.9662 -0.6969 0.7664 0.035 Uiso 1 1 calc R
H21C H 0.8494 -0.6566 0.7771 0.035 Uiso 1 1 calc R
C22 C 0.4550(8) 0.4509(8) 0.6594(8) 0.024(2) Uani 1 1 d U
H22A H 0.4631 0.4579 0.5965 0.029 Uiso 1 1 calc R
C23 C 1.0174(8) -0.0842(7) 0.7908(7) 0.019(2) Uani 1 1 d U
C24 C 0.8621(9) -0.0286(9) 1.0210(7) 0.024(2) Uani 1 1 d U
C25 C 1.1545(9) -0.1791(9) 0.8552(8) 0.029(3) Uani 1 1 d U
C26 C 0.8972(7) -0.4428(7) 0.6367(7) 0.017(2) Uani 1 1 d U
C27 C 0.1211(9) 0.2497(8) 0.9137(8) 0.027(3) Uani 1 1 d U
H27A H 0.0546 0.2575 0.9464 0.032 Uiso 1 1 calc R
H27B H 0.1356 0.2138 0.8550 0.032 Uiso 1 1 calc R
C28 C 0.5834(8) -0.2208(7) 0.8441(8) 0.023(2) Uani 1 1 d U
C29 C 0.4584(8) 0.3502(7) 0.7848(8) 0.022(2) Uani 1 1 d U
C30 C 0.3783(8) 0.0034(7) 0.9817(7) 0.017(2) Uani 1 1 d U
C31 C 1.0123(7) -0.1685(7) 0.7543(7) 0.0141(19) Uani 1 1 d U
C32 C 0.9366(9) 0.0935(7) 0.3671(7) 0.021(2) Uani 1 1 d U
H32A H 0.8982 0.1348 0.3291 0.026 Uiso 1 1 calc R
C33 C 0.6105(10) 0.2816(9) 1.1128(9) 0.034(3) Uani 1 1 d U
H33A H 0.6593 0.3068 1.1061 0.041 Uiso 1 1 calc R
C34 C 1.1983(7) -0.2592(7) 0.5700(7) 0.018(2) Uani 1 1 d U
H34A H 1.2642 -0.2632 0.5401 0.022 Uiso 1 1 calc R
H34B H 1.1803 -0.2249 0.6301 0.022 Uiso 1 1 calc R
C35 C 0.8870(8) -0.4751(8) 0.8201(8) 0.023(2) Uani 1 1 d U
H35A H 0.8856 -0.4851 0.8820 0.027 Uiso 1 1 calc R
C36 C 1.0441(7) -0.0264(7) 0.4788(7) 0.016(2) Uani 1 1 d U
C37 C 0.8939(9) 0.0477(8) 0.4315(7) 0.022(2) Uani 1 1 d U
C38 C 1.1696(8) -0.2312(8) 0.4174(7) 0.022(2) Uani 1 1 d U
H38A H 1.2075 -0.3019 0.4114 0.027 Uiso 1 1 calc R
H38B H 1.2164 -0.2012 0.3962 0.027 Uiso 1 1 calc R
C39 C 0.4133(8) 0.5221(8) 0.8090(8) 0.023(2) Uani 1 1 d U
H39A H 0.3944 0.5766 0.8497 0.028 Uiso 1 1 calc R
C40 C 0.8217(12) -0.2390(10) 0.2848(9) 0.039(3) Uani 1 1 d U
H40A H 0.8576 -0.2419 0.2252 0.047 Uiso 1 1 calc R
C41 C 0.4038(9) -0.1048(8) 1.1039(8) 0.024(2) Uani 1 1 d U
H41A H 0.4460 -0.1453 1.1396 0.029 Uiso 1 1 calc R
C42 C 0.8752(8) -0.3872(7) 0.7898(7) 0.018(2) Uani 1 1 d U
C43 C 1.1529(9) -0.2606(9) 0.8177(8) 0.028(3) Uani 1 1 d U
H43A H 1.1991 -0.3218 0.8282 0.034 Uiso 1 1 calc R
C44 C 1.1076(8) -0.0961(8) 0.5345(7) 0.020(2) Uani 1 1 d U
H44A H 1.0765 -0.0771 0.5990 0.024 Uiso 1 1 calc R
H44B H 1.1724 -0.0921 0.5232 0.024 Uiso 1 1 calc R
C45 C 0.2077(9) 0.0788(9) 0.6675(8) 0.028(3) Uani 1 1 d U
H45A H 0.1990 0.0228 0.6524 0.033 Uiso 1 1 calc R
C46 C 0.9013(8) -0.5500(7) 0.7598(7) 0.018(2) Uani 1 1 d U
C47 C 0.9323(8) -0.1798(7) 0.3424(7) 0.020(2) Uani 1 1 d U
H47A H 0.9098 -0.1115 0.3636 0.024 Uiso 1 1 calc R
H47B H 0.9588 -0.1856 0.2766 0.024 Uiso 1 1 calc R
C48 C 0.2806(9) 0.0702(8) 0.7111(8) 0.029(3) Uani 1 1 d U
C49 C 0.9991(9) -0.3983(7) 0.3998(7) 0.020(2) Uani 1 1 d U
H49A H 1.0296 -0.4656 0.3733 0.024 Uiso 1 1 calc R
H49B H 0.9309 -0.3696 0.3902 0.024 Uiso 1 1 calc R
C50 C 1.0869(9) 0.0196(7) 0.4126(7) 0.021(2) Uani 1 1 d U
H50A H 1.1541 0.0085 0.4060 0.025 Uiso 1 1 calc R
C51 C 0.2098(8) 0.0898(7) 0.9510(7) 0.020(2) Uani 1 1 d U
H51A H 0.1455 0.0852 0.9687 0.024 Uiso 1 1 calc R
H51B H 0.2349 0.0703 0.8859 0.024 Uiso 1 1 calc R
C52 C 0.3159(9) 0.4000(8) 1.0793(7) 0.025(3) Uani 1 1 d U
H52A H 0.2797 0.4684 1.1023 0.030 Uiso 1 1 calc R
H52B H 0.3824 0.3769 1.0925 0.030 Uiso 1 1 calc R
C53 C 0.2248(8) 0.2017(8) 1.1221(7) 0.020(2) Uani 1 1 d U
H53A H 0.2547 0.1308 1.1224 0.024 Uiso 1 1 calc R
H53B H 0.1905 0.2284 1.1846 0.024 Uiso 1 1 calc R
C54 C 0.2792(8) 0.0204(7) 1.0007(7) 0.019(2) Uani 1 1 d U
C55 C 0.4274(8) 0.5329(8) 0.7216(8) 0.022(2) Uani 1 1 d U
C56 C 0.8030(8) -0.0238(7) 0.9509(7) 0.016(2) Uani 1 1 d U
C57 C 0.4075(8) 0.4235(7) 0.9433(7) 0.019(2) Uani 1 1 d U
H57A H 0.3923 0.4863 0.9743 0.022 Uiso 1 1 calc R
H57B H 0.4689 0.3763 0.9580 0.022 Uiso 1 1 calc R
C58 C 0.2427(8) -0.0273(7) 1.0698(7) 0.022(2) Uani 1 1 d U
H58A H 0.1753 -0.0173 1.0809 0.027 Uiso 1 1 calc R
C59 C 0.5320(9) 0.0068(9) 0.5284(8) 0.031(3) Uani 1 1 d U
C60 C 0.9100(8) -0.5344(7) 0.6684(7) 0.018(2) Uani 1 1 d U
H60A H 0.9249 -0.5866 0.6263 0.022 Uiso 1 1 calc R
C61 C 0.7912(9) -0.1948(8) 0.4467(7) 0.024(2) Uani 1 1 d U
C62 C 0.7454(10) -0.2690(10) 0.2997(9) 0.034(3) Uani 1 1 d U
C63 C 1.0319(8) 0.0800(8) 0.3579(7) 0.022(2) Uani 1 1 d U
C64 C 1.2043(8) -0.3580(8) 0.5821(9) 0.026(3) Uani 1 1 d U
H64A H 1.2516 -0.3900 0.6205 0.031 Uiso 1 1 calc R
H64B H 1.2294 -0.3951 0.5227 0.031 Uiso 1 1 calc R
C65 C 1.0914(8) -0.3482(7) 0.7292(7) 0.019(2) Uani 1 1 d U
H65A H 1.0307 -0.3558 0.7586 0.023 Uiso 1 1 calc R
H65B H 1.1476 -0.4013 0.7463 0.023 Uiso 1 1 calc R
C66 C 0.8467(9) -0.2039(8) 0.3579(7) 0.024(2) Uani 1 1 d U
C67 C 0.5578(10) -0.2913(8) 0.9057(10) 0.034(3) Uani 1 1 d U
C68 C 0.8734(8) -0.3664(7) 0.6985(8) 0.021(2) Uani 1 1 d U
C69 C 0.3044(9) -0.0897(8) 1.1226(7) 0.022(2) Uani 1 1 d U
C70 C 0.6027(9) -0.1348(8) 1.0617(7) 0.024(2) Uani 1 1 d U
H70A H 0.6687 -0.1367 1.0395 0.037 Uiso 1 1 calc R
H70B H 0.6043 -0.1993 1.0532 0.037 Uiso 1 1 calc R
H70C H 0.5804 -0.1132 1.1258 0.037 Uiso 1 1 calc R
C71 C 0.5779(11) 0.3177(11) 1.2738(10) 0.042(3) Uani 1 1 d U
H71A H 0.5355 0.3095 1.3283 0.062 Uiso 1 1 calc R
H71B H 0.5635 0.3863 1.2694 0.062 Uiso 1 1 calc R
H71C H 0.6470 0.2826 1.2768 0.062 Uiso 1 1 calc R
C72 C 0.2305(8) 0.4633(8) 0.9608(7) 0.023(2) Uani 1 1 d U
H72A H 0.2295 0.5286 0.9654 0.028 Uiso 1 1 calc R
H72B H 0.1752 0.4620 1.0074 0.028 Uiso 1 1 calc R
C73 C 0.2138(8) 0.4453(7) 0.8687(8) 0.022(2) Uani 1 1 d U
H73A H 0.1486 0.4940 0.8631 0.027 Uiso 1 1 calc R
H73B H 0.2641 0.4557 0.8222 0.027 Uiso 1 1 calc R
C74 C 0.3866(9) 0.1769(8) 1.1367(8) 0.029(3) Uani 1 1 d U
H74A H 0.4127 0.1094 1.1117 0.035 Uiso 1 1 calc R
H74B H 0.3585 0.1788 1.2016 0.035 Uiso 1 1 calc R
C75 C 0.2632(8) 0.3426(7) 1.1270(7) 0.019(2) Uani 1 1 d U
H75A H 0.1937 0.3726 1.1215 0.022 Uiso 1 1 calc R
H75B H 0.2638 0.3462 1.1918 0.022 Uiso 1 1 calc R
C76 C 1.0948(8) -0.2051(8) 0.3579(7) 0.022(2) Uani 1 1 d U
H76A H 1.0636 -0.1342 0.3572 0.027 Uiso 1 1 calc R
H76B H 1.1297 -0.2320 0.2955 0.027 Uiso 1 1 calc R
C77 C 0.9113(9) -0.4289(7) 0.5401(7) 0.021(2) Uani 1 1 d U
H77A H 0.8495 -0.3789 0.5288 0.026 Uiso 1 1 calc R
H77B H 0.9231 -0.4896 0.5071 0.026 Uiso 1 1 calc R
C78 C 1.0899(8) -0.4706(7) 0.5152(7) 0.020(2) Uani 1 1 d U
H78A H 1.1431 -0.4655 0.4685 0.024 Uiso 1 1 calc R
H78B H 1.0924 -0.5361 0.5073 0.024 Uiso 1 1 calc R
C79 C 0.7203(8) 0.2287(8) 0.6565(9) 0.025(3) Uani 1 1 d U
C80 C 1.1084(8) -0.4575(7) 0.6055(7) 0.021(2) Uani 1 1 d U
H80A H 1.1743 -0.5060 0.6091 0.025 Uiso 1 1 calc R
H80B H 1.0592 -0.4693 0.6520 0.025 Uiso 1 1 calc R
C81 C 0.5934(8) 0.2462(7) 1.0357(7) 0.018(2) Uani 1 1 d U
C82 C 0.1514(9) 0.2288(9) 1.0651(8) 0.027(2) Uani 1 1 d U
H82A H 0.1172 0.2998 1.0694 0.032 Uiso 1 1 calc R
H82B H 0.1017 0.2030 1.0895 0.032 Uiso 1 1 calc R
C83 C 0.7253(9) 0.3171(8) 0.6239(8) 0.030(3) Uani 1 1 d U
C84 C 0.4822(9) 0.0092(8) 0.4517(8) 0.026(2) Uani 1 1 d U
C85 C 0.7149(9) -0.2276(8) 0.4589(8) 0.026(2) Uani 1 1 d U
C86 C 0.6934(11) -0.2682(11) 0.3849(9) 0.039(3) Uani 1 1 d U
H86A H 0.6446 -0.2936 0.3949 0.047 Uiso 1 1 calc R
C87 C 0.9353(10) -0.1131(10) 1.0342(9) 0.036(3) Uani 1 1 d U
H87A H 0.9489 -0.1699 0.9988 0.043 Uiso 1 1 calc R
C88 C 1.0785(9) 0.1290(9) 0.2894(8) 0.030(3) Uani 1 1 d U
H88A H 1.1479 0.1088 0.2919 0.045 Uiso 1 1 calc R
H88B H 1.0441 0.1989 0.3023 0.045 Uiso 1 1 calc R
H88C H 1.0742 0.1114 0.2292 0.045 Uiso 1 1 calc R
C89 C 0.6824(10) 0.4047(9) 0.6794(9) 0.034(3) Uani 1 1 d U
H89A H 0.6513 0.4074 0.7407 0.041 Uiso 1 1 calc R
C90 C 0.9477(7) -0.0116(7) 0.4921(7) 0.014(2) Uani 1 1 d U
C91 C 0.2379(9) 0.3324(7) 0.7519(7) 0.023(2) Uani 1 1 d U
H91A H 0.3054 0.3275 0.7273 0.027 Uiso 1 1 calc R
H91B H 0.1921 0.3897 0.7283 0.027 Uiso 1 1 calc R
C92 C 0.4256(8) 0.4327(7) 0.8439(7) 0.018(2) Uani 1 1 d U
C93 C 0.9459(9) 0.0878(8) 0.8047(9) 0.030(3) Uani 1 1 d U
H93A H 0.8961 0.1431 0.7839 0.045 Uiso 1 1 calc R
H93B H 1.0106 0.0899 0.7847 0.045 Uiso 1 1 calc R
H93C H 0.9296 0.0902 0.8706 0.045 Uiso 1 1 calc R
C94 C 0.5306(11) 0.0036(11) 0.3636(10) 0.041(3) Uani 1 1 d U
H94A H 0.5958 0.0002 0.3500 0.050 Uiso 1 1 calc R
C95 C 0.2964(8) 0.1541(8) 0.7321(7) 0.020(2) Uani 1 1 d U
C96 C 0.4633(10) -0.2747(9) 0.9455(9) 0.034(3) Uani 1 1 d U
H96A H 0.4121 -0.2175 0.9341 0.041 Uiso 1 1 calc R
C97 C 0.4723(8) 0.2076(7) 1.1264(7) 0.020(2) Uani 1 1 d U
C98 C 0.3346(10) -0.1006(9) 0.7141(10) 0.036(3) Uani 1 1 d U
H98A H 0.2659 -0.0844 0.7114 0.053 Uiso 1 1 calc R
H98B H 0.3531 -0.1468 0.7596 0.053 Uiso 1 1 calc R
H98C H 0.3774 -0.1291 0.6552 0.053 Uiso 1 1 calc R
C99 C 1.0557(10) -0.3436(7) 0.3486(9) 0.033(3) Uani 1 1 d U
H99A H 1.1262 -0.3772 0.3503 0.040 Uiso 1 1 calc R
H99B H 1.0505 -0.3434 0.2848 0.040 Uiso 1 1 calc R
C100 C 0.5823(11) -0.2441(10) 0.5649(9) 0.039(3) Uani 1 1 d U
H10D H 0.5551 -0.2369 0.6298 0.058 Uiso 1 1 calc R
H10E H 0.6006 -0.3103 0.5418 0.058 Uiso 1 1 calc R
H10F H 0.5327 -0.1996 0.5346 0.058 Uiso 1 1 calc R
C101 C 0.1211(7) 0.3475(8) 0.8975(8) 0.020(2) Uani 1 1 d U
H10G H 0.1009 0.3847 0.9565 0.024 Uiso 1 1 calc R
H10H H 0.0706 0.3814 0.8625 0.024 Uiso 1 1 calc R
C102 C 0.4823(11) 0.0029(11) 0.2942(9) 0.042(3) Uani 1 1 d U
H10P H 0.5162 -0.0060 0.2331 0.050 Uiso 1 1 calc R
C103 C 0.5044(12) 0.2893(10) 0.5449(9) 0.043(3) Uani 1 1 d U
H10I H 0.5224 0.2270 0.5127 0.065 Uiso 1 1 calc R
H10J H 0.5559 0.3127 0.5241 0.065 Uiso 1 1 calc R
H10K H 0.4419 0.3356 0.5330 0.065 Uiso 1 1 calc R
C104 C 0.9694(13) -0.0346(13) 1.1431(10) 0.051(4) Uani 1 1 d U
H10L H 1.0079 -0.0376 1.1860 0.062 Uiso 1 1 calc R
C106 C 0.7724(12) 0.3184(11) 0.5347(10) 0.047(4) Uani 1 1 d U
H10M H 0.8032 0.2601 0.4971 0.056 Uiso 1 1 calc R
C107 C 0.8477(10) 0.0557(9) 1.0680(8) 0.032(3) Uani 1 1 d U
H10N H 0.8021 0.1161 1.0552 0.039 Uiso 1 1 calc R
C109 C 0.3914(12) 0.0150(14) 0.4655(11) 0.057(4) Uani 1 1 d U
H10O H 0.3596 0.0141 0.5259 0.068 Uiso 1 1 calc R
C110 C 0.3856(14) 0.0154(12) 0.3159(11) 0.053(4) Uani 1 1 d U
H11B H 0.3524 0.0190 0.2685 0.063 Uiso 1 1 calc R
C111 C 0.7754(12) 0.4006(10) 0.5003(10) 0.045(4) Uani 1 1 d U
H11C H 0.8122 0.3997 0.4415 0.054 Uiso 1 1 calc R
C112 C 0.5118(15) -0.4086(14) 1.0229(14) 0.069(5) Uani 1 1 d U
H11D H 0.4956 -0.4531 1.0600 0.082 Uiso 1 1 calc R
C113 C 0.7173(15) -0.3109(14) 0.2236(11) 0.059(5) Uani 1 1 d U
H11E H 0.6610 -0.3266 0.2486 0.089 Uiso 1 1 calc R
H11F H 0.7734 -0.3694 0.1947 0.089 Uiso 1 1 calc R
H11G H 0.6996 -0.2635 0.1790 0.089 Uiso 1 1 calc R
N9 N 0.6039(9) -0.4243(9) 0.9983(9) 0.044(2) Uani 1 1 d U
C115 C 0.6349(15) -0.3735(14) 0.9284(14) 0.070(5) Uani 1 1 d U
H11H H 0.7020 -0.3928 0.8990 0.084 Uiso 1 1 calc R
C116 C 0.7073(11) 0.2989(11) 0.9312(10) 0.042(3) Uani 1 1 d U
H11I H 0.6930 0.3428 0.9839 0.062 Uiso 1 1 calc R
H11J H 0.6992 0.3355 0.8778 0.062 Uiso 1 1 calc R
H11K H 0.7752 0.2505 0.9222 0.062 Uiso 1 1 calc R
C114 C 0.4385(10) -0.3354(9) 1.0003(9) 0.033(3) Uani 1 1 d U
H11L H 0.3718 -0.3259 1.0217 0.039 Uiso 1 1 calc R
N10 N 0.6877(12) 0.4870(10) 0.6401(11) 0.061(4) Uani 1 1 d U
N11 N 0.3250(6) 0.3923(5) 0.9806(5) 0.0135(17) Uani 1 1 d U
N13 N 0.3373(13) 0.0225(15) 0.3986(11) 0.078(5) Uani 1 1 d U
N15 N 0.9005(12) 0.0507(11) 1.1336(11) 0.061(4) Uani 1 1 d U
N14 N 1.1033(6) -0.3591(6) 0.6257(6) 0.0190(19) Uani 1 1 d U
N22 N 0.3065(7) 0.2361(6) 1.0924(6) 0.022(2) Uani 1 1 d U
N23 N 0.1935(9) 0.1931(9) 0.9659(9) 0.044(2) Uani 1 1 d U
N24 N 0.9942(7) -0.3998(6) 0.5016(6) 0.0192(19) Uani 1 1 d U
N32 N 0.2176(7) 0.3486(6) 0.8486(6) 0.023(2) Uani 1 1 d U
N35 N 1.0177(7) -0.2408(6) 0.3875(6) 0.023(2) Uani 1 1 d U
N41 N 1.1231(6) -0.1994(6) 0.5141(6) 0.0182(19) Uani 1 1 d U
O5 O 0.9445(5) -0.1624(5) 0.7115(4) 0.0163(15) Uani 1 1 d U
O6 O 0.4142(5) 0.0489(5) 0.9174(5) 0.0169(15) Uani 1 1 d U
O7 O 0.4938(7) 0.2782(6) 0.6397(5) 0.030(2) Uani 1 1 d U
O8 O 0.4734(5) 0.2619(5) 0.8166(5) 0.0203(16) Uani 1 1 d U
O9 O 0.8575(6) -0.2788(5) 0.6714(5) 0.0209(16) Uani 1 1 d U
O10 O 0.8117(5) -0.1609(5) 0.5148(4) 0.0151(14) Uani 1 1 d U
O11 O 0.6671(6) -0.2228(6) 0.5479(6) 0.0296(19) Uani 1 1 d U
O12 O 0.3709(5) 0.1441(5) 0.7732(5) 0.0165(15) Uani 1 1 d U
O13 O 0.7485(6) 0.0578(5) 0.9324(5) 0.0229(16) Uani 1 1 d U
O14 O 0.5376(6) -0.0709(5) 1.0137(5) 0.0257(18) Uani 1 1 d U
O15 O 0.8140(6) -0.1049(6) 0.9152(5) 0.0270(18) Uani 1 1 d U
O16 O 0.7353(6) 0.1626(5) 0.6006(5) 0.0258(18) Uani 1 1 d U
O17 O 0.9047(5) -0.0531(5) 0.5534(4) 0.0151(14) Uani 1 1 d U
O18 O 0.5111(6) 0.1710(5) 0.9673(5) 0.0183(16) Uani 1 1 d U
O19 O 0.5173(5) -0.1599(5) 0.8133(5) 0.0208(16) Uani 1 1 d U
O20 O 0.6096(6) 0.0209(5) 0.5106(5) 0.0238(17) Uani 1 1 d U
O21 O 0.7983(6) 0.0535(5) 0.4401(5) 0.0238(17) Uani 1 1 d U
O22 O 0.9482(6) 0.0011(5) 0.7682(6) 0.0255(17) Uani 1 1 d U
O25 O 0.6688(6) -0.2281(5) 0.8374(6) 0.0247(18) Uani 1 1 d U
O33 O 0.6392(6) 0.2509(5) 0.9459(5) 0.0224(16) Uani 1 1 d U
O37 O 0.8613(6) -0.3106(5) 0.8459(5) 0.0223(16) Uani 1 1 d U
O40 O 0.4908(5) -0.0072(5) 0.6033(5) 0.0208(16) Uani 1 1 d U
O43 O 0.6990(6) 0.2266(5) 0.7436(5) 0.0201(16) Uani 1 1 d U
O48 O 0.3454(6) -0.0153(5) 0.7375(6) 0.0259(18) Uani 1 1 d U
O1 O 0.5839(5) 0.0966(4) 0.7047(4) 0.0106(7) Uani 1 1 d U
H1 H 0.5383 0.1562 0.6825 0.023 Uiso 1 1 calc R
O3 O 0.7969(5) 0.0052(4) 0.7242(4) 0.0106(7) Uani 1 1 d U
H3 H 0.8616 0.0100 0.7181 0.023 Uiso 1 1 calc R
O4 O 0.5984(5) -0.0124(4) 0.8692(4) 0.0106(7) Uani 1 1 d U
H4 H 0.5702 -0.0190 0.9330 0.023 Uiso 1 1 calc R
O2 O 0.6797(5) -0.1286(4) 0.6489(4) 0.0106(7) Uani 1 1 d U
H2 H 0.6870 -0.1841 0.6091 0.023 Uiso 1 1 calc R

loop_
_atom_site_aniso_label
_atom_site_aniso_U_11
_atom_site_aniso_U_22
_atom_site_aniso_U_33
_atom_site_aniso_U_23
_atom_site_aniso_U_13
_atom_site_aniso_U_12
Eu1 0.0164(2) 0.0110(2) 0.0157(2) 0.00166(17) -0.00070(19) -0.00475(17)
Eu2 0.0169(2) 0.0113(2) 0.0166(2) 0.00185(17) -0.00058(19) -0.00489(17)
Sm1 0.0193(3) 0.0149(2) 0.0184(2) 0.00509(19) -0.0023(2) -0.00562(19)
Sm2 0.0162(2) 0.0111(2) 0.0173(2) 0.00290(18) -0.0026(2) -0.00394(18)
Sm3 0.0186(3) 0.0130(2) 0.0182(2) 0.00251(19) -0.0036(2) -0.00497(18)
Sm4 0.0181(3) 0.0132(2) 0.0219(3) 0.0039(2) -0.0033(2) -0.00522(19)
C1 0.035(6) 0.041(6) 0.032(5) 0.014(5) 0.004(5) -0.022(5)
C3 0.033(6) 0.024(5) 0.040(6) 0.012(5) -0.004(5) -0.013(4)
C4 0.018(5) 0.013(4) 0.032(5) 0.005(4) -0.012(4) -0.010(3)
C5 0.088(10) 0.064(8) 0.082(9) 0.035(7) -0.015(7) -0.034(7)
C6 0.037(6) 0.043(6) 0.055(7) 0.006(5) -0.035(6) -0.017(5)
C7 0.013(4) 0.022(4) 0.020(5) 0.001(4) -0.006(4) -0.006(4)
C8 0.052(7) 0.038(6) 0.048(7) -0.008(5) -0.013(6) -0.009(5)
C10 0.053(7) 0.039(6) 0.036(6) 0.001(5) -0.015(5) -0.014(5)
C11 0.025(5) 0.025(5) 0.044(6) 0.000(4) -0.013(5) -0.014(4)
C12 0.028(6) 0.049(6) 0.029(6) 0.010(5) -0.019(5) -0.005(5)
C13 0.046(7) 0.048(7) 0.040(6) 0.019(5) -0.017(5) -0.020(5)
C14 0.025(5) 0.015(4) 0.023(5) -0.005(4) -0.006(4) -0.002(4)
C15 0.031(5) 0.015(4) 0.016(4) -0.001(4) -0.002(4) -0.007(4)
C16 0.022(5) 0.023(5) 0.021(5) 0.005(4) 0.004(4) -0.013(4)
C17 0.025(5) 0.026(5) 0.032(5) -0.004(4) -0.013(4) -0.009(4)
C18 0.027(5) 0.021(5) 0.033(5) -0.003(4) 0.003(4) -0.018(4)
C19 0.027(5) 0.029(5) 0.029(5) -0.006(4) -0.013(5) -0.008(4)
C20 0.023(5) 0.023(5) 0.027(5) 0.004(4) -0.013(4) -0.009(4)
C21 0.026(5) 0.018(4) 0.032(5) 0.009(4) -0.015(4) -0.011(4)
C22 0.024(5) 0.022(5) 0.027(5) 0.004(4) -0.008(4) -0.011(4)
C23 0.021(5) 0.020(4) 0.016(4) -0.004(4) -0.006(4) -0.006(4)
C24 0.032(5) 0.032(5) 0.018(5) 0.008(4) -0.011(4) -0.019(4)
C25 0.026(5) 0.026(5) 0.030(5) -0.001(4) -0.019(5) 0.001(4)
C26 0.015(4) 0.008(4) 0.031(5) 0.003(4) -0.006(4) -0.008(3)
C27 0.032(5) 0.019(5) 0.027(5) 0.001(4) -0.010(4) -0.006(4)
C28 0.024(5) 0.014(4) 0.031(5) 0.007(4) -0.006(4) -0.009(4)
C29 0.021(5) 0.016(4) 0.027(5) 0.009(4) 0.002(4) -0.011(4)
C30 0.022(5) 0.007(4) 0.014(4) 0.000(3) 0.003(4) -0.001(3)
C31 0.008(4) 0.017(4) 0.017(4) -0.003(3) -0.004(3) -0.004(3)
C32 0.038(6) 0.014(4) 0.014(4) 0.004(3) -0.006(4) -0.013(4)
C33 0.035(6) 0.029(5) 0.045(6) 0.005(5) -0.027(5) -0.010(4)
C34 0.010(4) 0.021(4) 0.021(5) 0.008(4) 0.001(4) -0.006(3)
C35 0.022(5) 0.024(5) 0.024(5) 0.010(4) -0.009(4) -0.009(4)
C36 0.018(4) 0.009(4) 0.025(5) 0.007(4) -0.009(4) -0.008(3)
C37 0.031(5) 0.024(5) 0.016(4) 0.011(4) -0.003(4) -0.017(4)
C38 0.011(4) 0.026(5) 0.022(5) -0.012(4) 0.004(4) -0.001(4)
C39 0.019(5) 0.014(4) 0.038(6) -0.001(4) -0.008(4) -0.007(4)
C40 0.055(7) 0.035(6) 0.030(6) 0.009(5) -0.017(5) -0.015(5)
C41 0.027(5) 0.021(5) 0.024(5) 0.011(4) -0.007(4) -0.008(4)
C42 0.017(4) 0.014(4) 0.023(5) -0.002(4) -0.003(4) -0.008(3)
C43 0.022(5) 0.027(5) 0.032(5) 0.006(4) -0.002(4) -0.008(4)
C44 0.015(4) 0.025(5) 0.023(5) 0.004(4) -0.007(4) -0.010(4)
C45 0.028(5) 0.028(5) 0.024(5) -0.004(4) -0.008(4) -0.008(4)
C46 0.019(5) 0.014(4) 0.023(5) 0.006(4) -0.007(4) -0.007(3)
C47 0.025(5) 0.013(4) 0.014(4) 0.000(3) 0.002(4) -0.002(4)
C48 0.028(5) 0.024(5) 0.028(5) 0.006(4) -0.011(4) 0.000(4)
C49 0.030(5) 0.012(4) 0.023(5) 0.002(4) 0.001(4) -0.015(4)
C50 0.031(5) 0.019(4) 0.012(4) -0.004(4) 0.006(4) -0.016(4)
C51 0.024(5) 0.020(4) 0.016(4) -0.005(4) 0.002(4) -0.011(4)
C52 0.026(5) 0.027(5) 0.014(4) -0.004(4) -0.004(4) -0.003(4)
C53 0.024(5) 0.021(4) 0.012(4) 0.000(4) 0.001(4) -0.008(4)
C54 0.027(5) 0.009(4) 0.020(4) 0.001(3) 0.006(4) -0.010(4)
C55 0.014(4) 0.021(5) 0.028(5) 0.002(4) -0.002(4) -0.006(4)
C56 0.023(5) 0.010(4) 0.017(4) -0.002(3) -0.004(4) -0.008(3)
C57 0.015(4) 0.012(4) 0.027(5) 0.006(4) -0.005(4) -0.004(3)
C58 0.025(5) 0.018(4) 0.027(5) 0.002(4) 0.005(4) -0.017(4)
C59 0.030(5) 0.032(5) 0.026(5) 0.006(4) 0.003(4) -0.013(4)
C60 0.014(4) 0.015(4) 0.022(5) 0.007(4) -0.001(4) -0.004(3)
C61 0.024(5) 0.027(5) 0.020(5) 0.008(4) -0.004(4) -0.010(4)
C62 0.038(6) 0.039(6) 0.028(5) -0.002(5) -0.023(5) -0.012(5)
C63 0.027(5) 0.022(5) 0.016(4) 0.003(4) 0.001(4) -0.011(4)
C64 0.018(5) 0.021(5) 0.035(5) 0.002(4) 0.006(4) -0.009(4)
C65 0.016(4) 0.017(4) 0.021(5) -0.002(4) -0.003(4) -0.005(4)
C66 0.035(6) 0.023(5) 0.014(4) 0.004(4) -0.013(4) -0.009(4)
C67 0.034(6) 0.017(5) 0.055(7) 0.011(5) -0.011(5) -0.015(4)
C68 0.023(5) 0.016(4) 0.028(5) -0.008(4) -0.003(4) -0.012(4)
C69 0.029(5) 0.025(5) 0.013(4) -0.001(4) 0.003(4) -0.015(4)
C70 0.028(5) 0.021(5) 0.021(5) 0.001(4) -0.010(4) -0.004(4)
C71 0.032(6) 0.046(6) 0.046(7) -0.008(5) -0.006(5) -0.016(5)
C72 0.017(5) 0.022(5) 0.022(5) 0.007(4) 0.003(4) -0.003(4)
C73 0.020(5) 0.015(4) 0.027(5) 0.002(4) -0.001(4) -0.005(4)
C74 0.032(6) 0.026(5) 0.026(5) 0.012(4) 0.002(4) -0.012(4)
C75 0.020(3) 0.016(3) 0.018(3) 0.0006(18) -0.0003(18) -0.0064(18)
C76 0.019(5) 0.021(4) 0.025(5) 0.000(4) 0.004(4) -0.010(4)
C77 0.028(5) 0.015(4) 0.025(5) 0.004(4) -0.002(4) -0.014(4)
C78 0.022(5) 0.019(4) 0.010(4) -0.005(3) -0.001(4) 0.000(4)
C79 0.023(5) 0.015(4) 0.041(6) 0.007(4) -0.005(4) -0.011(4)
C80 0.024(5) 0.010(4) 0.023(5) 0.009(4) -0.002(4) -0.003(3)
C81 0.016(4) 0.019(4) 0.017(4) 0.002(4) -0.009(4) -0.002(3)
C82 0.024(3) 0.028(3) 0.025(3) 0.0002(18) -0.0040(18) -0.0083(19)
C83 0.029(5) 0.024(5) 0.032(5) 0.012(4) -0.002(4) -0.009(4)
C84 0.032(5) 0.026(5) 0.025(5) 0.005(4) -0.017(4) -0.012(4)
C85 0.024(5) 0.026(5) 0.026(5) -0.004(4) -0.010(4) -0.007(4)
C86 0.041(6) 0.047(6) 0.035(6) 0.007(5) -0.012(5) -0.021(5)
C87 0.035(6) 0.036(6) 0.034(6) -0.008(5) -0.014(5) -0.009(5)
C88 0.029(5) 0.030(5) 0.029(5) 0.013(4) 0.002(4) -0.014(4)
C89 0.037(6) 0.026(5) 0.044(6) 0.003(5) -0.008(5) -0.018(4)
C90 0.018(4) 0.012(4) 0.015(4) 0.002(3) -0.003(4) -0.009(3)
C91 0.027(5) 0.017(4) 0.022(5) 0.010(4) -0.010(4) -0.006(4)
C92 0.020(5) 0.014(4) 0.019(4) 0.002(4) 0.000(4) -0.008(3)
C93 0.026(5) 0.015(4) 0.050(6) -0.003(4) -0.008(5) -0.009(4)
C94 0.030(6) 0.057(7) 0.042(6) 0.011(5) -0.017(5) -0.018(5)
C95 0.024(5) 0.021(5) 0.016(4) -0.006(4) -0.003(4) -0.012(4)
C96 0.031(6) 0.031(5) 0.044(6) 0.007(5) -0.006(5) -0.018(4)
C97 0.019(5) 0.013(4) 0.026(5) 0.003(4) -0.002(4) -0.007(3)
C98 0.036(6) 0.027(5) 0.053(7) 0.000(5) -0.020(5) -0.017(5)
C99 0.035(6) 0.008(4) 0.047(6) 0.000(4) 0.006(5) -0.007(4)
C100 0.041(6) 0.038(6) 0.038(6) 0.007(5) 0.000(5) -0.021(5)
C101 0.010(4) 0.025(5) 0.024(5) 0.009(4) -0.005(4) -0.006(4)
C102 0.043(7) 0.062(7) 0.025(5) 0.003(5) -0.020(5) -0.020(5)
C103 0.055(7) 0.037(6) 0.037(6) 0.001(5) -0.005(6) -0.020(5)
C104 0.062(8) 0.064(8) 0.035(6) 0.016(6) -0.025(6) -0.026(6)
C106 0.050(7) 0.045(6) 0.039(6) 0.010(5) 0.007(5) -0.020(5)
C107 0.042(6) 0.029(5) 0.026(5) -0.007(4) -0.015(5) -0.010(5)
C109 0.043(7) 0.083(9) 0.040(7) 0.009(6) -0.011(6) -0.019(6)
C110 0.068(8) 0.054(7) 0.039(7) 0.013(6) -0.023(6) -0.023(6)
C111 0.051(7) 0.041(6) 0.041(6) 0.014(5) -0.001(5) -0.021(5)
C112 0.064(8) 0.068(8) 0.085(9) 0.024(7) -0.014(7) -0.039(7)
C113 0.072(8) 0.066(8) 0.048(7) 0.004(6) -0.033(7) -0.026(6)
N9 0.040(4) 0.040(4) 0.055(4) 0.010(3) -0.006(3) -0.021(3)
C115 0.061(8) 0.061(8) 0.083(9) 0.023(7) -0.003(7) -0.026(7)
C116 0.038(6) 0.048(6) 0.041(6) -0.006(5) -0.003(5) -0.022(5)
C114 0.033(6) 0.035(6) 0.041(6) 0.005(5) -0.006(5) -0.025(5)
N10 0.068(7) 0.047(6) 0.078(8) 0.002(6) -0.017(6) -0.035(6)
N11 0.011(4) 0.007(3) 0.017(4) 0.000(3) 0.003(3) 0.000(3)
N13 0.063(8) 0.112(9) 0.069(8) 0.009(7) -0.032(7) -0.039(7)
N15 0.061(7) 0.053(7) 0.070(7) 0.012(6) -0.020(6) -0.020(6)
N14 0.015(4) 0.013(4) 0.024(4) 0.004(3) 0.003(3) -0.004(3)
N22 0.029(5) 0.018(4) 0.018(4) 0.004(3) -0.005(4) -0.008(3)
N23 0.040(4) 0.040(4) 0.055(4) 0.010(3) -0.006(3) -0.021(3)
N24 0.025(4) 0.020(4) 0.013(4) 0.000(3) -0.002(3) -0.011(3)
N32 0.019(4) 0.015(4) 0.028(4) 0.003(3) -0.002(4) -0.001(3)
N35 0.029(5) 0.011(4) 0.029(4) -0.004(3) 0.006(4) -0.013(3)
N41 0.017(4) 0.011(3) 0.017(4) -0.002(3) 0.007(3) 0.000(3)
O5 0.015(3) 0.021(3) 0.011(3) -0.001(3) -0.002(3) -0.006(3)
O6 0.023(4) 0.012(3) 0.016(3) 0.003(3) -0.002(3) -0.008(3)
O7 0.038(4) 0.021(4) 0.026(4) 0.007(3) 0.000(3) -0.010(3)
O8 0.022(4) 0.009(3) 0.025(4) 0.000(3) 0.003(3) -0.006(3)
O9 0.021(4) 0.009(3) 0.028(4) 0.005(3) -0.001(3) -0.004(3)
O10 0.019(3) 0.015(3) 0.010(3) 0.003(2) -0.006(3) -0.005(3)
O11 0.028(4) 0.037(4) 0.029(4) 0.005(3) -0.002(3) -0.020(3)
O12 0.010(3) 0.020(3) 0.015(3) 0.002(3) 0.003(3) -0.004(3)
O13 0.027(4) 0.020(3) 0.025(4) 0.001(3) -0.012(3) -0.011(3)
O14 0.032(4) 0.020(3) 0.025(4) 0.008(3) -0.005(3) -0.011(3)
O15 0.030(4) 0.022(4) 0.026(4) 0.007(3) -0.018(3) -0.002(3)
O16 0.028(4) 0.016(3) 0.028(4) 0.007(3) 0.004(3) -0.008(3)
O17 0.016(3) 0.015(3) 0.013(3) 0.003(3) 0.001(3) -0.007(3)
O18 0.027(4) 0.012(3) 0.014(3) 0.003(3) -0.002(3) -0.006(3)
O19 0.017(3) 0.018(3) 0.031(4) 0.007(3) -0.010(3) -0.007(3)
O20 0.019(4) 0.025(4) 0.022(4) 0.011(3) -0.001(3) -0.005(3)
O21 0.027(4) 0.020(3) 0.023(4) 0.013(3) -0.006(3) -0.008(3)
O22 0.028(4) 0.019(3) 0.033(4) -0.006(3) -0.013(3) -0.009(3)
O25 0.020(4) 0.020(3) 0.036(4) 0.013(3) -0.004(3) -0.010(3)
O33 0.025(4) 0.019(3) 0.026(4) 0.001(3) -0.009(3) -0.010(3)
O37 0.028(4) 0.016(3) 0.022(3) 0.001(3) -0.007(3) -0.007(3)
O40 0.019(3) 0.021(3) 0.020(3) 0.006(3) -0.007(3) -0.004(3)
O43 0.025(4) 0.011(3) 0.027(4) 0.002(3) 0.000(3) -0.014(3)
O48 0.022(4) 0.017(3) 0.039(4) 0.000(3) -0.010(3) -0.007(3)
O1 0.0135(10) 0.0067(10) 0.0128(10) 0.0038(8) -0.0065(8) -0.0035(8)
O3 0.0135(10) 0.0067(10) 0.0128(10) 0.0038(8) -0.0065(8) -0.0035(8)
O4 0.0135(10) 0.0067(10) 0.0128(10) 0.0038(8) -0.0065(8) -0.0035(8)
O2 0.0135(10) 0.0067(10) 0.0128(10) 0.0038(8) -0.0065(8) -0.0035(8)

loop_
_atom_type_symbol
_atom_type_description
_atom_type_scat_dispersion_real
_atom_type_scat_dispersion_imag
_atom_type_scat_source
C C 0.0033 0.0016 'International Tables Vol C Tables 4.2.6.8 and 6.1.1.4'
H H 0.0000 0.0000 'International Tables Vol C Tables 4.2.6.8 and 6.1.1.4'
N N 0.0061 0.0033 'International Tables Vol C Tables 4.2.6.8 and 6.1.1.4'
O O 0.0106 0.0060 'International Tables Vol C Tables 4.2.6.8 and 6.1.1.4'
Sm Sm -0.1638 3.4418 'International Tables Vol C Tables 4.2.6.8 and 6.1.1.4'
Eu Eu -0.1578 3.6682 'International Tables Vol C Tables 4.2.6.8 and 6.1.1.4'

loop_
_geom_angle_atom_site_label_1
_geom_angle_atom_site_label_2
_geom_angle_atom_site_label_3
_geom_angle
O10 Eu1 O5 113.5(2)
O10 Eu1 O9 78.7(3)
O5 Eu1 O9 70.5(3)
O10 Eu1 O17 69.1(2)
O5 Eu1 O17 76.0(2)
O9 Eu1 O17 117.9(2)
O10 Eu1 N41 131.1(3)
O5 Eu1 N41 88.8(3)
O9 Eu1 N41 149.6(3)
O17 Eu1 N41 75.9(2)
O10 Eu1 N35 76.2(3)
O5 Eu1 N35 153.8(3)
O9 Eu1 N35 135.5(3)
O17 Eu1 N35 86.1(2)
N41 Eu1 N35 68.2(3)
O10 Eu1 N14 155.0(3)
O5 Eu1 N14 75.7(3)
O9 Eu1 N14 83.3(3)
O17 Eu1 N14 135.5(3)
N41 Eu1 N14 69.9(3)
N35 Eu1 N14 106.0(3)
O10 Eu1 N24 90.4(3)
O5 Eu1 N24 131.3(3)
O9 Eu1 N24 74.0(3)
O17 Eu1 N24 151.9(3)
N41 Eu1 N24 107.1(3)
N35 Eu1 N24 70.1(2)
N14 Eu1 N24 67.9(3)
O10 Eu1 Sm1 40.99(17)
O5 Eu1 Sm1 77.86(18)
O9 Eu1 Sm1 84.31(17)
O17 Eu1 Sm1 37.65(17)
N41 Eu1 Sm1 113.58(18)
N35 Eu1 Sm1 99.5(2)
N14 Eu1 Sm1 153.30(19)
N24 Eu1 Sm1 130.3(2)
O10 Eu1 Sm2 79.55(16)
O5 Eu1 Sm2 41.04(17)
O9 Eu1 Sm2 38.49(18)
O17 Eu1 Sm2 83.27(15)
N41 Eu1 Sm2 129.31(19)
N35 Eu1 Sm2 155.7(2)
N14 Eu1 Sm2 96.89(18)
N24 Eu1 Sm2 112.47(18)
Sm1 Eu1 Sm2 59.64(3)
O8 Eu2 O6 113.1(2)
O8 Eu2 O18 70.1(3)
O6 Eu2 O18 78.0(3)
O8 Eu2 O12 77.3(3)
O6 Eu2 O12 68.0(2)
O18 Eu2 O12 117.5(2)
O8 Eu2 N22 132.1(3)
O6 Eu2 N22 90.4(3)
O18 Eu2 N22 75.4(3)
O12 Eu2 N22 149.9(3)
O8 Eu2 N11 76.1(2)
O6 Eu2 N11 155.6(3)
O18 Eu2 N11 84.7(3)
O12 Eu2 N11 136.1(2)
N22 Eu2 N11 68.5(3)
O8 Eu2 N32 88.0(3)
O6 Eu2 N32 130.8(3)
O18 Eu2 N32 150.0(3)
O12 Eu2 N32 74.9(3)
N22 Eu2 N32 108.1(3)
N11 Eu2 N32 70.0(3)
O8 Eu2 N23 153.4(4)
O6 Eu2 N23 76.1(3)
O18 Eu2 N23 136.2(3)
O12 Eu2 N23 84.0(3)
N22 Eu2 N23 70.1(4)
N11 Eu2 N23 106.2(3)
N32 Eu2 N23 68.8(3)
O8 Eu2 Sm4 41.95(19)
O6 Eu2 Sm4 78.20(18)
O18 Eu2 Sm4 37.34(17)
O12 Eu2 Sm4 84.15(16)
N22 Eu2 Sm4 112.7(2)
N11 Eu2 Sm4 98.24(18)
N32 Eu2 Sm4 129.2(2)
N23 Eu2 Sm4 154.2(3)
O8 Eu2 Sm3 78.39(17)
O6 Eu2 Sm3 40.23(16)
O18 Eu2 Sm3 83.79(17)
O12 Eu2 Sm3 37.45(17)
N22 Eu2 Sm3 129.79(19)
N11 Eu2 Sm3 154.27(17)
N32 Eu2 Sm3 112.3(2)
N23 Eu2 Sm3 98.0(3)
Sm4 Eu2 Sm3 59.630(19)
O20 Sm1 O17 133.1(2)
O20 Sm1 O1 80.8(2)
O17 Sm1 O1 145.6(2)
O20 Sm1 O16 107.1(3)
O17 Sm1 O16 84.9(3)
O1 Sm1 O16 78.0(2)
O20 Sm1 O3 157.5(2)
O17 Sm1 O3 68.8(2)
O1 Sm1 O3 78.3(2)
O16 Sm1 O3 76.7(3)
O20 Sm1 O10 82.2(3)
O17 Sm1 O10 66.1(2)
O1 Sm1 O10 136.6(2)
O16 Sm1 O10 145.3(2)
O3 Sm1 O10 107.7(2)
O20 Sm1 O21 77.6(3)
O17 Sm1 O21 65.5(2)
O1 Sm1 O21 130.7(2)
O16 Sm1 O21 67.1(3)
O3 Sm1 O21 122.9(3)
O10 Sm1 O21 83.1(2)
O20 Sm1 O2 78.1(2)
O17 Sm1 O2 108.8(2)
O1 Sm1 O2 80.0(2)
O16 Sm1 O2 156.2(2)
O3 Sm1 O2 90.1(2)
O10 Sm1 O2 57.5(2)
O21 Sm1 O2 135.9(2)
O20 Sm1 Sm2 123.33(17)
O17 Sm1 Sm2 84.04(16)
O1 Sm1 Sm2 78.82(16)
O16 Sm1 Sm2 119.2(2)
O3 Sm1 Sm2 43.84(15)
O10 Sm1 Sm2 77.91(15)
O21 Sm1 Sm2 148.74(18)
O2 Sm1 Sm2 46.55(16)
O20 Sm1 Eu1 119.34(19)
O17 Sm1 Eu1 37.99(16)
O1 Sm1 Eu1 139.05(15)
O16 Sm1 Eu1 121.9(2)
O3 Sm1 Eu1 73.39(15)
O10 Sm1 Eu1 37.20(17)
O21 Sm1 Eu1 89.83(17)
O2 Sm1 Eu1 71.15(15)
Sm2 Sm1 Eu1 60.27(3)
O20 Sm1 Sm4 117.56(18)
O17 Sm1 Sm4 108.94(17)
O1 Sm1 Sm4 36.81(17)
O16 Sm1 Sm4 67.19(19)
O3 Sm1 Sm4 42.40(15)
O10 Sm1 Sm4 138.71(15)
O21 Sm1 Sm4 134.26(18)
O2 Sm1 Sm4 89.69(15)
Sm2 Sm1 Sm4 60.86(4)
Eu1 Sm1 Sm4 113.27(3)
O20 Sm1 Sm3 72.04(17)
O17 Sm1 Sm3 144.53(16)
O1 Sm1 Sm3 36.09(15)
O16 Sm1 Sm3 114.12(18)
O3 Sm1 Sm3 86.08(16)
O10 Sm1 Sm3 100.56(16)
O21 Sm1 Sm3 148.52(19)
O2 Sm1 Sm3 44.34(14)
Sm2 Sm1 Sm3 60.65(3)
Eu1 Sm1 Sm3 112.12(4)
Sm4 Sm1 Sm3 58.41(3)
O15 Sm2 O25 106.9(3)
O15 Sm2 O9 133.6(3)
O25 Sm2 O9 84.7(3)
O15 Sm2 O5 83.5(3)
O25 Sm2 O5 146.8(2)
O9 Sm2 O5 66.6(2)
O15 Sm2 O37 78.0(3)
O25 Sm2 O37 66.7(3)
O9 Sm2 O37 65.6(2)
O5 Sm2 O37 85.6(2)
O15 Sm2 O3 84.8(3)
O25 Sm2 O3 149.6(2)
O9 Sm2 O3 107.8(2)
O5 Sm2 O3 60.6(2)
O37 Sm2 O3 143.7(2)
O15 Sm2 O4 80.3(3)
O25 Sm2 O4 73.4(2)
O9 Sm2 O4 144.6(2)
O5 Sm2 O4 139.8(2)
O37 Sm2 O4 125.8(2)
O3 Sm2 O4 81.4(2)
O15 Sm2 O2 159.3(2)
O25 Sm2 O2 78.0(2)
O9 Sm2 O2 66.2(2)
O5 Sm2 O2 103.5(2)
O37 Sm2 O2 121.5(2)
O3 Sm2 O2 82.0(2)
O4 Sm2 O2 82.0(2)
O15 Sm2 Sm1 123.7(2)
O25 Sm2 Sm1 118.6(2)
O9 Sm2 Sm1 83.98(18)
O5 Sm2 Sm1 76.33(16)
O37 Sm2 Sm1 148.94(17)
O3 Sm2 Sm1 39.63(15)
O4 Sm2 Sm1 82.64(14)
O2 Sm2 Sm1 42.63(13)
O15 Sm2 Eu1 120.8(2)
O25 Sm2 Eu1 121.0(2)
O9 Sm2 Eu1 37.45(16)
O5 Sm2 Eu1 37.50(16)
O37 Sm2 Eu1 90.31(17)
O3 Sm2 Eu1 71.46(14)
O4 Sm2 Eu1 142.67(14)
O2 Sm2 Eu1 69.51(14)
Sm1 Sm2 Eu1 60.09(3)
O15 Sm2 Sm3 118.0(2)
O25 Sm2 Sm3 66.03(19)
O9 Sm2 Sm3 107.9(2)
O5 Sm2 Sm3 137.24(16)
O37 Sm2 Sm3 132.65(18)
O3 Sm2 Sm3 83.65(15)
O4 Sm2 Sm3 37.79(15)
O2 Sm2 Sm3 44.67(13)
Sm1 Sm2 Sm3 60.94(2)
Eu1 Sm2 Sm3 112.22(3)
O15 Sm2 Sm4 72.44(19)
O25 Sm2 Sm4 112.83(19)
O9 Sm2 Sm4 144.75(17)
O5 Sm2 Sm4 100.39(16)
O37 Sm2 Sm4 148.84(17)
O3 Sm2 Sm4 42.95(14)
O4 Sm2 Sm4 39.57(14)
O2 Sm2 Sm4 87.06(13)
Sm1 Sm2 Sm4 60.83(3)
Eu1 Sm2 Sm4 113.09(2)
Sm3 Sm2 Sm4 58.487(17)
O19 Sm3 O1 150.2(2)
O19 Sm3 O4 82.8(2)
O1 Sm3 O4 76.9(2)
O19 Sm3 O12 131.1(2)
O1 Sm3 O12 76.6(2)
O4 Sm3 O12 108.2(2)
O19 Sm3 O40 110.0(3)
O1 Sm3 O40 80.5(2)
O4 Sm3 O40 151.3(2)
O12 Sm3 O40 83.2(2)
O19 Sm3 O6 81.1(2)
O1 Sm3 O6 107.1(2)
O4 Sm3 O6 61.4(2)
O12 Sm3 O6 65.3(2)
O40 Sm3 O6 143.9(2)
O19 Sm3 O48 77.2(3)
O1 Sm3 O48 131.3(2)
O4 Sm3 O48 142.2(2)
O12 Sm3 O48 65.2(2)
O40 Sm3 O48 66.4(3)
O6 Sm3 O48 83.9(3)
O19 Sm3 O2 80.8(2)
O1 Sm3 O2 76.9(2)
O4 Sm3 O2 87.8(2)
O12 Sm3 O2 144.8(2)
O40 Sm3 O2 69.9(2)
O6 Sm3 O2 146.0(2)
O48 Sm3 O2 119.6(2)
O19 Sm3 Sm4 122.6(2)
O1 Sm3 Sm4 38.64(16)
O4 Sm3 Sm4 40.19(15)
O12 Sm3 Sm4 84.23(19)
O40 Sm3 Sm4 119.07(18)
O6 Sm3 Sm4 76.54(17)
O48 Sm3 Sm4 148.61(17)
O2 Sm3 Sm4 89.36(15)
O19 Sm3 Eu2 118.10(19)
O1 Sm3 Eu2 75.74(15)
O4 Sm3 Eu2 71.63(15)
O12 Sm3 Eu2 37.43(18)
O40 Sm3 Eu2 119.35(17)
O6 Sm3 Eu2 37.04(15)
O48 Sm3 Eu2 90.00(17)
O2 Sm3 Eu2 148.80(14)
Sm4 Sm3 Eu2 59.74(3)
O19 Sm3 Sm2 73.34(18)
O1 Sm3 Sm2 76.97(17)
O4 Sm3 Sm2 43.13(15)
O12 Sm3 Sm2 145.08(18)
O40 Sm3 Sm2 114.32(18)
O6 Sm3 Sm2 101.76(18)
O48 Sm3 Sm2 148.68(17)
O2 Sm3 Sm2 45.20(15)
Sm4 Sm3 Sm2 60.91(3)
Eu2 Sm3 Sm2 113.16(3)
O19 Sm3 Sm1 120.76(18)
O1 Sm3 Sm1 36.13(15)
O4 Sm3 Sm1 84.01(16)
O12 Sm3 Sm1 107.90(16)
O40 Sm3 Sm1 67.36(18)
O6 Sm3 Sm1 137.34(17)
O48 Sm3 Sm1 133.77(19)
O2 Sm3 Sm1 41.15(13)
Sm4 Sm3 Sm1 60.80(3)
Eu2 Sm3 Sm1 111.51(3)
Sm2 Sm3 Sm1 58.41(3)
O43 Sm4 O18 130.4(2)
O43 Sm4 O13 107.5(3)
O18 Sm4 O13 85.7(3)
O43 Sm4 O1 85.9(2)
O18 Sm4 O1 111.7(3)
O13 Sm4 O1 143.5(2)
O43 Sm4 O4 155.8(2)
O18 Sm4 O4 71.6(2)
O13 Sm4 O4 81.5(2)
O1 Sm4 O4 74.7(2)
O43 Sm4 O33 76.4(3)
O18 Sm4 O33 65.2(3)
O13 Sm4 O33 67.1(3)
O1 Sm4 O33 149.0(2)
O4 Sm4 O33 127.4(2)
O43 Sm4 O8 81.2(2)
O18 Sm4 O8 66.1(2)
O13 Sm4 O8 147.1(3)
O1 Sm4 O8 66.9(2)
O4 Sm4 O8 103.7(2)
O33 Sm4 O8 85.2(3)
O43 Sm4 O3 76.0(2)
O18 Sm4 O3 152.4(2)
O13 Sm4 O3 77.0(2)
O1 Sm4 O3 73.6(2)
O4 Sm4 O3 84.6(2)
O33 Sm4 O3 124.5(2)
O8 Sm4 O3 135.4(2)
O43 Sm4 Sm3 124.0(2)
O18 Sm4 Sm3 84.65(19)
O13 Sm4 Sm3 118.80(18)
O1 Sm4 Sm3 38.10(14)
O4 Sm4 Sm3 38.44(16)
O33 Sm4 Sm3 149.21(18)
O8 Sm4 Sm3 76.68(17)
O3 Sm4 Sm3 85.12(16)
O43 Sm4 Eu2 118.19(19)
O18 Sm4 Eu2 37.3(2)
O13 Sm4 Eu2 121.80(19)
O1 Sm4 Eu2 76.16(15)
O4 Sm4 Eu2 71.56(15)
O33 Sm4 Eu2 89.99(18)
O8 Sm4 Eu2 37.28(15)
O3 Sm4 Eu2 145.45(16)
Sm3 Sm4 Eu2 60.63(3)
O43 Sm4 Sm1 72.87(18)
O18 Sm4 Sm1 145.06(19)
O13 Sm4 Sm1 114.26(18)
O1 Sm4 Sm1 36.34(15)
O4 Sm4 Sm1 82.90(15)
O33 Sm4 Sm1 147.95(17)
O8 Sm4 Sm1 98.59(17)
O3 Sm4 Sm1 38.10(15)
Sm3 Sm4 Sm1 60.80(3)
Eu2 Sm4 Sm1 112.25(2)
O43 Sm4 Sm2 118.53(18)
O18 Sm4 Sm2 110.75(16)
O13 Sm4 Sm2 67.29(18)
O1 Sm4 Sm2 76.44(15)
O4 Sm4 Sm2 43.22(15)
O33 Sm4 Sm2 134.41(18)
O8 Sm4 Sm2 137.09(17)
O3 Sm4 Sm2 42.62(13)
Sm3 Sm4 Sm2 60.60(3)
Eu2 Sm4 Sm2 113.65(2)
Sm1 Sm4 Sm2 58.31(2)
C69 C1 H1A 109.5
C69 C1 H1B 109.5
H1A C1 H1B 109.5
C69 C1 H1C 109.5
H1A C1 H1C 109.5
H1B C1 H1C 109.5
C55 C3 H3A 109.5
C55 C3 H3B 109.5
H3A C3 H3B 109.5
C55 C3 H3C 109.5
H3A C3 H3C 109.5
H3B C3 H3C 109.5
C97 C4 O18 123.8(9)
C97 C4 C81 116.2(10)
O18 C4 C81 119.8(9)
N10 C5 C111 124.2(17)
N10 C5 H5A 117.9
C111 C5 H5A 117.9
C25 C6 H6A 109.5
C25 C6 H6B 109.5
H6A C6 H6B 109.5
C25 C6 H6C 109.5
H6A C6 H6C 109.5
H6B C6 H6C 109.5
C95 C7 C14 122.9(10)
C95 C7 C91 116.1(10)
C14 C7 C91 120.8(9)
C19 C8 H8A 109.5
C19 C8 H8B 109.5
H8A C8 H8B 109.5
C19 C8 H8C 109.5
H8A C8 H8C 109.5
H8B C8 H8C 109.5
O37 C10 H10A 109.5
O37 C10 H10B 109.5
H10A C10 H10B 109.5
O37 C10 H10C 109.5
H10A C10 H10C 109.5
H10B C10 H10C 109.5
C23 C11 C25 122.1(11)
C23 C11 H11A 118.9
C25 C11 H11A 118.9
C87 C12 C104 117.8(13)
C87 C12 H12A 121.1
C104 C12 H12A 121.1
O21 C13 H13A 109.5
O21 C13 H13B 109.5
H13A C13 H13B 109.5
O21 C13 H13C 109.5
H13A C13 H13C 109.5
H13B C13 H13C 109.5
C7 C14 C19 119.8(10)
C7 C14 H14A 120.1
C19 C14 H14A 120.1
O14 C15 C41 124.3(11)
O14 C15 C30 115.1(9)
C41 C15 C30 120.4(11)
C22 C16 O7 125.6(10)
C22 C16 C29 121.5(10)
O7 C16 C29 112.9(9)
C33 C17 C20 117.6(12)
C33 C17 C71 120.5(12)
C20 C17 C71 121.8(12)
C31 C18 C43 119.8(10)
C31 C18 C65 122.0(11)
C43 C18 C65 117.9(11)
C14 C19 C45 118.6(12)
C14 C19 C8 121.3(12)
C45 C19 C8 120.0(12)
C17 C20 C97 122.0(11)
C17 C20 H20A 119.0
C97 C20 H20A 119.0
C46 C21 H21A 109.5
C46 C21 H21B 109.5
H21A C21 H21B 109.5
C46 C21 H21C 109.5
H21A C21 H21C 109.5
H21B C21 H21C 109.5
C16 C22 C55 119.4(11)
C16 C22 H22A 120.3
C55 C22 H22A 120.3
C11 C23 O22 125.6(10)
C11 C23 C31 121.8(10)
O22 C23 C31 112.6(9)
C87 C24 C107 118.9(12)
C87 C24 C56 121.3(11)
C107 C24 C56 119.6(11)
C43 C25 C11 116.7(12)
C43 C25 C6 122.2(11)
C11 C25 C6 120.9(12)
C68 C26 C60 118.9(10)
C68 C26 C77 119.9(9)
C60 C26 C77 121.1(9)
N23 C27 C101 112.8(11)
N23 C27 H27A 109.0
C101 C27 H27A 109.0
N23 C27 H27B 109.0
C101 C27 H27B 109.0
H27A C27 H27B 107.8
O19 C28 O25 127.7(10)
O19 C28 C67 118.3(10)
O25 C28 C67 113.8(10)
O8 C29 C92 121.1(9)
O8 C29 C16 121.3(10)
C92 C29 C16 117.5(9)
O6 C30 C54 120.8(10)
O6 C30 C15 120.3(10)
C54 C30 C15 118.9(9)
O5 C31 C18 121.9(10)
O5 C31 C23 121.7(9)
C18 C31 C23 116.3(10)
C63 C32 C37 121.0(11)
C63 C32 H32A 119.5
C37 C32 H32A 119.5
C17 C33 C81 121.4(12)
C17 C33 H33A 119.3
C81 C33 H33A 119.3
C64 C34 N41 114.4(10)
C64 C34 H34A 108.6
N41 C34 H34A 108.6
C64 C34 H34B 108.6
N41 C34 H34B 108.6
H34A C34 H34B 107.6
C42 C35 C46 119.6(10)
C42 C35 H35A 120.2
C46 C35 H35A 120.2
C90 C36 C50 122.0(10)
C90 C36 C44 118.8(9)
C50 C36 C44 119.2(10)
O21 C37 C32 123.7(10)
O21 C37 C90 115.1(8)
C32 C37 C90 121.2(11)
N41 C38 C76 112.9(8)
N41 C38 H38A 109.0
C76 C38 H38A 109.0
N41 C38 H38B 109.0
C76 C38 H38B 109.0
H38A C38 H38B 107.8
C55 C39 C92 122.3(11)
C55 C39 H39A 118.9
C92 C39 H39A 118.9
C62 C40 C66 120.6(13)
C62 C40 H40A 119.7
C66 C40 H40A 119.7
C15 C41 C69 121.1(11)
C15 C41 H41A 119.4
C69 C41 H41A 119.4
C35 C42 O37 122.3(10)
C35 C42 C68 123.1(10)
O37 C42 C68 114.6(9)
C25 C43 C18 122.9(11)
C25 C43 H43A 118.6
C18 C43 H43A 118.6
C36 C44 N41 112.9(9)
C36 C44 H44A 109.0
N41 C44 H44A 109.0
C36 C44 H44B 109.0
N41 C44 H44B 109.0
H44A C44 H44B 107.8
C48 C45 C19 121.3(12)
C48 C45 H45A 119.4
C19 C45 H45A 119.3
C35 C46 C60 118.5(9)
C35 C46 C21 120.3(10)
C60 C46 C21 121.1(10)
C66 C47 N35 116.7(8)
C66 C47 H47A 108.1
N35 C47 H47A 108.1
C66 C47 H47B 108.1
N35 C47 H47B 108.1
H47A C47 H47B 107.3
C45 C48 O48 125.6(12)
C45 C48 C95 119.9(11)
O48 C48 C95 114.5(11)
C99 C49 N24 115.8(10)
C99 C49 H49A 108.3
N24 C49 H49A 108.3
C99 C49 H49B 108.3
N24 C49 H49B 108.3
H49A C49 H49B 107.4
C63 C50 C36 120.5(11)
C63 C50 H50A 119.7
C36 C50 H50A 119.7
C54 C51 N23 115.5(10)
C54 C51 H51A 108.4
N23 C51 H51A 108.4
C54 C51 H51B 108.4
N23 C51 H51B 108.4
H51A C51 H51B 107.5
N11 C52 C75 112.0(10)
N11 C52 H52A 109.2
C75 C52 H52A 109.2
N11 C52 H52B 109.2
C75 C52 H52B 109.2
H52A C52 H52B 107.9
C82 C53 N22 114.6(9)
C82 C53 H53A 108.6
N22 C53 H53A 108.6
C82 C53 H53B 108.6
N22 C53 H53B 108.6
H53A C53 H53B 107.6
C30 C54 C58 119.8(11)
C30 C54 C51 121.1(9)
C58 C54 C51 119.2(10)
C39 C55 C22 119.3(10)
C39 C55 C3 120.6(11)
C22 C55 C3 120.0(10)
O13 C56 O15 125.9(10)
O13 C56 C24 117.7(9)
O15 C56 C24 116.4(9)
C92 C57 N11 115.2(9)
C92 C57 H57A 108.5
N11 C57 H57A 108.5
C92 C57 H57B 108.5
N11 C57 H57B 108.5
H57A C57 H57B 107.5
C69 C58 C54 121.3(10)
C69 C58 H58A 119.3
C54 C58 H58A 119.3
O40 C59 O20 126.7(13)
O40 C59 C84 116.4(11)
O20 C59 C84 116.8(10)
C46 C60 C26 121.9(10)
C46 C60 H60A 119.1
C26 C60 H60A 119.1
O10 C61 C85 121.5(10)
O10 C61 C66 121.6(11)
C85 C61 C66 116.8(11)
C86 C62 C40 121.5(13)
C86 C62 C113 115.5(14)
C40 C62 C113 122.8(14)
C32 C63 C50 119.0(10)
C32 C63 C88 121.6(11)
C50 C63 C88 119.4(11)
C34 C64 N14 112.3(9)
C34 C64 H64A 109.1
N14 C64 H64A 109.1
C34 C64 H64B 109.1
N14 C64 H64B 109.1
H64A C64 H64B 107.9
C18 C65 N14 115.5(9)
C18 C65 H65A 108.4
N14 C65 H65A 108.4
C18 C65 H65B 108.4
N14 C65 H65B 108.4
H65A C65 H65B 107.5
C61 C66 C40 120.6(12)
C61 C66 C47 119.3(10)
C40 C66 C47 120.1(11)
C96 C67 C115 118.1(13)
C96 C67 C28 122.1(11)
C115 C67 C28 119.6(12)
O9 C68 C26 120.5(10)
O9 C68 C42 121.8(9)
C26 C68 C42 117.4(10)
C41 C69 C58 118.3(9)
C41 C69 C1 118.2(11)
C58 C69 C1 123.4(11)
O14 C70 H70A 109.5
O14 C70 H70B 109.5
H70A C70 H70B 109.5
O14 C70 H70C 109.5
H70A C70 H70C 109.5
H70B C70 H70C 109.5
C17 C71 H71A 109.5
C17 C71 H71B 109.5
H71A C71 H71B 109.5
C17 C71 H71C 109.5
H71A C71 H71C 109.5
H71B C71 H71C 109.5
N11 C72 C73 114.5(9)
N11 C72 H72A 108.6
C73 C72 H72A 108.6
N11 C72 H72B 108.6
C73 C72 H72B 108.6
H72A C72 H72B 107.6
N32 C73 C72 115.9(9)
N32 C73 H73A 108.3
C72 C73 H73A 108.3
N32 C73 H73B 108.3
C72 C73 H73B 108.3
H73A C73 H73B 107.4
N22 C74 C97 115.2(9)
N22 C74 H74A 108.5
C97 C74 H74A 108.5
N22 C74 H74B 108.5
C97 C74 H74B 108.5
H74A C74 H74B 107.5
C52 C75 N22 114.9(8)
C52 C75 H75A 108.5
N22 C75 H75A 108.5
C52 C75 H75B 108.5
N22 C75 H75B 108.5
H75A C75 H75B 107.5
N35 C76 C38 113.4(9)
N35 C76 H76A 108.9
C38 C76 H76A 108.9
N35 C76 H76B 108.9
C38 C76 H76B 108.9
H76A C76 H76B 107.7
C26 C77 N24 115.7(10)
C26 C77 H77A 108.3
N24 C77 H77A 108.3
C26 C77 H77B 108.3
N24 C77 H77B 108.3
H77A C77 H77B 107.4
N24 C78 C80 113.4(8)
N24 C78 H78A 108.9
C80 C78 H78A 108.9
N24 C78 H78B 108.9
C80 C78 H78B 108.9
H78A C78 H78B 107.7
O16 C79 O43 125.5(9)
O16 C79 C83 118.6(11)
O43 C79 C83 115.8(10)
C78 C80 N14 113.3(8)
C78 C80 H80A 108.9
N14 C80 H80A 108.9
C78 C80 H80B 108.9
N14 C80 H80B 108.9
H80A C80 H80B 107.7
C4 C81 C33 121.1(11)
C4 C81 O33 113.9(10)
C33 C81 O33 124.9(11)
C53 C82 N23 114.9(10)
C53 C82 H82A 108.6
N23 C82 H82A 108.6
C53 C82 H82B 108.6
N23 C82 H82B 108.6
H82A C82 H82B 107.5
C106 C83 C89 117.7(11)
C106 C83 C79 120.1(12)
C89 C83 C79 122.1(11)
C109 C84 C94 117.0(13)
C109 C84 C59 121.8(12)
C94 C84 C59 121.2(11)
O11 C85 C61 114.4(10)
O11 C85 C86 123.3(11)
C61 C85 C86 122.2(11)
C62 C86 C85 118.0(13)
C62 C86 H86A 121.0
C85 C86 H86A 121.0
C12 C87 C24 121.6(13)
C12 C87 H87A 119.2
C24 C87 H87A 119.2
C63 C88 H88A 109.5
C63 C88 H88B 109.5
H88A C88 H88B 109.5
C63 C88 H88C 109.5
H88A C88 H88C 109.5
H88B C88 H88C 109.5
N10 C89 C83 117.6(12)
N10 C89 H89A 121.2
C83 C89 H89A 121.2
O17 C90 C36 123.9(10)
O17 C90 C37 119.9(9)
C36 C90 C37 116.1(9)
N32 C91 C7 116.6(9)
N32 C91 H91A 108.2
C7 C91 H91A 108.2
N32 C91 H91B 108.2
C7 C91 H91B 108.2
H91A C91 H91B 107.3
C29 C92 C39 119.8(10)
C29 C92 C57 119.3(9)
C39 C92 C57 120.9(9)
O22 C93 H93A 109.5
O22 C93 H93B 109.5
H93A C93 H93B 109.5
O22 C93 H93C 109.5
H93A C93 H93C 109.5
H93B C93 H93C 109.5
C84 C94 C102 119.2(13)
C84 C94 H94A 120.4
C102 C94 H94A 120.4
O12 C95 C7 123.5(10)
O12 C95 C48 119.3(10)
C7 C95 C48 117.0(11)
C114 C96 C67 123.4(13)
C114 C96 H96A 118.3
C67 C96 H96A 118.3
C4 C97 C20 121.3(10)
C4 C97 C74 118.6(11)
C20 C97 C74 120.0(10)
O48 C98 H98A 109.5
O48 C98 H98B 109.5
H98A C98 H98B 109.5
O48 C98 H98C 109.5
H98A C98 H98C 109.5
H98B C98 H98C 109.5
N35 C99 C49 112.3(9)
N35 C99 H99A 109.2
C49 C99 H99A 109.2
N35 C99 H99B 109.2
C49 C99 H99B 109.2
H99A C99 H99B 107.9
O11 C100 H10D 109.5
O11 C100 H10E 109.5
H10D C100 H10E 109.5
O11 C100 H10F 109.5
H10D C100 H10F 109.5
H10E C100 H10F 109.5
C27 C101 N32 115.9(9)
C27 C101 H10G 108.3
N32 C101 H10G 108.3
C27 C101 H10H 108.3
N32 C101 H10H 108.3
H10G C101 H10H 107.4
C110 C102 C94 119.2(14)
C110 C102 H10P 120.4
C94 C102 H10P 120.4
O7 C103 H10I 109.5
O7 C103 H10J 109.5
H10I C103 H10J 109.5
O7 C103 H10K 109.5
H10I C103 H10K 109.5
H10J C103 H10K 109.5
N15 C104 C12 124.4(15)
N15 C104 H10L 117.8
C12 C104 H10L 117.8
C111 C106 C83 122.0(14)
C111 C106 H10M 119.0
C83 C106 H10M 119.0
N15 C107 C24 119.4(13)
N15 C107 H10N 120.3
C24 C107 H10N 120.3
C84 C109 N13 125.8(15)
C84 C109 H10O 117.1
N13 C109 H10O 117.1
N13 C110 C102 122.9(16)
N13 C110 H11B 118.5
C102 C110 H11B 118.5
C5 C111 C106 117.3(15)
C5 C111 H11C 121.3
C106 C111 H11C 121.3
N9 C112 C114 124.9(16)
N9 C112 H11D 117.6
C114 C112 H11D 117.6
C62 C113 H11E 109.5
C62 C113 H11F 109.5
H11E C113 H11F 109.5
C62 C113 H11G 109.5
H11E C113 H11G 109.5
H11F C113 H11G 109.5
C112 N9 C115 120.1(16)
N9 C115 C67 115.0(15)
N9 C115 H11H 122.5
C67 C115 H11H 122.5
O33 C116 H11I 109.5
O33 C116 H11J 109.5
H11I C116 H11J 109.5
O33 C116 H11K 109.5
H11I C116 H11K 109.5
H11J C116 H11K 109.5
C112 C114 C96 116.6(14)
C112 C114 H11L 121.7
C96 C114 H11L 121.7
C5 N10 C89 119.7(15)
C52 N11 C72 107.4(8)
C52 N11 C57 103.7(9)
C72 N11 C57 109.7(7)
C52 N11 Eu2 113.3(6)
C72 N11 Eu2 110.1(7)
C57 N11 Eu2 112.3(5)
C110 N13 C109 115.6(16)
C104 N15 C107 117.6(15)
C80 N14 C64 107.9(8)
C80 N14 C65 105.6(7)
C64 N14 C65 107.0(9)
C80 N14 Eu1 111.5(7)
C64 N14 Eu1 111.1(6)
C65 N14 Eu1 113.4(6)
C74 N22 C53 105.8(8)
C74 N22 C75 111.4(9)
C53 N22 C75 106.1(8)
C74 N22 Eu2 112.5(6)
C53 N22 Eu2 110.1(6)
C75 N22 Eu2 110.6(6)
C27 N23 C51 106.9(11)
C27 N23 C82 108.5(10)
C51 N23 C82 111.0(9)
C27 N23 Eu2 111.3(8)
C51 N23 Eu2 111.5(7)
C82 N23 Eu2 107.7(8)
C78 N24 C77 112.1(8)
C78 N24 C49 107.7(8)
C77 N24 C49 105.6(8)
C78 N24 Eu1 111.1(7)
C77 N24 Eu1 111.9(6)
C49 N24 Eu1 108.2(6)
C91 N32 C73 107.2(8)
C91 N32 C101 114.9(10)
C73 N32 C101 107.2(8)
C91 N32 Eu2 110.4(6)
C73 N32 Eu2 108.8(7)
C101 N32 Eu2 108.1(6)
C76 N35 C99 108.4(8)
C76 N35 C47 105.5(8)
C99 N35 C47 107.0(9)
C76 N35 Eu1 111.9(7)
C99 N35 Eu1 112.5(7)
C47 N35 Eu1 111.3(6)
C38 N41 C44 111.0(8)
C38 N41 C34 107.5(7)
C44 N41 C34 104.5(8)
C38 N41 Eu1 112.3(7)
C44 N41 Eu1 111.6(6)
C34 N41 Eu1 109.6(5)
C31 O5 Eu1 130.1(6)
C31 O5 Sm2 123.9(6)
Eu1 O5 Sm2 101.5(3)
C30 O6 Eu2 125.3(6)
C30 O6 Sm3 129.7(6)
Eu2 O6 Sm3 102.7(2)
C16 O7 C103 114.1(9)
C29 O8 Eu2 128.3(6)
C29 O8 Sm4 127.0(6)
Eu2 O8 Sm4 100.8(3)
C68 O9 Eu1 130.7(6)
C68 O9 Sm2 115.7(6)
Eu1 O9 Sm2 104.1(3)
C61 O10 Eu1 127.3(7)
C61 O10 Sm1 128.7(7)
Eu1 O10 Sm1 101.8(3)
C85 O11 C100 117.7(10)
C95 O12 Eu2 128.7(6)
C95 O12 Sm3 118.3(6)
Eu2 O12 Sm3 105.1(3)
C56 O13 Sm4 139.8(7)
C15 O14 C70 117.3(8)
C56 O15 Sm2 133.1(7)
C79 O16 Sm1 140.8(7)
C90 O17 Sm1 119.6(6)
C90 O17 Eu1 125.2(6)
Sm1 O17 Eu1 104.4(3)
C4 O18 Sm4 118.3(6)
C4 O18 Eu2 128.7(6)
Sm4 O18 Eu2 105.3(3)
C28 O19 Sm3 129.2(7)
C59 O20 Sm1 133.2(8)
C37 O21 C13 116.9(9)
C37 O21 Sm1 113.4(6)
C13 O21 Sm1 125.8(7)
C23 O22 C93 116.0(9)
C28 O25 Sm2 142.4(7)
C81 O33 C116 118.0(9)
C81 O33 Sm4 113.9(6)
C116 O33 Sm4 124.9(7)
C42 O37 C10 119.0(9)
C42 O37 Sm2 113.9(6)
C10 O37 Sm2 125.4(7)
C59 O40 Sm3 139.3(8)
C79 O43 Sm4 131.6(7)
C48 O48 C98 115.9(10)
C48 O48 Sm3 113.8(7)
C98 O48 Sm3 124.6(7)
Sm3 O1 Sm1 107.8(2)
Sm3 O1 Sm4 103.3(2)
Sm1 O1 Sm4 106.8(3)
Sm3 O1 H1 112.8
Sm1 O1 H1 112.8
Sm4 O1 H1 112.8
Sm1 O3 Sm2 96.5(2)
Sm1 O3 Sm4 99.5(2)
Sm2 O3 Sm4 94.4(2)
Sm1 O3 H3 120.3
Sm2 O3 H3 120.3
Sm4 O3 H3 120.3
Sm3 O4 Sm4 101.4(2)
Sm3 O4 Sm2 99.1(2)
Sm4 O4 Sm2 97.2(2)
Sm3 O4 H4 118.4
Sm4 O4 H4 118.4
Sm2 O4 H4 118.4
Sm1 O2 Sm3 94.5(2)
Sm1 O2 Sm2 90.8(2)
Sm3 O2 Sm2 90.1(2)
Sm1 O2 H2 123.9
Sm3 O2 H2 123.9
Sm2 O2 H2 123.9

loop_
_geom_bond_atom_site_label_1
_geom_bond_atom_site_label_2
_geom_bond_distance
Eu1 O10 2.341(7)
Eu1 O5 2.358(7)
Eu1 O9 2.379(7)
Eu1 O17 2.408(7)
Eu1 N41 2.627(9)
Eu1 N35 2.653(9)
Eu1 N14 2.652(9)
Eu1 N24 2.662(9)
Eu1 Sm1 3.7893(16)
Eu1 Sm2 3.7959(17)
Eu2 O8 2.332(7)
Eu2 O6 2.356(7)
Eu2 O18 2.378(8)
Eu2 O12 2.402(7)
Eu2 N22 2.635(9)
Eu2 N11 2.653(8)
Eu2 N32 2.686(10)
Eu2 N23 2.688(12)
Eu2 Sm4 3.7815(19)
Eu2 Sm3 3.8152(17)
Sm1 O20 2.351(9)
Sm1 O17 2.389(7)
Sm1 O1 2.397(6)
Sm1 O16 2.400(8)
Sm1 O3 2.422(7)
Sm1 O10 2.539(7)
Sm1 O21 2.555(7)
Sm1 O2 2.555(6)
Sm1 Sm2 3.7719(17)
Sm1 Sm4 3.871(2)
Sm1 Sm3 3.8709(16)
Sm2 O15 2.314(8)
Sm2 O25 2.376(7)
Sm2 O9 2.435(7)
Sm2 O5 2.543(7)
Sm2 O37 2.547(8)
Sm2 O3 2.629(6)
Sm2 O4 2.673(6)
Sm2 O2 2.739(7)
Sm2 Sm3 3.8600(18)
Sm2 Sm4 3.872(2)
Sm3 O19 2.378(7)
Sm3 O1 2.394(6)
Sm3 O4 2.395(7)
Sm3 O12 2.403(7)
Sm3 O40 2.404(8)
Sm3 O6 2.526(7)
Sm3 O48 2.567(8)
Sm3 O2 2.714(6)
Sm3 Sm4 3.7772(14)
Sm4 O43 2.340(6)
Sm4 O18 2.378(7)
Sm4 O13 2.389(8)
Sm4 O1 2.423(7)
Sm4 O4 2.486(6)
Sm4 O33 2.524(8)
Sm4 O8 2.573(8)
Sm4 O3 2.646(6)
C1 C69 1.484(14)
C1 H1A 0.9800
C1 H1B 0.9800
C1 H1C 0.9800
C3 C55 1.541(15)
C3 H3A 0.9800
C3 H3B 0.9800
C3 H3C 0.9800
C4 C97 1.355(15)
C4 O18 1.356(14)
C4 C81 1.393(15)
C5 N10 1.33(2)
C5 C111 1.34(3)
C5 H5A 0.9500
C6 C25 1.496(18)
C6 H6A 0.9800
C6 H6B 0.9800
C6 H6C 0.9800
C7 C95 1.376(15)
C7 C14 1.374(17)
C7 C91 1.560(15)
C8 C19 1.49(2)
C8 H8A 0.9800
C8 H8B 0.9800
C8 H8C 0.9800
C10 O37 1.432(16)
C10 H10A 0.9800
C10 H10B 0.9800
C10 H10C 0.9800
C11 C23 1.345(17)
C11 C25 1.400(16)
C11 H11A 0.9500
C12 C87 1.336(19)
C12 C104 1.36(2)
C12 H12A 0.9500
C13 O21 1.464(15)
C13 H13A 0.9800
C13 H13B 0.9800
C13 H13C 0.9800
C14 C19 1.389(16)
C14 H14A 0.9500
C15 O14 1.374(14)
C15 C41 1.388(14)
C15 C30 1.441(15)
C16 C22 1.370(15)
C16 O7 1.394(14)
C16 C29 1.411(15)
C17 C33 1.338(18)
C17 C20 1.356(16)
C17 C71 1.453(19)
C18 C31 1.399(15)
C18 C43 1.399(19)
C18 C65 1.464(15)
C19 C45 1.407(17)
C20 C97 1.405(17)
C20 H20A 0.9500
C21 C46 1.515(13)
C21 H21A 0.9800
C21 H21B 0.9800
C21 H21C 0.9800
C22 C55 1.441(16)
C22 H22A 0.9500
C23 O22 1.396(13)
C23 C31 1.439(14)
C24 C87 1.367(18)
C24 C107 1.392(17)
C24 C56 1.511(17)
C25 C43 1.382(18)
C26 C68 1.385(14)
C26 C60 1.419(13)
C26 C77 1.467(15)
C27 N23 1.470(18)
C27 C101 1.505(15)
C27 H27A 0.9900
C27 H27B 0.9900
C28 O19 1.234(14)
C28 O25 1.239(14)
C28 C67 1.529(15)
C29 O8 1.369(11)
C29 C92 1.407(15)
C30 O6 1.341(11)
C30 C54 1.389(15)
C31 O5 1.299(13)
C32 C63 1.356(17)
C32 C37 1.398(13)
C32 H32A 0.9500
C33 C81 1.409(17)
C33 H33A 0.9500
C34 C64 1.479(14)
C34 N41 1.549(14)
C34 H34A 0.9900
C34 H34B 0.9900
C35 C42 1.363(14)
C35 C46 1.391(16)
C35 H35A 0.9500
C36 C90 1.360(14)
C36 C50 1.417(13)
C36 C44 1.504(14)
C37 O21 1.397(14)
C37 C90 1.423(15)
C38 N41 1.490(12)
C38 C76 1.522(17)
C38 H38A 0.9900
C38 H38B 0.9900
C39 C55 1.323(17)
C39 C92 1.408(14)
C39 H39A 0.9500
C40 C62 1.38(2)
C40 C66 1.420(19)
C40 H40A 0.9500
C41 C69 1.400(17)
C41 H41A 0.9500
C42 O37 1.373(12)
C42 C68 1.423(16)
C43 H43A 0.9500
C44 N41 1.518(13)
C44 H44A 0.9900
C44 H44B 0.9900
C45 C48 1.365(19)
C45 H45A 0.9500
C46 C60 1.396(15)
C47 C66 1.461(17)
C47 N35 1.548(15)
C47 H47A 0.9900
C47 H47B 0.9900
C48 O48 1.394(14)
C48 C95 1.439(17)
C49 C99 1.525(14)
C49 N24 1.537(14)
C49 H49A 0.9900
C49 H49B 0.9900
C50 C63 1.372(16)
C50 H50A 0.9500
C51 C54 1.486(16)
C51 N23 1.502(15)
C51 H51A 0.9900
C51 H51B 0.9900
C52 N11 1.483(13)
C52 C75 1.494(15)
C52 H52A 0.9900
C52 H52B 0.9900
C53 C82 1.476(17)
C53 N22 1.517(14)
C53 H53A 0.9900
C53 H53B 0.9900
C54 C58 1.416(12)
C56 O13 1.252(13)
C56 O15 1.289(12)
C57 C92 1.497(14)
C57 N11 1.514(12)
C57 H57A 0.9900
C57 H57B 0.9900
C58 C69 1.414(17)
C58 H58A 0.9500
C59 O40 1.243(13)
C59 O20 1.256(15)
C59 C84 1.508(18)
C60 H60A 0.9500
C61 O10 1.307(14)
C61 C85 1.413(16)
C61 C66 1.416(15)
C62 C86 1.371(19)
C62 C113 1.54(2)
C63 C88 1.498(13)
C64 N14 1.548(13)
C64 H64A 0.9900
C64 H64B 0.9900
C65 N14 1.552(14)
C65 H65A 0.9900
C65 H65B 0.9900
C67 C96 1.360(18)
C67 C115 1.43(2)
C68 O9 1.331(12)
C70 O14 1.400(14)
C70 H70A 0.9800
C70 H70B 0.9800
C70 H70C 0.9800
C71 H71A 0.9800
C71 H71B 0.9800
C71 H71C 0.9800
C72 N11 1.498(14)
C72 C73 1.522(17)
C72 H72A 0.9900
C72 H72B 0.9900
C73 N32 1.482(14)
C73 H73A 0.9900
C73 H73B 0.9900
C74 N22 1.478(16)
C74 C97 1.529(16)
C74 H74A 0.9900
C74 H74B 0.9900
C75 N22 1.537(13)
C75 H75A 0.9900
C75 H75B 0.9900
C76 N35 1.468(13)
C76 H76A 0.9900
C76 H76B 0.9900
C77 N24 1.504(13)
C77 H77A 0.9900
C77 H77B 0.9900
C78 N24 1.476(14)
C78 C80 1.488(16)
C78 H78A 0.9900
C78 H78B 0.9900
C79 O16 1.244(14)
C79 O43 1.302(14)
C79 C83 1.451(14)
C80 N14 1.500(13)
C80 H80A 0.9900
C80 H80B 0.9900
C81 O33 1.416(12)
C82 N23 1.527(17)
C82 H82A 0.9900
C82 H82B 0.9900
C83 C106 1.404(17)
C83 C89 1.422(17)
C84 C109 1.32(2)
C84 C94 1.376(18)
C85 O11 1.388(14)
C85 C86 1.444(19)
C86 H86A 0.9500
C87 H87A 0.9500
C88 H88A 0.9800
C88 H88B 0.9800
C88 H88C 0.9800
C89 N10 1.405(18)
C89 H89A 0.9500
C90 O17 1.326(11)
C91 N32 1.445(14)
C91 H91A 0.9900
C91 H91B 0.9900
C93 O22 1.423(13)
C93 H93A 0.9800
C93 H93B 0.9800
C93 H93C 0.9800
C94 C102 1.40(2)
C94 H94A 0.9500
C95 O12 1.357(14)
C96 C114 1.349(16)
C96 H96A 0.9500
C98 O48 1.430(14)
C98 H98A 0.9800
C98 H98B 0.9800
C98 H98C 0.9800
C99 N35 1.513(13)
C99 H99A 0.9900
C99 H99B 0.9900
C100 O11 1.424(15)
C100 H10D 0.9800
C100 H10E 0.9800
C100 H10F 0.9800
C101 N32 1.509(13)
C101 H10G 0.9900
C101 H10H 0.9900
C102 C110 1.37(2)
C102 H10P 0.9500
C103 O7 1.435(16)
C103 H10I 0.9800
C103 H10J 0.9800
C103 H10K 0.9800
C104 N15 1.33(2)
C104 H10L 0.9500
C106 C111 1.364(19)
C106 H10M 0.9500
C107 N15 1.39(2)
C107 H10N 0.9500
C109 N13 1.41(2)
C109 H10O 0.9500
C110 N13 1.30(2)
C110 H11B 0.9500
C111 H11C 0.9500
C112 N9 1.29(2)
C112 C114 1.32(2)
C112 H11D 0.9500
C113 H11E 0.9800
C113 H11F 0.9800
C113 H11G 0.9800
N9 C115 1.42(2)
C115 H11H 0.9500
C116 O33 1.470(15)
C116 H11I 0.9800
C116 H11J 0.9800
C116 H11K 0.9800
C114 H11L 0.9500
O1 H1 1.0000
O3 H3 1.0000
O4 H4 1.0000
O2 H2 1.0000

loop_
_geom_torsion_atom_site_label_1
_geom_torsion_atom_site_label_2
_geom_torsion_atom_site_label_3
_geom_torsion_atom_site_label_4
_geom_torsion
O10 Eu1 Sm1 O20 -3.2(3)
O5 Eu1 Sm1 O20 -153.7(3)
O9 Eu1 Sm1 O20 -82.5(3)
O17 Eu1 Sm1 O20 123.6(3)
N41 Eu1 Sm1 O20 123.1(3)
N35 Eu1 Sm1 O20 52.8(3)
N14 Eu1 Sm1 O20 -145.1(4)
N24 Eu1 Sm1 O20 -19.1(3)
Sm2 Eu1 Sm1 O20 -113.88(19)
O10 Eu1 Sm1 O17 -126.8(4)
O5 Eu1 Sm1 O17 82.7(3)
O9 Eu1 Sm1 O17 153.9(3)
N41 Eu1 Sm1 O17 -0.6(4)
N35 Eu1 Sm1 O17 -70.8(3)
N14 Eu1 Sm1 O17 91.3(5)
N24 Eu1 Sm1 O17 -142.7(4)
Sm2 Eu1 Sm1 O17 122.5(3)
O10 Eu1 Sm1 O1 108.4(3)
O5 Eu1 Sm1 O1 -42.1(3)
O9 Eu1 Sm1 O1 29.1(3)
O17 Eu1 Sm1 O1 -124.8(4)
N41 Eu1 Sm1 O1 -125.4(3)
N35 Eu1 Sm1 O1 164.4(3)
N14 Eu1 Sm1 O1 -33.5(5)
N24 Eu1 Sm1 O1 92.5(3)
Sm2 Eu1 Sm1 O1 -2.3(2)
O10 Eu1 Sm1 O16 -141.4(3)
O5 Eu1 Sm1 O16 68.0(3)
O9 Eu1 Sm1 O16 139.3(3)
O17 Eu1 Sm1 O16 -14.6(4)
N41 Eu1 Sm1 O16 -15.2(3)
N35 Eu1 Sm1 O16 -85.4(3)
N14 Eu1 Sm1 O16 76.7(5)
N24 Eu1 Sm1 O16 -157.3(3)
Sm2 Eu1 Sm1 O16 107.9(2)
O10 Eu1 Sm1 O3 156.6(3)
O5 Eu1 Sm1 O3 6.0(2)
O9 Eu1 Sm1 O3 77.3(3)
O17 Eu1 Sm1 O3 -76.6(3)
N41 Eu1 Sm1 O3 -77.2(3)
N35 Eu1 Sm1 O3 -147.5(3)
N14 Eu1 Sm1 O3 14.7(4)
N24 Eu1 Sm1 O3 140.7(3)
Sm2 Eu1 Sm1 O3 45.86(16)
O5 Eu1 Sm1 O10 -150.5(3)
O9 Eu1 Sm1 O10 -79.3(3)
O17 Eu1 Sm1 O10 126.8(4)
N41 Eu1 Sm1 O10 126.2(3)
N35 Eu1 Sm1 O10 56.0(3)
N14 Eu1 Sm1 O10 -141.9(5)
N24 Eu1 Sm1 O10 -15.9(3)
Sm2 Eu1 Sm1 O10 -110.7(2)
O10 Eu1 Sm1 O21 -78.8(3)
O5 Eu1 Sm1 O21 130.6(3)
O9 Eu1 Sm1 O21 -158.1(3)
O17 Eu1 Sm1 O21 48.0(3)
N41 Eu1 Sm1 O21 47.4(3)
N35 Eu1 Sm1 O21 -22.9(3)
N14 Eu1 Sm1 O21 139.3(5)
N24 Eu1 Sm1 O21 -94.7(3)
Sm2 Eu1 Sm1 O21 170.5(2)
O10 Eu1 Sm1 O2 60.6(3)
O5 Eu1 Sm1 O2 -89.9(2)
O9 Eu1 Sm1 O2 -18.6(3)
O17 Eu1 Sm1 O2 -172.6(3)
N41 Eu1 Sm1 O2 -173.1(3)
N35 Eu1 Sm1 O2 116.6(3)
N14 Eu1 Sm1 O2 -81.3(4)
N24 Eu1 Sm1 O2 44.8(3)
Sm2 Eu1 Sm1 O2 -50.07(16)
O10 Eu1 Sm1 Sm2 110.7(2)
O5 Eu1 Sm1 Sm2 -39.82(18)
O9 Eu1 Sm1 Sm2 31.4(2)
O17 Eu1 Sm1 Sm2 -122.5(3)
N41 Eu1 Sm1 Sm2 -123.1(2)
N35 Eu1 Sm1 Sm2 166.7(2)
N14 Eu1 Sm1 Sm2 -31.2(4)
N24 Eu1 Sm1 Sm2 94.8(2)
O10 Eu1 Sm1 Sm4 141.8(2)
O5 Eu1 Sm1 Sm4 -8.69(18)
O9 Eu1 Sm1 Sm4 62.6(2)
O17 Eu1 Sm1 Sm4 -91.4(3)
N41 Eu1 Sm1 Sm4 -91.9(2)
N35 Eu1 Sm1 Sm4 -162.2(2)
N14 Eu1 Sm1 Sm4 -0.1(4)
N24 Eu1 Sm1 Sm4 126.0(2)
Sm2 Eu1 Sm1 Sm4 31.13(2)
O10 Eu1 Sm1 Sm3 78.0(2)
O5 Eu1 Sm1 Sm3 -72.53(18)
O9 Eu1 Sm1 Sm3 -1.3(2)
O17 Eu1 Sm1 Sm3 -155.2(3)
N41 Eu1 Sm1 Sm3 -155.8(2)
N35 Eu1 Sm1 Sm3 134.0(2)
N14 Eu1 Sm1 Sm3 -63.9(4)
N24 Eu1 Sm1 Sm3 62.1(2)
Sm2 Eu1 Sm1 Sm3 -32.715(19)
O20 Sm1 Sm2 O15 -143.5(3)
O17 Sm1 Sm2 O15 77.6(3)
O1 Sm1 Sm2 O15 -72.5(3)
O16 Sm1 Sm2 O15 -3.1(3)
O3 Sm1 Sm2 O15 12.2(3)
O10 Sm1 Sm2 O15 144.4(3)
O21 Sm1 Sm2 O15 90.4(4)
O2 Sm1 Sm2 O15 -159.3(3)
Eu1 Sm1 Sm2 O15 109.1(2)
Sm4 Sm1 Sm2 O15 -38.0(2)
Sm3 Sm1 Sm2 O15 -106.0(2)
O20 Sm1 Sm2 O25 -3.9(3)
O17 Sm1 Sm2 O25 -142.8(3)
O1 Sm1 Sm2 O25 67.1(3)
O16 Sm1 Sm2 O25 136.5(3)
O3 Sm1 Sm2 O25 151.8(3)
O10 Sm1 Sm2 O25 -76.0(3)
O21 Sm1 Sm2 O25 -129.9(4)
O2 Sm1 Sm2 O25 -19.7(3)
Eu1 Sm1 Sm2 O25 -111.3(2)
Sm4 Sm1 Sm2 O25 101.6(2)
Sm3 Sm1 Sm2 O25 33.6(2)
O20 Sm1 Sm2 O9 76.8(3)
O17 Sm1 Sm2 O9 -62.1(3)
O1 Sm1 Sm2 O9 147.8(2)
O16 Sm1 Sm2 O9 -142.8(3)
O3 Sm1 Sm2 O9 -127.5(3)
O10 Sm1 Sm2 O9 4.7(3)
O21 Sm1 Sm2 O9 -49.3(4)
O2 Sm1 Sm2 O9 61.0(3)
Eu1 Sm1 Sm2 O9 -30.65(19)
Sm4 Sm1 Sm2 O9 -177.71(19)
Sm3 Sm1 Sm2 O9 114.29(19)
O20 Sm1 Sm2 O5 144.1(3)
O17 Sm1 Sm2 O5 5.2(2)
O1 Sm1 Sm2 O5 -144.9(2)
O16 Sm1 Sm2 O5 -75.5(3)
O3 Sm1 Sm2 O5 -60.2(3)
O10 Sm1 Sm2 O5 72.0(2)
O21 Sm1 Sm2 O5 18.0(4)
O2 Sm1 Sm2 O5 128.3(3)
Eu1 Sm1 Sm2 O5 36.68(16)
Sm4 Sm1 Sm2 O5 -110.38(16)
Sm3 Sm1 Sm2 O5 -178.38(16)
O20 Sm1 Sm2 O37 87.9(4)
O17 Sm1 Sm2 O37 -51.0(4)
O1 Sm1 Sm2 O37 158.9(4)
O16 Sm1 Sm2 O37 -131.7(4)
O3 Sm1 Sm2 O37 -116.4(4)
O10 Sm1 Sm2 O37 15.8(4)
O21 Sm1 Sm2 O37 -38.1(5)
O2 Sm1 Sm2 O37 72.1(4)
Eu1 Sm1 Sm2 O37 -19.5(4)
Sm4 Sm1 Sm2 O37 -166.6(4)
Sm3 Sm1 Sm2 O37 125.4(4)
O20 Sm1 Sm2 O3 -155.7(3)
O17 Sm1 Sm2 O3 65.4(3)
O1 Sm1 Sm2 O3 -84.7(3)
O16 Sm1 Sm2 O3 -15.3(3)
O10 Sm1 Sm2 O3 132.2(3)
O21 Sm1 Sm2 O3 78.2(4)
O2 Sm1 Sm2 O3 -171.5(3)
Eu1 Sm1 Sm2 O3 96.9(2)
Sm4 Sm1 Sm2 O3 -50.2(2)
Sm3 Sm1 Sm2 O3 -118.2(2)
O20 Sm1 Sm2 O4 -70.4(3)
O17 Sm1 Sm2 O4 150.7(2)
O1 Sm1 Sm2 O4 0.6(2)
O16 Sm1 Sm2 O4 70.0(3)
O3 Sm1 Sm2 O4 85.3(3)
O10 Sm1 Sm2 O4 -142.5(2)
O21 Sm1 Sm2 O4 163.5(4)
O2 Sm1 Sm2 O4 -86.2(2)
Eu1 Sm1 Sm2 O4 -177.82(15)
Sm4 Sm1 Sm2 O4 35.11(15)
Sm3 Sm1 Sm2 O4 -32.88(15)
O20 Sm1 Sm2 O2 15.8(3)
O17 Sm1 Sm2 O2 -123.1(3)
O1 Sm1 Sm2 O2 86.8(3)
O16 Sm1 Sm2 O2 156.2(3)
O3 Sm1 Sm2 O2 171.5(3)
O10 Sm1 Sm2 O2 -56.3(3)
O21 Sm1 Sm2 O2 -110.3(4)
Eu1 Sm1 Sm2 O2 -91.6(2)
Sm4 Sm1 Sm2 O2 121.3(2)
Sm3 Sm1 Sm2 O2 53.3(2)
O20 Sm1 Sm2 Eu1 107.4(2)
O17 Sm1 Sm2 Eu1 -31.47(17)
O1 Sm1 Sm2 Eu1 178.44(16)
O16 Sm1 Sm2 Eu1 -112.2(2)
O3 Sm1 Sm2 Eu1 -96.9(2)
O10 Sm1 Sm2 Eu1 35.34(17)
O21 Sm1 Sm2 Eu1 -18.6(4)
O2 Sm1 Sm2 Eu1 91.6(2)
Sm4 Sm1 Sm2 Eu1 -147.06(2)
Sm3 Sm1 Sm2 Eu1 144.94(2)
O20 Sm1 Sm2 Sm3 -37.5(2)
O17 Sm1 Sm2 Sm3 -176.41(17)
O1 Sm1 Sm2 Sm3 33.50(16)
O16 Sm1 Sm2 Sm3 102.9(2)
O3 Sm1 Sm2 Sm3 118.2(2)
O10 Sm1 Sm2 Sm3 -109.60(17)
O21 Sm1 Sm2 Sm3 -163.6(4)
O2 Sm1 Sm2 Sm3 -53.3(2)
Eu1 Sm1 Sm2 Sm3 -144.94(2)
Sm4 Sm1 Sm2 Sm3 68.00(2)
O20 Sm1 Sm2 Sm4 -105.5(2)
O17 Sm1 Sm2 Sm4 115.59(17)
O1 Sm1 Sm2 Sm4 -34.50(16)
O16 Sm1 Sm2 Sm4 34.9(2)
O3 Sm1 Sm2 Sm4 50.2(2)
O10 Sm1 Sm2 Sm4 -177.60(17)
O21 Sm1 Sm2 Sm4 128.4(4)
O2 Sm1 Sm2 Sm4 -121.3(2)
Eu1 Sm1 Sm2 Sm4 147.06(2)
Sm3 Sm1 Sm2 Sm4 -68.00(2)
O10 Eu1 Sm2 O15 -152.4(3)
O5 Eu1 Sm2 O15 -6.2(3)
O9 Eu1 Sm2 O15 122.7(4)
O17 Eu1 Sm2 O15 -82.5(3)
N41 Eu1 Sm2 O15 -16.9(3)
N35 Eu1 Sm2 O15 -147.2(5)
N14 Eu1 Sm2 O15 52.7(3)
N24 Eu1 Sm2 O15 121.6(3)
Sm1 Eu1 Sm2 O15 -113.7(2)
O10 Eu1 Sm2 O25 68.8(3)
O5 Eu1 Sm2 O25 -145.1(3)
O9 Eu1 Sm2 O25 -16.1(4)
O17 Eu1 Sm2 O25 138.6(3)
N41 Eu1 Sm2 O25 -155.8(3)
N35 Eu1 Sm2 O25 73.9(5)
N14 Eu1 Sm2 O25 -86.2(3)
N24 Eu1 Sm2 O25 -17.3(3)
Sm1 Eu1 Sm2 O25 107.4(2)
O10 Eu1 Sm2 O9 84.9(4)
O5 Eu1 Sm2 O9 -128.9(4)
O17 Eu1 Sm2 O9 154.8(4)
N41 Eu1 Sm2 O9 -139.6(4)
N35 Eu1 Sm2 O9 90.0(5)
N14 Eu1 Sm2 O9 -70.0(4)
N24 Eu1 Sm2 O9 -1.1(4)
Sm1 Eu1 Sm2 O9 123.5(3)
O10 Eu1 Sm2 O5 -146.2(3)
O9 Eu1 Sm2 O5 128.9(4)
O17 Eu1 Sm2 O5 -76.3(3)
N41 Eu1 Sm2 O5 -10.7(4)
N35 Eu1 Sm2 O5 -141.0(5)
N14 Eu1 Sm2 O5 58.9(3)
N24 Eu1 Sm2 O5 127.8(3)
Sm1 Eu1 Sm2 O5 -107.6(3)
O10 Eu1 Sm2 O37 131.5(3)
O5 Eu1 Sm2 O37 -82.4(3)
O9 Eu1 Sm2 O37 46.6(4)
O17 Eu1 Sm2 O37 -158.7(3)
N41 Eu1 Sm2 O37 -93.1(3)
N35 Eu1 Sm2 O37 136.6(5)
N14 Eu1 Sm2 O37 -23.5(3)
N24 Eu1 Sm2 O37 45.4(3)
Sm1 Eu1 Sm2 O37 170.08(19)
O10 Eu1 Sm2 O3 -80.5(2)
O5 Eu1 Sm2 O3 65.6(3)
O9 Eu1 Sm2 O3 -165.4(4)
O17 Eu1 Sm2 O3 -10.7(2)
N41 Eu1 Sm2 O3 54.9(3)
N35 Eu1 Sm2 O3 -75.4(5)
N14 Eu1 Sm2 O3 124.5(3)
N24 Eu1 Sm2 O3 -166.6(3)
Sm1 Eu1 Sm2 O3 -41.91(17)
O10 Eu1 Sm2 O4 -35.0(3)
O5 Eu1 Sm2 O4 111.1(4)
O9 Eu1 Sm2 O4 -120.0(4)
O17 Eu1 Sm2 O4 34.8(3)
N41 Eu1 Sm2 O4 100.4(3)
N35 Eu1 Sm2 O4 -29.9(5)
N14 Eu1 Sm2 O4 170.0(3)
N24 Eu1 Sm2 O4 -121.1(3)
Sm1 Eu1 Sm2 O4 3.6(2)
O10 Eu1 Sm2 O2 7.7(2)
O5 Eu1 Sm2 O2 153.8(3)
O9 Eu1 Sm2 O2 -77.2(3)
O17 Eu1 Sm2 O2 77.5(2)
N41 Eu1 Sm2 O2 143.1(3)
N35 Eu1 Sm2 O2 12.8(4)
N14 Eu1 Sm2 O2 -147.3(2)
N24 Eu1 Sm2 O2 -78.4(3)
Sm1 Eu1 Sm2 O2 46.28(14)
O10 Eu1 Sm2 Sm1 -38.60(17)
O5 Eu1 Sm2 Sm1 107.6(3)
O9 Eu1 Sm2 Sm1 -123.5(3)
O17 Eu1 Sm2 Sm1 31.26(18)
N41 Eu1 Sm2 Sm1 96.9(2)
N35 Eu1 Sm2 Sm1 -33.5(4)
N14 Eu1 Sm2 Sm1 166.4(2)
N24 Eu1 Sm2 Sm1 -124.6(2)
O10 Eu1 Sm2 Sm3 -5.76(17)
O5 Eu1 Sm2 Sm3 140.4(3)
O9 Eu1 Sm2 Sm3 -90.7(3)
O17 Eu1 Sm2 Sm3 64.10(18)
N41 Eu1 Sm2 Sm3 129.7(2)
N35 Eu1 Sm2 Sm3 -0.6(4)
N14 Eu1 Sm2 Sm3 -160.7(2)
N24 Eu1 Sm2 Sm3 -91.8(2)
Sm1 Eu1 Sm2 Sm3 32.844(19)
O10 Eu1 Sm2 Sm4 -69.68(17)
O5 Eu1 Sm2 Sm4 76.5(3)
O9 Eu1 Sm2 Sm4 -154.6(3)
O17 Eu1 Sm2 Sm4 0.18(18)
N41 Eu1 Sm2 Sm4 65.8(2)
N35 Eu1 Sm2 Sm4 -64.5(4)
N14 Eu1 Sm2 Sm4 135.4(2)
N24 Eu1 Sm2 Sm4 -155.7(2)
Sm1 Eu1 Sm2 Sm4 -31.07(2)
O8 Eu2 Sm3 O19 153.9(3)
O6 Eu2 Sm3 O19 4.3(4)
O18 Eu2 Sm3 O19 83.0(3)
O12 Eu2 Sm3 O19 -121.9(3)
N22 Eu2 Sm3 O19 17.9(4)
N11 Eu2 Sm3 O19 146.9(5)
N32 Eu2 Sm3 O19 -123.2(3)
N23 Eu2 Sm3 O19 -52.9(4)
Sm4 Eu2 Sm3 O19 113.3(2)
O8 Eu2 Sm3 O1 2.3(3)
O6 Eu2 Sm3 O1 -147.3(3)
O18 Eu2 Sm3 O1 -68.6(2)
O12 Eu2 Sm3 O1 86.5(3)
N22 Eu2 Sm3 O1 -133.7(3)
N11 Eu2 Sm3 O1 -4.7(5)
N32 Eu2 Sm3 O1 85.2(3)
N23 Eu2 Sm3 O1 155.5(3)
Sm4 Eu2 Sm3 O1 -38.30(17)
O8 Eu2 Sm3 O4 83.0(3)
O6 Eu2 Sm3 O4 -66.6(3)
O18 Eu2 Sm3 O4 12.1(2)
O12 Eu2 Sm3 O4 167.2(3)
N22 Eu2 Sm3 O4 -53.0(3)
N11 Eu2 Sm3 O4 76.0(5)
N32 Eu2 Sm3 O4 165.9(3)
N23 Eu2 Sm3 O4 -123.8(3)
Sm4 Eu2 Sm3 O4 42.42(16)
O8 Eu2 Sm3 O12 -84.2(3)
O6 Eu2 Sm3 O12 126.2(4)
O18 Eu2 Sm3 O12 -155.1(3)
N22 Eu2 Sm3 O12 139.8(4)
N11 Eu2 Sm3 O12 -91.2(5)
N32 Eu2 Sm3 O12 -1.3(3)
N23 Eu2 Sm3 O12 69.0(4)
Sm4 Eu2 Sm3 O12 -124.8(3)
O8 Eu2 Sm3 O40 -67.9(3)
O6 Eu2 Sm3 O40 142.5(4)
O18 Eu2 Sm3 O40 -138.8(3)
O12 Eu2 Sm3 O40 16.3(3)
N22 Eu2 Sm3 O40 156.1(4)
N11 Eu2 Sm3 O40 -74.9(5)
N32 Eu2 Sm3 O40 15.0(3)
N23 Eu2 Sm3 O40 85.3(4)
Sm4 Eu2 Sm3 O40 -108.5(2)
O8 Eu2 Sm3 O6 149.6(4)
O18 Eu2 Sm3 O6 78.7(3)
O12 Eu2 Sm3 O6 -126.2(4)
N22 Eu2 Sm3 O6 13.6(4)
N11 Eu2 Sm3 O6 142.6(5)
N32 Eu2 Sm3 O6 -127.5(4)
N23 Eu2 Sm3 O6 -57.2(4)
Sm4 Eu2 Sm3 O6 109.0(3)
O8 Eu2 Sm3 O48 -130.6(3)
O6 Eu2 Sm3 O48 79.8(3)
O18 Eu2 Sm3 O48 158.5(2)
O12 Eu2 Sm3 O48 -46.4(3)
N22 Eu2 Sm3 O48 93.4(3)
N11 Eu2 Sm3 O48 -137.6(5)
N32 Eu2 Sm3 O48 -47.7(3)
N23 Eu2 Sm3 O48 22.6(3)
Sm4 Eu2 Sm3 O48 -171.20(19)
O8 Eu2 Sm3 O2 31.7(3)
O6 Eu2 Sm3 O2 -117.9(4)
O18 Eu2 Sm3 O2 -39.2(3)
O12 Eu2 Sm3 O2 115.9(4)
N22 Eu2 Sm3 O2 -104.3(4)
N11 Eu2 Sm3 O2 24.7(5)
N32 Eu2 Sm3 O2 114.6(3)
N23 Eu2 Sm3 O2 -175.1(4)
Sm4 Eu2 Sm3 O2 -8.9(3)
O8 Eu2 Sm3 Sm4 40.6(2)
O6 Eu2 Sm3 Sm4 -109.0(3)
O18 Eu2 Sm3 Sm4 -30.32(16)
O12 Eu2 Sm3 Sm4 124.8(3)
N22 Eu2 Sm3 Sm4 -95.4(3)
N11 Eu2 Sm3 Sm4 33.6(4)
N32 Eu2 Sm3 Sm4 123.5(2)
N23 Eu2 Sm3 Sm4 -166.2(3)
O8 Eu2 Sm3 Sm2 71.1(2)
O6 Eu2 Sm3 Sm2 -78.5(3)
O18 Eu2 Sm3 Sm2 0.17(16)
O12 Eu2 Sm3 Sm2 155.3(3)
N22 Eu2 Sm3 Sm2 -64.9(3)
N11 Eu2 Sm3 Sm2 64.1(4)
N32 Eu2 Sm3 Sm2 154.0(2)
N23 Eu2 Sm3 Sm2 -135.7(3)
Sm4 Eu2 Sm3 Sm2 30.49(2)
O8 Eu2 Sm3 Sm1 7.4(2)
O6 Eu2 Sm3 Sm1 -142.2(3)
O18 Eu2 Sm3 Sm1 -63.48(16)
O12 Eu2 Sm3 Sm1 91.6(3)
N22 Eu2 Sm3 Sm1 -128.6(3)
N11 Eu2 Sm3 Sm1 0.4(4)
N32 Eu2 Sm3 Sm1 90.3(2)
N23 Eu2 Sm3 Sm1 160.7(3)
Sm4 Eu2 Sm3 Sm1 -33.16(2)
O15 Sm2 Sm3 O19 -100.8(3)
O25 Sm2 Sm3 O19 -3.7(3)
O9 Sm2 Sm3 O19 71.9(3)
O5 Sm2 Sm3 O19 146.5(3)
O37 Sm2 Sm3 O19 -1.0(3)
O3 Sm2 Sm3 O19 178.6(2)
O4 Sm2 Sm3 O19 -97.3(3)
O2 Sm2 Sm3 O19 93.6(3)
Sm1 Sm2 Sm3 O19 144.2(2)
Eu1 Sm2 Sm3 O19 111.6(2)
Sm4 Sm2 Sm3 O19 -144.1(2)
O15 Sm2 Sm3 O1 81.3(3)
O25 Sm2 Sm3 O1 178.4(3)
O9 Sm2 Sm3 O1 -106.0(2)
O5 Sm2 Sm3 O1 -31.5(3)
O37 Sm2 Sm3 O1 -178.9(3)
O3 Sm2 Sm3 O1 0.6(2)
O4 Sm2 Sm3 O1 84.7(3)
O2 Sm2 Sm3 O1 -84.4(2)
Sm1 Sm2 Sm3 O1 -33.80(16)
Eu1 Sm2 Sm3 O1 -66.34(16)
Sm4 Sm2 Sm3 O1 37.94(16)
O15 Sm2 Sm3 O4 -3.4(3)
O25 Sm2 Sm3 O4 93.7(3)
O9 Sm2 Sm3 O4 169.2(3)
O5 Sm2 Sm3 O4 -116.2(3)
O37 Sm2 Sm3 O4 96.3(3)
O3 Sm2 Sm3 O4 -84.1(3)
O2 Sm2 Sm3 O4 -169.1(3)
Sm1 Sm2 Sm3 O4 -118.5(2)
Eu1 Sm2 Sm3 O4 -151.1(2)
Sm4 Sm2 Sm3 O4 -46.8(2)
O15 Sm2 Sm3 O12 39.6(4)
O25 Sm2 Sm3 O12 136.7(4)
O9 Sm2 Sm3 O12 -147.7(3)
O5 Sm2 Sm3 O12 -73.2(4)
O37 Sm2 Sm3 O12 139.4(4)
O3 Sm2 Sm3 O12 -41.0(3)
O4 Sm2 Sm3 O12 43.0(4)
O2 Sm2 Sm3 O12 -126.1(3)
Sm1 Sm2 Sm3 O12 -75.5(3)
Eu1 Sm2 Sm3 O12 -108.0(3)
Sm4 Sm2 Sm3 O12 -3.7(3)
O15 Sm2 Sm3 O40 154.4(3)
O25 Sm2 Sm3 O40 -108.5(3)
O9 Sm2 Sm3 O40 -33.0(3)
O5 Sm2 Sm3 O40 41.6(3)
O37 Sm2 Sm3 O40 -105.9(3)
O3 Sm2 Sm3 O40 73.7(2)
O4 Sm2 Sm3 O40 157.8(3)
O2 Sm2 Sm3 O40 -11.3(3)
Sm1 Sm2 Sm3 O40 39.3(2)
Eu1 Sm2 Sm3 O40 6.7(2)
Sm4 Sm2 Sm3 O40 111.0(2)
O15 Sm2 Sm3 O6 -23.8(3)
O25 Sm2 Sm3 O6 73.2(3)
O9 Sm2 Sm3 O6 148.8(2)
O5 Sm2 Sm3 O6 -136.6(3)
O37 Sm2 Sm3 O6 75.9(3)
O3 Sm2 Sm3 O6 -104.5(2)
O4 Sm2 Sm3 O6 -20.4(3)
O2 Sm2 Sm3 O6 170.5(2)
Sm1 Sm2 Sm3 O6 -138.92(16)
Eu1 Sm2 Sm3 O6 -171.46(16)
Sm4 Sm2 Sm3 O6 -67.18(16)
O15 Sm2 Sm3 O48 -121.4(4)
O25 Sm2 Sm3 O48 -24.4(4)
O9 Sm2 Sm3 O48 51.2(4)
O5 Sm2 Sm3 O48 125.8(4)
O37 Sm2 Sm3 O48 -21.7(4)
O3 Sm2 Sm3 O48 157.9(4)
O4 Sm2 Sm3 O48 -118.0(4)
O2 Sm2 Sm3 O48 72.9(4)
Sm1 Sm2 Sm3 O48 123.5(4)
Eu1 Sm2 Sm3 O48 90.9(4)
Sm4 Sm2 Sm3 O48 -164.8(4)
O15 Sm2 Sm3 O2 165.7(3)
O25 Sm2 Sm3 O2 -97.3(3)
O9 Sm2 Sm3 O2 -21.7(3)
O5 Sm2 Sm3 O2 52.9(3)
O37 Sm2 Sm3 O2 -94.6(3)
O3 Sm2 Sm3 O2 85.0(2)
O4 Sm2 Sm3 O2 169.1(3)
Sm1 Sm2 Sm3 O2 50.57(19)
Eu1 Sm2 Sm3 O2 18.04(19)
Sm4 Sm2 Sm3 O2 122.31(19)
O15 Sm2 Sm3 Sm4 43.3(2)
O25 Sm2 Sm3 Sm4 140.4(2)
O9 Sm2 Sm3 Sm4 -143.98(17)
O5 Sm2 Sm3 Sm4 -69.4(2)
O37 Sm2 Sm3 Sm4 143.1(2)
O3 Sm2 Sm3 Sm4 -37.29(15)
O4 Sm2 Sm3 Sm4 46.8(2)
O2 Sm2 Sm3 Sm4 -122.31(19)
Sm1 Sm2 Sm3 Sm4 -71.74(3)
Eu1 Sm2 Sm3 Sm4 -104.28(3)
O15 Sm2 Sm3 Eu2 13.2(2)
O25 Sm2 Sm3 Eu2 110.3(2)
O9 Sm2 Sm3 Eu2 -174.08(17)
O5 Sm2 Sm3 Eu2 -99.5(2)
O37 Sm2 Sm3 Eu2 113.0(2)
O3 Sm2 Sm3 Eu2 -67.39(15)
O4 Sm2 Sm3 Eu2 16.7(2)
O2 Sm2 Sm3 Eu2 -152.41(19)
Sm1 Sm2 Sm3 Eu2 -101.84(4)
Eu1 Sm2 Sm3 Eu2 -134.37(3)
Sm4 Sm2 Sm3 Eu2 -30.10(2)
O15 Sm2 Sm3 Sm1 115.1(2)
O25 Sm2 Sm3 Sm1 -147.8(2)
O9 Sm2 Sm3 Sm1 -72.24(17)
O5 Sm2 Sm3 Sm1 2.3(2)
O37 Sm2 Sm3 Sm1 -145.1(2)
O3 Sm2 Sm3 Sm1 34.45(14)
O4 Sm2 Sm3 Sm1 118.5(2)
O2 Sm2 Sm3 Sm1 -50.57(19)
Eu1 Sm2 Sm3 Sm1 -32.54(2)
Sm4 Sm2 Sm3 Sm1 71.74(3)
O20 Sm1 Sm3 O19 106.9(3)
O17 Sm1 Sm3 O19 -34.6(4)
O1 Sm1 Sm3 O19 -153.9(4)
O16 Sm1 Sm3 O19 -152.0(3)
O3 Sm1 Sm3 O19 -78.5(3)
O10 Sm1 Sm3 O19 28.8(3)
O21 Sm1 Sm3 O19 122.9(4)
O2 Sm1 Sm3 O19 15.7(3)
Sm2 Sm1 Sm3 O19 -40.7(2)
Eu1 Sm1 Sm3 O19 -8.2(2)
Sm4 Sm1 Sm3 O19 -112.7(2)
O20 Sm1 Sm3 O1 -99.1(3)
O17 Sm1 Sm3 O1 119.3(4)
O16 Sm1 Sm3 O1 2.0(4)
O3 Sm1 Sm3 O1 75.5(3)
O10 Sm1 Sm3 O1 -177.3(3)
O21 Sm1 Sm3 O1 -83.1(4)
O2 Sm1 Sm3 O1 169.6(4)
Sm2 Sm1 Sm3 O1 113.2(3)
Eu1 Sm1 Sm3 O1 145.8(3)
Sm4 Sm1 Sm3 O1 41.2(3)
O20 Sm1 Sm3 O4 -175.2(2)
O17 Sm1 Sm3 O4 43.3(3)
O1 Sm1 Sm3 O4 -76.0(3)
O16 Sm1 Sm3 O4 -74.1(3)
O3 Sm1 Sm3 O4 -0.6(2)
O10 Sm1 Sm3 O4 106.7(2)
O21 Sm1 Sm3 O4 -159.2(4)
O2 Sm1 Sm3 O4 93.6(3)
Sm2 Sm1 Sm3 O4 37.16(15)
Eu1 Sm1 Sm3 O4 69.74(15)
Sm4 Sm1 Sm3 O4 -34.78(15)
O20 Sm1 Sm3 O12 -67.9(3)
O17 Sm1 Sm3 O12 150.5(3)
O1 Sm1 Sm3 O12 31.2(3)
O16 Sm1 Sm3 O12 33.2(3)
O3 Sm1 Sm3 O12 106.7(2)
O10 Sm1 Sm3 O12 -146.1(3)
O21 Sm1 Sm3 O12 -51.9(4)
O2 Sm1 Sm3 O12 -159.2(3)
Sm2 Sm1 Sm3 O12 144.39(19)
Eu1 Sm1 Sm3 O12 176.96(19)
Sm4 Sm1 Sm3 O12 72.4(2)
O20 Sm1 Sm3 O40 6.4(3)
O17 Sm1 Sm3 O40 -135.2(3)
O1 Sm1 Sm3 O40 105.5(3)
O16 Sm1 Sm3 O40 107.5(3)
O3 Sm1 Sm3 O40 -179.0(2)
O10 Sm1 Sm3 O40 -71.7(3)
O21 Sm1 Sm3 O40 22.4(4)
O2 Sm1 Sm3 O40 -84.9(3)
Sm2 Sm1 Sm3 O40 -141.30(19)
Eu1 Sm1 Sm3 O40 -108.73(19)
Sm4 Sm1 Sm3 O40 146.76(19)
O20 Sm1 Sm3 O6 -140.7(3)
O17 Sm1 Sm3 O6 77.8(4)
O1 Sm1 Sm3 O6 -41.5(4)
O16 Sm1 Sm3 O6 -39.5(3)
O3 Sm1 Sm3 O6 34.0(3)
O10 Sm1 Sm3 O6 141.2(3)
O21 Sm1 Sm3 O6 -124.6(4)
O2 Sm1 Sm3 O6 128.1(3)
Sm2 Sm1 Sm3 O6 71.7(2)
Eu1 Sm1 Sm3 O6 104.2(2)
Sm4 Sm1 Sm3 O6 -0.3(2)
O20 Sm1 Sm3 O48 4.6(3)
O17 Sm1 Sm3 O48 -136.9(4)
O1 Sm1 Sm3 O48 103.7(4)
O16 Sm1 Sm3 O48 105.7(3)
O3 Sm1 Sm3 O48 179.2(3)
O10 Sm1 Sm3 O48 -73.5(3)
O21 Sm1 Sm3 O48 20.6(4)
O2 Sm1 Sm3 O48 -86.7(3)
Sm2 Sm1 Sm3 O48 -143.1(2)
Eu1 Sm1 Sm3 O48 -110.5(2)
Sm4 Sm1 Sm3 O48 145.0(2)
O20 Sm1 Sm3 O2 91.3(3)
O17 Sm1 Sm3 O2 -50.2(4)
O1 Sm1 Sm3 O2 -169.6(4)
O16 Sm1 Sm3 O2 -167.6(3)
O3 Sm1 Sm3 O2 -94.1(3)
O10 Sm1 Sm3 O2 13.2(3)
O21 Sm1 Sm3 O2 107.3(4)
Sm2 Sm1 Sm3 O2 -56.4(2)
Eu1 Sm1 Sm3 O2 -23.8(2)
Sm4 Sm1 Sm3 O2 -128.3(2)
O20 Sm1 Sm3 Sm4 -140.4(2)
O17 Sm1 Sm3 Sm4 78.1(3)
O1 Sm1 Sm3 Sm4 -41.2(3)
O16 Sm1 Sm3 Sm4 -39.3(2)
O3 Sm1 Sm3 Sm4 34.22(15)
O10 Sm1 Sm3 Sm4 141.50(17)
O21 Sm1 Sm3 Sm4 -124.4(3)
O2 Sm1 Sm3 Sm4 128.3(2)
Sm2 Sm1 Sm3 Sm4 71.94(4)
Eu1 Sm1 Sm3 Sm4 104.51(4)
O20 Sm1 Sm3 Eu2 -107.6(2)
O17 Sm1 Sm3 Eu2 110.9(3)
O1 Sm1 Sm3 Eu2 -8.5(3)
O16 Sm1 Sm3 Eu2 -6.5(2)
O3 Sm1 Sm3 Eu2 66.99(15)
O10 Sm1 Sm3 Eu2 174.27(17)
O21 Sm1 Sm3 Eu2 -91.6(3)
O2 Sm1 Sm3 Eu2 161.1(2)
Sm2 Sm1 Sm3 Eu2 104.71(4)
Eu1 Sm1 Sm3 Eu2 137.29(3)
Sm4 Sm1 Sm3 Eu2 32.77(2)
O20 Sm1 Sm3 Sm2 147.7(2)
O17 Sm1 Sm3 Sm2 6.2(3)
O1 Sm1 Sm3 Sm2 -113.2(3)
O16 Sm1 Sm3 Sm2 -111.2(2)
O3 Sm1 Sm3 Sm2 -37.72(15)
O10 Sm1 Sm3 Sm2 69.56(17)
O21 Sm1 Sm3 Sm2 163.7(3)
O2 Sm1 Sm3 Sm2 56.4(2)
Eu1 Sm1 Sm3 Sm2 32.57(2)
Sm4 Sm1 Sm3 Sm2 -71.94(4)
O19 Sm3 Sm4 O43 148.2(3)
O1 Sm3 Sm4 O43 -0.1(3)
O4 Sm3 Sm4 O43 156.9(3)
O12 Sm3 Sm4 O43 -75.8(3)
O40 Sm3 Sm4 O43 3.0(3)
O6 Sm3 Sm4 O43 -141.8(3)
O48 Sm3 Sm4 O43 -88.8(4)
O2 Sm3 Sm4 O43 69.5(3)
Eu2 Sm3 Sm4 O43 -105.9(2)
Sm2 Sm3 Sm4 O43 106.3(2)
Sm1 Sm3 Sm4 O43 38.4(2)
O19 Sm3 Sm4 O18 -75.6(3)
O1 Sm3 Sm4 O18 136.1(3)
O4 Sm3 Sm4 O18 -66.9(3)
O12 Sm3 Sm4 O18 60.4(2)
O40 Sm3 Sm4 O18 139.2(3)
O6 Sm3 Sm4 O18 -5.6(2)
O48 Sm3 Sm4 O18 47.3(4)
O2 Sm3 Sm4 O18 -154.3(2)
Eu2 Sm3 Sm4 O18 30.27(17)
Sm2 Sm3 Sm4 O18 -117.47(18)
Sm1 Sm3 Sm4 O18 174.61(17)
O19 Sm3 Sm4 O13 6.5(3)
O1 Sm3 Sm4 O13 -141.8(3)
O4 Sm3 Sm4 O13 15.2(3)
O12 Sm3 Sm4 O13 142.5(3)
O40 Sm3 Sm4 O13 -138.7(3)
O6 Sm3 Sm4 O13 76.5(3)
O48 Sm3 Sm4 O13 129.4(4)
O2 Sm3 Sm4 O13 -72.2(3)
Eu2 Sm3 Sm4 O13 112.4(2)
Sm2 Sm3 Sm4 O13 -35.4(2)
Sm1 Sm3 Sm4 O13 -103.3(2)
O19 Sm3 Sm4 O1 148.2(3)
O4 Sm3 Sm4 O1 157.0(3)
O12 Sm3 Sm4 O1 -75.7(3)
O40 Sm3 Sm4 O1 3.1(3)
O6 Sm3 Sm4 O1 -141.7(3)
O48 Sm3 Sm4 O1 -88.8(4)
O2 Sm3 Sm4 O1 69.6(3)
Eu2 Sm3 Sm4 O1 -105.8(2)
Sm2 Sm3 Sm4 O1 106.4(2)
Sm1 Sm3 Sm4 O1 38.5(2)
O19 Sm3 Sm4 O4 -8.7(3)
O1 Sm3 Sm4 O4 -157.0(3)
O12 Sm3 Sm4 O4 127.3(3)
O40 Sm3 Sm4 O4 -153.8(3)
O6 Sm3 Sm4 O4 61.4(3)
O48 Sm3 Sm4 O4 114.3(4)
O2 Sm3 Sm4 O4 -87.4(3)
Eu2 Sm3 Sm4 O4 97.2(2)
Sm2 Sm3 Sm4 O4 -50.5(2)
Sm1 Sm3 Sm4 O4 -118.5(2)
O19 Sm3 Sm4 O33 -86.7(4)
O1 Sm3 Sm4 O33 125.0(4)
O4 Sm3 Sm4 O33 -78.0(4)
O12 Sm3 Sm4 O33 49.3(4)
O40 Sm3 Sm4 O33 128.1(4)
O6 Sm3 Sm4 O33 -16.7(4)
O48 Sm3 Sm4 O33 36.2(5)
O2 Sm3 Sm4 O33 -165.4(4)
Eu2 Sm3 Sm4 O33 19.2(3)
Sm2 Sm3 Sm4 O33 -128.6(3)
Sm1 Sm3 Sm4 O33 163.5(3)
O19 Sm3 Sm4 O8 -142.3(3)
O1 Sm3 Sm4 O8 69.5(3)
O4 Sm3 Sm4 O8 -133.6(3)
O12 Sm3 Sm4 O8 -6.3(2)
O40 Sm3 Sm4 O8 72.6(3)
O6 Sm3 Sm4 O8 -72.2(2)
O48 Sm3 Sm4 O8 -19.3(4)
O2 Sm3 Sm4 O8 139.0(2)
Eu2 Sm3 Sm4 O8 -36.38(16)
Sm2 Sm3 Sm4 O8 175.88(16)
Sm1 Sm3 Sm4 O8 107.95(17)
O19 Sm3 Sm4 O3 78.7(3)
O1 Sm3 Sm4 O3 -69.5(3)
O4 Sm3 Sm4 O3 87.4(3)
O12 Sm3 Sm4 O3 -145.2(2)
O40 Sm3 Sm4 O3 -66.4(2)
O6 Sm3 Sm4 O3 148.8(2)
O48 Sm3 Sm4 O3 -158.3(4)
O2 Sm3 Sm4 O3 0.06(19)
Eu2 Sm3 Sm4 O3 -175.36(14)
Sm2 Sm3 Sm4 O3 36.91(14)
Sm1 Sm3 Sm4 O3 -31.02(14)
O19 Sm3 Sm4 Eu2 -105.9(2)
O1 Sm3 Sm4 Eu2 105.8(2)
O4 Sm3 Sm4 Eu2 -97.2(2)
O12 Sm3 Sm4 Eu2 30.11(16)
O40 Sm3 Sm4 Eu2 109.0(2)
O6 Sm3 Sm4 Eu2 -35.85(17)
O48 Sm3 Sm4 Eu2 17.1(4)
O2 Sm3 Sm4 Eu2 175.41(13)
Sm2 Sm3 Sm4 Eu2 -147.74(2)
Sm1 Sm3 Sm4 Eu2 144.34(2)
O19 Sm3 Sm4 Sm1 109.8(2)
O1 Sm3 Sm4 Sm1 -38.5(2)
O4 Sm3 Sm4 Sm1 118.5(2)
O12 Sm3 Sm4 Sm1 -114.23(16)
O40 Sm3 Sm4 Sm1 -35.4(2)
O6 Sm3 Sm4 Sm1 179.81(17)
O48 Sm3 Sm4 Sm1 -127.3(4)
O2 Sm3 Sm4 Sm1 31.08(14)
Eu2 Sm3 Sm4 Sm1 -144.34(2)
Sm2 Sm3 Sm4 Sm1 67.92(3)
O19 Sm3 Sm4 Sm2 41.8(2)
O1 Sm3 Sm4 Sm2 -106.4(2)
O4 Sm3 Sm4 Sm2 50.5(2)
O12 Sm3 Sm4 Sm2 177.85(16)
O40 Sm3 Sm4 Sm2 -103.3(2)
O6 Sm3 Sm4 Sm2 111.89(17)
O48 Sm3 Sm4 Sm2 164.8(4)
O2 Sm3 Sm4 Sm2 -36.85(14)
Eu2 Sm3 Sm4 Sm2 147.74(2)
Sm1 Sm3 Sm4 Sm2 -67.92(3)
O8 Eu2 Sm4 O43 7.6(4)
O6 Eu2 Sm4 O43 153.8(3)
O18 Eu2 Sm4 O43 -120.6(3)
O12 Eu2 Sm4 O43 85.1(3)
N22 Eu2 Sm4 O43 -120.8(3)
N11 Eu2 Sm4 O43 -50.8(3)
N32 Eu2 Sm4 O43 20.0(4)
N23 Eu2 Sm4 O43 148.1(7)
Sm3 Eu2 Sm4 O43 115.2(2)
O8 Eu2 Sm4 O18 128.2(4)
O6 Eu2 Sm4 O18 -85.6(3)
O12 Eu2 Sm4 O18 -154.3(3)
N22 Eu2 Sm4 O18 -0.2(3)
N11 Eu2 Sm4 O18 69.9(3)
N32 Eu2 Sm4 O18 140.7(4)
N23 Eu2 Sm4 O18 -91.3(7)
Sm3 Eu2 Sm4 O18 -124.2(3)
O8 Eu2 Sm4 O13 144.8(4)
O6 Eu2 Sm4 O13 -68.9(3)
O18 Eu2 Sm4 O13 16.6(3)
O12 Eu2 Sm4 O13 -137.7(3)
N22 Eu2 Sm4 O13 16.4(3)
N11 Eu2 Sm4 O13 86.5(3)
N32 Eu2 Sm4 O13 157.3(3)
N23 Eu2 Sm4 O13 -74.7(7)
Sm3 Eu2 Sm4 O13 -107.5(2)
O8 Eu2 Sm4 O1 -70.0(3)
O6 Eu2 Sm4 O1 76.3(2)
O18 Eu2 Sm4 O1 161.8(3)
O12 Eu2 Sm4 O1 7.6(2)
N22 Eu2 Sm4 O1 161.7(3)
N11 Eu2 Sm4 O1 -128.3(2)
N32 Eu2 Sm4 O1 -57.5(3)
N23 Eu2 Sm4 O1 70.6(7)
Sm3 Eu2 Sm4 O1 37.68(15)
O8 Eu2 Sm4 O4 -148.2(3)
O6 Eu2 Sm4 O4 -2.0(2)
O18 Eu2 Sm4 O4 83.6(3)
O12 Eu2 Sm4 O4 -70.7(2)
N22 Eu2 Sm4 O4 83.4(3)
N11 Eu2 Sm4 O4 153.5(2)
N32 Eu2 Sm4 O4 -135.7(3)
N23 Eu2 Sm4 O4 -7.7(7)
Sm3 Eu2 Sm4 O4 -40.55(17)
O8 Eu2 Sm4 O33 82.0(3)
O6 Eu2 Sm4 O33 -131.7(3)
O18 Eu2 Sm4 O33 -46.2(3)
O12 Eu2 Sm4 O33 159.5(2)
N22 Eu2 Sm4 O33 -46.4(3)
N11 Eu2 Sm4 O33 23.7(3)
N32 Eu2 Sm4 O33 94.5(3)
N23 Eu2 Sm4 O33 -137.4(7)
Sm3 Eu2 Sm4 O33 -170.32(17)
O6 Eu2 Sm4 O8 146.2(3)
O18 Eu2 Sm4 O8 -128.2(4)
O12 Eu2 Sm4 O8 77.5(3)
N22 Eu2 Sm4 O8 -128.4(4)
N11 Eu2 Sm4 O8 -58.3(3)
N32 Eu2 Sm4 O8 12.5(4)
N23 Eu2 Sm4 O8 140.5(7)
Sm3 Eu2 Sm4 O8 107.6(3)
O8 Eu2 Sm4 O3 -99.5(4)
O6 Eu2 Sm4 O3 46.8(3)
O18 Eu2 Sm4 O3 132.3(4)
O12 Eu2 Sm4 O3 -22.0(3)
N22 Eu2 Sm4 O3 132.1(3)
N11 Eu2 Sm4 O3 -157.8(3)
N32 Eu2 Sm4 O3 -87.0(4)
N23 Eu2 Sm4 O3 41.1(7)
Sm3 Eu2 Sm4 O3 8.2(2)
O8 Eu2 Sm4 Sm3 -107.6(3)
O6 Eu2 Sm4 Sm3 38.60(18)
O18 Eu2 Sm4 Sm3 124.2(3)
O12 Eu2 Sm4 Sm3 -30.13(16)
N22 Eu2 Sm4 Sm3 124.0(2)
N11 Eu2 Sm4 Sm3 -165.96(18)
N32 Eu2 Sm4 Sm3 -95.2(3)
N23 Eu2 Sm4 Sm3 32.9(7)
O8 Eu2 Sm4 Sm1 -74.3(3)
O6 Eu2 Sm4 Sm1 71.96(19)
O18 Eu2 Sm4 Sm1 157.5(3)
O12 Eu2 Sm4 Sm1 3.23(16)
N22 Eu2 Sm4 Sm1 157.3(2)
N11 Eu2 Sm4 Sm1 -132.61(19)
N32 Eu2 Sm4 Sm1 -61.8(3)
N23 Eu2 Sm4 Sm1 66.2(7)
Sm3 Eu2 Sm4 Sm1 33.357(19)
O8 Eu2 Sm4 Sm2 -138.1(3)
O6 Eu2 Sm4 Sm2 8.09(18)
O18 Eu2 Sm4 Sm2 93.6(3)
O12 Eu2 Sm4 Sm2 -60.64(17)
N22 Eu2 Sm4 Sm2 93.5(2)
N11 Eu2 Sm4 Sm2 163.53(18)
N32 Eu2 Sm4 Sm2 -125.7(3)
N23 Eu2 Sm4 Sm2 2.4(7)
Sm3 Eu2 Sm4 Sm2 -30.51(2)
O20 Sm1 Sm4 O43 -104.2(3)
O17 Sm1 Sm4 O43 69.5(3)
O1 Sm1 Sm4 O43 -107.0(3)
O16 Sm1 Sm4 O43 -6.2(3)
O3 Sm1 Sm4 O43 88.9(3)
O10 Sm1 Sm4 O43 144.6(3)
O21 Sm1 Sm4 O43 -4.4(3)
O2 Sm1 Sm4 O43 179.4(3)
Sm2 Sm1 Sm4 O43 141.0(2)
Eu1 Sm1 Sm4 O43 110.1(2)
Sm3 Sm1 Sm4 O43 -147.4(2)
O20 Sm1 Sm4 O18 33.8(4)
O17 Sm1 Sm4 O18 -152.5(3)
O1 Sm1 Sm4 O18 31.0(4)
O16 Sm1 Sm4 O18 131.8(4)
O3 Sm1 Sm4 O18 -133.1(4)
O10 Sm1 Sm4 O18 -77.4(4)
O21 Sm1 Sm4 O18 133.6(4)
O2 Sm1 Sm4 O18 -42.6(3)
Sm2 Sm1 Sm4 O18 -81.0(3)
Eu1 Sm1 Sm4 O18 -111.9(3)
Sm3 Sm1 Sm4 O18 -9.4(3)
O20 Sm1 Sm4 O13 153.9(3)
O17 Sm1 Sm4 O13 -32.4(3)
O1 Sm1 Sm4 O13 151.1(3)
O16 Sm1 Sm4 O13 -108.1(3)
O3 Sm1 Sm4 O13 -13.0(3)
O10 Sm1 Sm4 O13 42.7(3)
O21 Sm1 Sm4 O13 -106.3(3)
O2 Sm1 Sm4 O13 77.5(3)
Sm2 Sm1 Sm4 O13 39.1(2)
Eu1 Sm1 Sm4 O13 8.2(2)
Sm3 Sm1 Sm4 O13 110.7(2)
O20 Sm1 Sm4 O1 2.8(3)
O17 Sm1 Sm4 O1 176.5(3)
O16 Sm1 Sm4 O1 100.8(3)
O3 Sm1 Sm4 O1 -164.1(3)
O10 Sm1 Sm4 O1 -108.4(4)
O21 Sm1 Sm4 O1 102.6(4)
O2 Sm1 Sm4 O1 -73.6(3)
Sm2 Sm1 Sm4 O1 -112.0(2)
Eu1 Sm1 Sm4 O1 -142.9(2)
Sm3 Sm1 Sm4 O1 -40.4(2)
O20 Sm1 Sm4 O4 76.6(3)
O17 Sm1 Sm4 O4 -109.7(2)
O1 Sm1 Sm4 O4 73.8(3)
O16 Sm1 Sm4 O4 174.6(3)
O3 Sm1 Sm4 O4 -90.3(3)
O10 Sm1 Sm4 O4 -34.6(3)
O21 Sm1 Sm4 O4 176.4(3)
O2 Sm1 Sm4 O4 0.2(2)
Sm2 Sm1 Sm4 O4 -38.17(16)
Eu1 Sm1 Sm4 O4 -69.09(16)
Sm3 Sm1 Sm4 O4 33.42(16)
O20 Sm1 Sm4 O33 -120.9(4)
O17 Sm1 Sm4 O33 52.8(4)
O1 Sm1 Sm4 O33 -123.7(4)
O16 Sm1 Sm4 O33 -22.9(4)
O3 Sm1 Sm4 O33 72.2(4)
O10 Sm1 Sm4 O33 127.9(4)
O21 Sm1 Sm4 O33 -21.1(4)
O2 Sm1 Sm4 O33 162.7(4)
Sm2 Sm1 Sm4 O33 124.3(3)
Eu1 Sm1 Sm4 O33 93.4(3)
Sm3 Sm1 Sm4 O33 -164.1(3)
O20 Sm1 Sm4 O8 -26.3(3)
O17 Sm1 Sm4 O8 147.5(2)
O1 Sm1 Sm4 O8 -29.0(3)
O16 Sm1 Sm4 O8 71.8(3)
O3 Sm1 Sm4 O8 166.9(3)
O10 Sm1 Sm4 O8 -137.5(3)
O21 Sm1 Sm4 O8 73.6(3)
O2 Sm1 Sm4 O8 -102.7(2)
Sm2 Sm1 Sm4 O8 -141.01(16)
Eu1 Sm1 Sm4 O8 -171.94(16)
Sm3 Sm1 Sm4 O8 -69.43(16)
O20 Sm1 Sm4 O3 166.9(3)
O17 Sm1 Sm4 O3 -19.4(3)
O1 Sm1 Sm4 O3 164.1(3)
O16 Sm1 Sm4 O3 -95.1(3)
O10 Sm1 Sm4 O3 55.7(3)
O21 Sm1 Sm4 O3 -93.3(3)
O2 Sm1 Sm4 O3 90.4(3)
Sm2 Sm1 Sm4 O3 52.1(2)
Eu1 Sm1 Sm4 O3 21.2(2)
Sm3 Sm1 Sm4 O3 123.7(2)
O20 Sm1 Sm4 Sm3 43.2(2)
O17 Sm1 Sm4 Sm3 -143.10(17)
O1 Sm1 Sm4 Sm3 40.4(2)
O16 Sm1 Sm4 Sm3 141.2(2)
O3 Sm1 Sm4 Sm3 -123.7(2)
O10 Sm1 Sm4 Sm3 -68.0(3)
O21 Sm1 Sm4 Sm3 143.0(3)
O2 Sm1 Sm4 Sm3 -33.24(15)
Sm2 Sm1 Sm4 Sm3 -71.59(3)
Eu1 Sm1 Sm4 Sm3 -102.51(4)
O20 Sm1 Sm4 Eu2 9.9(2)
O17 Sm1 Sm4 Eu2 -176.40(17)
O1 Sm1 Sm4 Eu2 7.1(2)
O16 Sm1 Sm4 Eu2 107.9(2)
O3 Sm1 Sm4 Eu2 -157.0(2)
O10 Sm1 Sm4 Eu2 -101.3(3)
O21 Sm1 Sm4 Eu2 109.7(3)
O2 Sm1 Sm4 Eu2 -66.54(15)
Sm2 Sm1 Sm4 Eu2 -104.88(2)
Eu1 Sm1 Sm4 Eu2 -135.81(3)
Sm3 Sm1 Sm4 Eu2 -33.29(2)
O20 Sm1 Sm4 Sm2 114.8(2)
O17 Sm1 Sm4 Sm2 -71.52(17)
O1 Sm1 Sm4 Sm2 112.0(2)
O16 Sm1 Sm4 Sm2 -147.2(2)
O3 Sm1 Sm4 Sm2 -52.1(2)
O10 Sm1 Sm4 Sm2 3.6(3)
O21 Sm1 Sm4 Sm2 -145.4(3)
O2 Sm1 Sm4 Sm2 38.34(15)
Eu1 Sm1 Sm4 Sm2 -30.927(19)
Sm3 Sm1 Sm4 Sm2 71.59(3)
O15 Sm2 Sm4 O43 104.4(3)
O25 Sm2 Sm4 O43 -154.2(3)
O9 Sm2 Sm4 O43 -39.2(4)
O5 Sm2 Sm4 O43 24.7(3)
O37 Sm2 Sm4 O43 123.5(4)
O3 Sm2 Sm4 O43 2.8(3)
O4 Sm2 Sm4 O43 -159.6(3)
O2 Sm2 Sm4 O43 -78.6(3)
Sm1 Sm2 Sm4 O43 -43.1(2)
Eu1 Sm2 Sm4 O43 -12.3(2)
Sm3 Sm2 Sm4 O43 -115.1(2)
O15 Sm2 Sm4 O18 -69.7(3)
O25 Sm2 Sm4 O18 31.7(3)
O9 Sm2 Sm4 O18 146.7(4)
O5 Sm2 Sm4 O18 -149.4(3)
O37 Sm2 Sm4 O18 -50.6(4)
O3 Sm2 Sm4 O18 -171.2(3)
O4 Sm2 Sm4 O18 26.4(3)
O2 Sm2 Sm4 O18 107.4(2)
Sm1 Sm2 Sm4 O18 142.8(2)
Eu1 Sm2 Sm4 O18 173.6(2)
Sm3 Sm2 Sm4 O18 70.9(2)
O15 Sm2 Sm4 O13 6.1(3)
O25 Sm2 Sm4 O13 107.5(3)
O9 Sm2 Sm4 O13 -137.5(4)
O5 Sm2 Sm4 O13 -73.6(3)
O37 Sm2 Sm4 O13 25.2(4)
O3 Sm2 Sm4 O13 -95.4(3)
O4 Sm2 Sm4 O13 102.1(3)
O2 Sm2 Sm4 O13 -176.9(2)
Sm1 Sm2 Sm4 O13 -141.4(2)
Eu1 Sm2 Sm4 O13 -110.6(2)
Sm3 Sm2 Sm4 O13 146.6(2)
O15 Sm2 Sm4 O1 -178.1(3)
O25 Sm2 Sm4 O1 -76.7(3)
O9 Sm2 Sm4 O1 38.4(4)
O5 Sm2 Sm4 O1 102.2(2)
O37 Sm2 Sm4 O1 -159.0(4)
O3 Sm2 Sm4 O1 80.4(3)
O4 Sm2 Sm4 O1 -82.0(3)
O2 Sm2 Sm4 O1 -1.0(2)
Sm1 Sm2 Sm4 O1 34.42(15)
Eu1 Sm2 Sm4 O1 65.25(16)
Sm3 Sm2 Sm4 O1 -37.50(15)
O15 Sm2 Sm4 O4 -96.0(3)
O25 Sm2 Sm4 O4 5.3(3)
O9 Sm2 Sm4 O4 120.4(4)
O5 Sm2 Sm4 O4 -175.7(3)
O37 Sm2 Sm4 O4 -77.0(4)
O3 Sm2 Sm4 O4 162.4(3)
O2 Sm2 Sm4 O4 81.0(3)
Sm1 Sm2 Sm4 O4 116.4(2)
Eu1 Sm2 Sm4 O4 147.3(2)
Sm3 Sm2 Sm4 O4 44.5(2)
O15 Sm2 Sm4 O33 5.4(3)
O25 Sm2 Sm4 O33 106.8(3)
O9 Sm2 Sm4 O33 -138.2(4)
O5 Sm2 Sm4 O33 -74.3(3)
O37 Sm2 Sm4 O33 24.5(4)
O3 Sm2 Sm4 O33 -96.2(3)
O4 Sm2 Sm4 O33 101.4(3)
O2 Sm2 Sm4 O33 -177.6(3)
Sm1 Sm2 Sm4 O33 -142.2(2)
Eu1 Sm2 Sm4 O33 -111.3(2)
Sm3 Sm2 Sm4 O33 145.9(2)
O15 Sm2 Sm4 O8 -146.4(3)
O25 Sm2 Sm4 O8 -45.1(3)
O9 Sm2 Sm4 O8 70.0(4)
O5 Sm2 Sm4 O8 133.8(3)
O37 Sm2 Sm4 O8 -127.4(4)
O3 Sm2 Sm4 O8 112.0(3)
O4 Sm2 Sm4 O8 -50.4(3)
O2 Sm2 Sm4 O8 30.6(3)
Sm1 Sm2 Sm4 O8 66.0(2)
Eu1 Sm2 Sm4 O8 96.8(2)
Sm3 Sm2 Sm4 O8 -5.9(2)
O15 Sm2 Sm4 O3 101.5(3)
O25 Sm2 Sm4 O3 -157.1(3)
O9 Sm2 Sm4 O3 -42.0(4)
O5 Sm2 Sm4 O3 21.8(3)
O37 Sm2 Sm4 O3 120.6(4)
O4 Sm2 Sm4 O3 -162.4(3)
O2 Sm2 Sm4 O3 -81.4(3)
Sm1 Sm2 Sm4 O3 -46.0(2)
Eu1 Sm2 Sm4 O3 -15.2(2)
Sm3 Sm2 Sm4 O3 -117.9(2)
O15 Sm2 Sm4 Sm3 -140.5(2)
O25 Sm2 Sm4 Sm3 -39.2(2)
O9 Sm2 Sm4 Sm3 75.9(3)
O5 Sm2 Sm4 Sm3 139.75(17)
O37 Sm2 Sm4 Sm3 -121.5(4)
O3 Sm2 Sm4 Sm3 117.9(2)
O4 Sm2 Sm4 Sm3 -44.5(2)
O2 Sm2 Sm4 Sm3 36.51(13)
Sm1 Sm2 Sm4 Sm3 71.92(2)
Eu1 Sm2 Sm4 Sm3 102.75(4)
O15 Sm2 Sm4 Eu2 -110.0(2)
O25 Sm2 Sm4 Eu2 -8.6(2)
O9 Sm2 Sm4 Eu2 106.4(3)
O5 Sm2 Sm4 Eu2 170.27(17)
O37 Sm2 Sm4 Eu2 -91.0(4)
O3 Sm2 Sm4 Eu2 148.4(2)
O4 Sm2 Sm4 Eu2 -14.0(2)
O2 Sm2 Sm4 Eu2 67.03(14)
Sm1 Sm2 Sm4 Eu2 102.44(3)
Eu1 Sm2 Sm4 Eu2 133.27(2)
Sm3 Sm2 Sm4 Eu2 30.52(3)
O15 Sm2 Sm4 Sm1 147.5(2)
O25 Sm2 Sm4 Sm1 -111.1(2)
O9 Sm2 Sm4 Sm1 3.9(3)
O5 Sm2 Sm4 Sm1 67.82(17)
O37 Sm2 Sm4 Sm1 166.6(4)
O3 Sm2 Sm4 Sm1 46.0(2)
O4 Sm2 Sm4 Sm1 -116.4(2)
O2 Sm2 Sm4 Sm1 -35.42(13)
Eu1 Sm2 Sm4 Sm1 30.82(2)
Sm3 Sm2 Sm4 Sm1 -71.92(2)
C95 C7 C14 C19 -0.5(17)
C91 C7 C14 C19 -176.2(10)
C7 C14 C19 C45 5.4(17)
C7 C14 C19 C8 -177.2(12)
C33 C17 C20 C97 0.4(18)
C71 C17 C20 C97 -179.9(11)
O7 C16 C22 C55 178.4(10)
C29 C16 C22 C55 -0.3(17)
C25 C11 C23 O22 -177.3(11)
C25 C11 C23 C31 0.2(18)
C23 C11 C25 C43 2.2(18)
C23 C11 C25 C6 -172.5(12)
C22 C16 C29 O8 -179.7(10)
O7 C16 C29 O8 1.5(16)
C22 C16 C29 C92 4.1(17)
O7 C16 C29 C92 -174.7(10)
O14 C15 C30 O6 0.8(14)
C41 C15 C30 O6 176.6(10)
O14 C15 C30 C54 -177.2(9)
C41 C15 C30 C54 -1.4(16)
C43 C18 C31 O5 -174.8(9)
C65 C18 C31 O5 -0.7(16)
C43 C18 C31 C23 7.3(15)
C65 C18 C31 C23 -178.6(9)
C11 C23 C31 O5 177.1(10)
O22 C23 C31 O5 -5.1(13)
C11 C23 C31 C18 -5.0(15)
O22 C23 C31 C18 172.8(9)
C20 C17 C33 C81 0.1(18)
C71 C17 C33 C81 -179.7(12)
C63 C32 C37 O21 -175.4(10)
C63 C32 C37 C90 2.6(17)
O14 C15 C41 C69 178.0(10)
C30 C15 C41 C69 2.7(17)
C46 C35 C42 O37 -179.8(10)
C46 C35 C42 C68 2.2(17)
C11 C25 C43 C18 0.3(18)
C6 C25 C43 C18 175.0(12)
C31 C18 C43 C25 -5.3(17)
C65 C18 C43 C25 -179.6(11)
C90 C36 C44 N41 66.6(12)
C50 C36 C44 N41 -111.7(10)
C14 C19 C45 C48 -4.2(18)
C8 C19 C45 C48 178.3(12)
C42 C35 C46 C60 4.5(16)
C42 C35 C46 C21 -173.1(10)
C19 C45 C48 O48 179.3(11)
C19 C45 C48 C95 -1.7(18)
C90 C36 C50 C63 -1.3(16)
C44 C36 C50 C63 176.9(10)
O6 C30 C54 C58 -179.0(9)
C15 C30 C54 C58 -1.1(15)
O6 C30 C54 C51 -0.5(15)
C15 C30 C54 C51 177.5(9)
N23 C51 C54 C30 -65.5(13)
N23 C51 C54 C58 113.0(11)
C92 C39 C55 C22 0.8(18)
C92 C39 C55 C3 -177.1(11)
C16 C22 C55 C39 -2.2(17)
C16 C22 C55 C3 175.7(11)
C87 C24 C56 O13 -168.7(11)
C107 C24 C56 O13 5.9(15)
C87 C24 C56 O15 10.9(16)
C107 C24 C56 O15 -174.5(10)
C30 C54 C58 C69 2.4(16)
C51 C54 C58 C69 -176.2(10)
C35 C46 C60 C26 -4.9(16)
C21 C46 C60 C26 172.6(10)
C68 C26 C60 C46 -1.4(16)
C77 C26 C60 C46 177.0(10)
C66 C40 C62 C86 -2(2)
C66 C40 C62 C113 -177.8(13)
C37 C32 C63 C50 0.6(16)
C37 C32 C63 C88 -179.7(10)
C36 C50 C63 C32 -1.3(16)
C36 C50 C63 C88 179.0(10)
N41 C34 C64 N14 -56.5(13)
C31 C18 C65 N14 60.4(13)
C43 C18 C65 N14 -125.5(11)
O10 C61 C66 C40 -178.6(11)
C85 C61 C66 C40 3.7(17)
O10 C61 C66 C47 3.4(16)
C85 C61 C66 C47 -174.3(10)
C62 C40 C66 C61 -2.9(19)
C62 C40 C66 C47 175.1(12)
N35 C47 C66 C61 62.2(13)
N35 C47 C66 C40 -115.9(12)
O19 C28 C67 C96 -17.1(19)
O25 C28 C67 C96 157.4(13)
O19 C28 C67 C115 168.0(15)
O25 C28 C67 C115 -18(2)
C60 C26 C68 O9 -177.7(10)
C77 C26 C68 O9 3.9(16)
C60 C26 C68 C42 7.7(15)
C77 C26 C68 C42 -170.7(10)
C35 C42 C68 O9 177.1(10)
O37 C42 C68 O9 -1.1(15)
C35 C42 C68 C26 -8.4(16)
O37 C42 C68 C26 173.4(9)
C15 C41 C69 C58 -1.4(17)
C15 C41 C69 C1 179.5(11)
C54 C58 C69 C41 -1.1(16)
C54 C58 C69 C1 177.9(11)
N11 C72 C73 N32 55.7(12)
N11 C52 C75 N22 54.0(13)
N41 C38 C76 N35 -54.8(12)
C68 C26 C77 N24 62.1(13)
C60 C26 C77 N24 -116.3(11)
N24 C78 C80 N14 -56.9(12)
C97 C4 C81 C33 5.8(15)
O18 C4 C81 C33 179.9(10)
C97 C4 C81 O33 -173.0(9)
O18 C4 C81 O33 1.1(13)
C17 C33 C81 C4 -3.3(18)
C17 C33 C81 O33 175.4(10)
N22 C53 C82 N23 58.0(13)
O16 C79 C83 C106 -17.7(19)
O43 C79 C83 C106 162.9(13)
O16 C79 C83 C89 161.3(12)
O43 C79 C83 C89 -18.0(18)
O40 C59 C84 C109 12.8(19)
O20 C59 C84 C109 -165.9(14)
O40 C59 C84 C94 -166.0(12)
O20 C59 C84 C94 15.2(18)
O10 C61 C85 O11 -1.7(16)
C66 C61 C85 O11 176.0(10)
O10 C61 C85 C86 -177.9(11)
C66 C61 C85 C86 -0.3(17)
C40 C62 C86 C85 5(2)
C113 C62 C86 C85 -178.6(13)
O11 C85 C86 C62 180.0(12)
C61 C85 C86 C62 -4(2)
C104 C12 C87 C24 -2(2)
C107 C24 C87 C12 5(2)
C56 C24 C87 C12 179.5(12)
C106 C83 C89 N10 2(2)
C79 C83 C89 N10 -177.3(14)
C50 C36 C90 O17 -179.9(9)
C44 C36 C90 O17 1.9(15)
C50 C36 C90 C37 4.2(15)
C44 C36 C90 C37 -174.0(9)
O21 C37 C90 O17 -2.7(14)
C32 C37 C90 O17 179.1(9)
O21 C37 C90 C36 173.4(9)
C32 C37 C90 C36 -4.8(15)
C95 C7 C91 N32 -65.3(13)
C14 C7 C91 N32 110.7(12)
O8 C29 C92 C39 178.3(10)
C16 C29 C92 C39 -5.5(16)
O8 C29 C92 C57 0.4(16)
C16 C29 C92 C57 176.6(10)
C55 C39 C92 C29 3.2(18)
C55 C39 C92 C57 -179.0(11)
N11 C57 C92 C29 -64.6(13)
N11 C57 C92 C39 117.5(11)
C109 C84 C94 C102 -1(2)
C59 C84 C94 C102 178.0(13)
C14 C7 C95 O12 179.4(9)
C91 C7 C95 O12 -4.7(15)
C14 C7 C95 C48 -5.4(16)
C91 C7 C95 C48 170.5(9)
C45 C48 C95 O12 -178.2(10)
O48 C48 C95 O12 0.9(14)
C45 C48 C95 C7 6.4(16)
O48 C48 C95 C7 -174.5(9)
C115 C67 C96 C114 -5(2)
C28 C67 C96 C114 -179.8(13)
O18 C4 C97 C20 -179.2(10)
C81 C4 C97 C20 -5.4(15)
O18 C4 C97 C74 -3.1(15)
C81 C4 C97 C74 170.7(9)
C17 C20 C97 C4 2.5(17)
C17 C20 C97 C74 -173.6(11)
N22 C74 C97 C4 -62.5(13)
N22 C74 C97 C20 113.7(12)
N24 C49 C99 N35 -55.1(14)
N23 C27 C101 N32 58.4(14)
C84 C94 C102 C110 5(2)
C87 C12 C104 N15 1(2)
C89 C83 C106 C111 -2(2)
C79 C83 C106 C111 177.3(15)
C87 C24 C107 N15 -6.8(19)
C56 C24 C107 N15 178.6(12)
C94 C84 C109 N13 -4(3)
C59 C84 C109 N13 176.6(17)
C94 C102 C110 N13 -4(3)
N10 C5 C111 C106 14(3)
C83 C106 C111 C5 -5(3)
C114 C112 N9 C115 -13(3)
C112 N9 C115 C67 15(3)
C96 C67 C115 N9 -6(2)
C28 C67 C115 N9 169.0(14)
N9 C112 C114 C96 2(3)
C67 C96 C114 C112 7(2)
C111 C5 N10 C89 -14(3)
C83 C89 N10 C5 6(2)
C75 C52 N11 C72 82.9(10)
C75 C52 N11 C57 -160.9(8)
C75 C52 N11 Eu2 -38.9(10)
C73 C72 N11 C52 -162.3(9)
C73 C72 N11 C57 85.6(11)
C73 C72 N11 Eu2 -38.5(10)
C92 C57 N11 C52 -173.7(8)
C92 C57 N11 C72 -59.2(11)
C92 C57 N11 Eu2 63.6(9)
O8 Eu2 N11 C52 -133.9(7)
O6 Eu2 N11 C52 -18.4(10)
O18 Eu2 N11 C52 -63.1(7)
O12 Eu2 N11 C52 171.9(6)
N22 Eu2 N11 C52 13.3(7)
N32 Eu2 N11 C52 133.2(7)
N23 Eu2 N11 C52 73.6(8)
Sm4 Eu2 N11 C52 -98.0(7)
Sm3 Eu2 N11 C52 -126.8(6)
O8 Eu2 N11 C72 105.8(6)
O6 Eu2 N11 C72 -138.7(7)
O18 Eu2 N11 C72 176.6(6)
O12 Eu2 N11 C72 51.6(7)
N22 Eu2 N11 C72 -107.0(6)
N32 Eu2 N11 C72 12.9(6)
N23 Eu2 N11 C72 -46.7(7)
Sm4 Eu2 N11 C72 141.7(5)
Sm3 Eu2 N11 C72 112.9(6)
O8 Eu2 N11 C57 -16.8(6)
O6 Eu2 N11 C57 98.7(8)
O18 Eu2 N11 C57 54.0(7)
O12 Eu2 N11 C57 -71.0(8)
N22 Eu2 N11 C57 130.3(7)
N32 Eu2 N11 C57 -109.8(7)
N23 Eu2 N11 C57 -169.3(7)
Sm4 Eu2 N11 C57 19.1(7)
Sm3 Eu2 N11 C57 -9.7(10)
C102 C110 N13 C109 -1(3)
C84 C109 N13 C110 6(3)
C12 C104 N15 C107 -3(2)
C24 C107 N15 C104 6(2)
C78 C80 N14 C64 -83.0(11)
C78 C80 N14 C65 162.8(9)
C78 C80 N14 Eu1 39.2(10)
C34 C64 N14 C80 160.2(10)
C34 C64 N14 C65 -86.5(12)
C34 C64 N14 Eu1 37.8(12)
C18 C65 N14 C80 179.1(9)
C18 C65 N14 C64 64.3(11)
C18 C65 N14 Eu1 -58.6(10)
O10 Eu1 N14 C80 19.5(10)
O5 Eu1 N14 C80 135.0(6)
O9 Eu1 N14 C80 63.5(6)
O17 Eu1 N14 C80 -173.1(5)
N41 Eu1 N14 C80 -131.0(6)
N35 Eu1 N14 C80 -72.1(6)
N24 Eu1 N14 C80 -11.9(6)
Sm1 Eu1 N14 C80 126.3(6)
Sm2 Eu1 N14 C80 99.6(6)
O10 Eu1 N14 C64 140.0(7)
O5 Eu1 N14 C64 -104.6(7)
O9 Eu1 N14 C64 -176.1(7)
O17 Eu1 N14 C64 -52.6(8)
N41 Eu1 N14 C64 -10.6(7)
N35 Eu1 N14 C64 48.4(7)
N24 Eu1 N14 C64 108.5(7)
Sm1 Eu1 N14 C64 -113.3(7)
Sm2 Eu1 N14 C64 -140.0(7)
O10 Eu1 N14 C65 -99.5(8)
O5 Eu1 N14 C65 16.0(6)
O9 Eu1 N14 C65 -55.6(6)
O17 Eu1 N14 C65 67.9(7)
N41 Eu1 N14 C65 109.9(7)
N35 Eu1 N14 C65 168.9(6)
N24 Eu1 N14 C65 -131.0(7)
Sm1 Eu1 N14 C65 7.2(9)
Sm2 Eu1 N14 C65 -19.5(6)
C97 C74 N22 C53 -172.4(9)
C97 C74 N22 C75 -57.5(12)
C97 C74 N22 Eu2 67.4(11)
C82 C53 N22 C74 -161.8(9)
C82 C53 N22 C75 79.7(11)
C82 C53 N22 Eu2 -40.1(10)
C52 C75 N22 C74 86.3(11)
C52 C75 N22 C53 -159.0(9)
C52 C75 N22 Eu2 -39.6(11)
O8 Eu2 N22 C74 -67.3(8)
O6 Eu2 N22 C74 54.9(7)
O18 Eu2 N22 C74 -22.5(7)
O12 Eu2 N22 C74 97.7(9)
N11 Eu2 N22 C74 -112.5(8)
N32 Eu2 N22 C74 -171.5(7)
N23 Eu2 N22 C74 130.0(8)
Sm4 Eu2 N22 C74 -22.4(8)
Sm3 Eu2 N22 C74 46.2(8)
O8 Eu2 N22 C53 175.0(6)
O6 Eu2 N22 C53 -62.8(6)
O18 Eu2 N22 C53 -140.2(7)
O12 Eu2 N22 C53 -20.1(10)
N11 Eu2 N22 C53 129.8(7)
N32 Eu2 N22 C53 70.8(7)
N23 Eu2 N22 C53 12.3(6)
Sm4 Eu2 N22 C53 -140.1(6)
Sm3 Eu2 N22 C53 -71.5(7)
O8 Eu2 N22 C75 58.0(8)
O6 Eu2 N22 C75 -179.8(7)
O18 Eu2 N22 C75 102.8(7)
O12 Eu2 N22 C75 -137.0(6)
N11 Eu2 N22 C75 12.8(7)
N32 Eu2 N22 C75 -46.2(8)
N23 Eu2 N22 C75 -104.7(8)
Sm4 Eu2 N22 C75 102.9(7)
Sm3 Eu2 N22 C75 171.5(6)
C101 C27 N23 C51 -161.6(9)
C101 C27 N23 C82 78.7(12)
C101 C27 N23 Eu2 -39.6(12)
C54 C51 N23 C27 -178.2(9)
C54 C51 N23 C82 -60.1(13)
C54 C51 N23 Eu2 60.0(10)
C53 C82 N23 C27 -161.8(10)
C53 C82 N23 C51 81.0(13)
C53 C82 N23 Eu2 -41.3(11)
O8 Eu2 N23 C27 -18.0(13)
O6 Eu2 N23 C27 -132.0(9)
O18 Eu2 N23 C27 172.6(7)
O12 Eu2 N23 C27 -63.2(8)
N22 Eu2 N23 C27 132.4(9)
N11 Eu2 N23 C27 73.2(9)
N32 Eu2 N23 C27 12.9(8)
Sm4 Eu2 N23 C27 -126.3(7)
Sm3 Eu2 N23 C27 -98.0(8)
O8 Eu2 N23 C51 101.2(9)
O6 Eu2 N23 C51 -12.8(8)
O18 Eu2 N23 C51 -68.1(10)
O12 Eu2 N23 C51 56.0(8)
N22 Eu2 N23 C51 -108.3(9)
N11 Eu2 N23 C51 -167.6(8)
N32 Eu2 N23 C51 132.1(9)
Sm4 Eu2 N23 C51 -7.0(13)
Sm3 Eu2 N23 C51 21.2(8)
O8 Eu2 N23 C82 -136.8(7)
O6 Eu2 N23 C82 109.2(8)
O18 Eu2 N23 C82 53.9(9)
O12 Eu2 N23 C82 178.0(8)
N22 Eu2 N23 C82 13.7(7)
N11 Eu2 N23 C82 -45.6(8)
N32 Eu2 N23 C82 -105.9(8)
Sm4 Eu2 N23 C82 115.0(8)
Sm3 Eu2 N23 C82 143.2(7)
C80 C78 N24 C77 -83.3(11)
C80 C78 N24 C49 161.0(9)
C80 C78 N24 Eu1 42.7(10)
C26 C77 N24 C78 58.3(11)
C26 C77 N24 C49 175.3(8)
C26 C77 N24 Eu1 -67.2(10)
C99 C49 N24 C78 -77.3(11)
C99 C49 N24 C77 162.8(9)
C99 C49 N24 Eu1 42.8(10)
O10 Eu1 N24 C78 177.5(6)
O5 Eu1 N24 C78 -60.0(7)
O9 Eu1 N24 C78 -104.4(6)
O17 Eu1 N24 C78 135.9(6)
N41 Eu1 N24 C78 43.9(7)
N35 Eu1 N24 C78 102.3(6)
N14 Eu1 N24 C78 -15.3(6)
Sm1 Eu1 N24 C78 -172.2(5)
Sm2 Eu1 N24 C78 -103.7(6)
O10 Eu1 N24 C77 -56.5(7)
O5 Eu1 N24 C77 66.0(8)
O9 Eu1 N24 C77 21.6(7)
O17 Eu1 N24 C77 -98.1(8)
N41 Eu1 N24 C77 169.9(7)
N35 Eu1 N24 C77 -131.7(8)
N14 Eu1 N24 C77 110.7(7)
Sm1 Eu1 N24 C77 -46.2(8)
Sm2 Eu1 N24 C77 22.3(7)
O10 Eu1 N24 C49 59.4(7)
O5 Eu1 N24 C49 -178.1(6)
O9 Eu1 N24 C49 137.5(7)
O17 Eu1 N24 C49 17.8(10)
N41 Eu1 N24 C49 -74.2(7)
N35 Eu1 N24 C49 -15.8(6)
N14 Eu1 N24 C49 -133.4(7)
Sm1 Eu1 N24 C49 69.7(7)
Sm2 Eu1 N24 C49 138.2(6)
C7 C91 N32 C73 -170.9(9)
C7 C91 N32 C101 -51.9(12)
C7 C91 N32 Eu2 70.7(10)
C72 C73 N32 C91 -158.6(9)
C72 C73 N32 C101 77.6(11)
C72 C73 N32 Eu2 -39.1(10)
C27 C101 N32 C91 81.5(12)
C27 C101 N32 C73 -159.5(10)
C27 C101 N32 Eu2 -42.3(11)
O8 Eu2 N32 C91 54.4(7)
O6 Eu2 N32 C91 -64.8(8)
O18 Eu2 N32 C91 96.4(8)
O12 Eu2 N32 C91 -23.0(7)
N22 Eu2 N32 C91 -171.6(7)
N11 Eu2 N32 C91 130.3(8)
N23 Eu2 N32 C91 -112.3(8)
Sm4 Eu2 N32 C91 46.1(8)
Sm3 Eu2 N32 C91 -22.2(8)
O8 Eu2 N32 C73 -63.0(6)
O6 Eu2 N32 C73 177.8(5)
O18 Eu2 N32 C73 -21.0(9)
O12 Eu2 N32 C73 -140.4(7)
N22 Eu2 N32 C73 70.9(7)
N11 Eu2 N32 C73 12.9(6)
N23 Eu2 N32 C73 130.3(7)
Sm4 Eu2 N32 C73 -71.3(7)
Sm3 Eu2 N32 C73 -139.6(6)
O8 Eu2 N32 C101 -179.2(7)
O6 Eu2 N32 C101 61.6(8)
O18 Eu2 N32 C101 -137.2(7)
O12 Eu2 N32 C101 103.4(7)
N22 Eu2 N32 C101 -45.2(7)
N11 Eu2 N32 C101 -103.3(7)
N23 Eu2 N32 C101 14.1(7)
Sm4 Eu2 N32 C101 172.5(6)
Sm3 Eu2 N32 C101 104.3(7)
C38 C76 N35 C99 -84.9(12)
C38 C76 N35 C47 160.8(8)
C38 C76 N35 Eu1 39.7(10)
C49 C99 N35 C76 159.8(11)
C49 C99 N35 C47 -86.9(12)
C49 C99 N35 Eu1 35.6(13)
C66 C47 N35 C76 177.4(9)
C66 C47 N35 C99 62.1(11)
C66 C47 N35 Eu1 -61.1(10)
O10 Eu1 N35 C76 132.3(7)
O5 Eu1 N35 C76 16.5(11)
O9 Eu1 N35 C76 -170.3(6)
O17 Eu1 N35 C76 62.9(7)
N41 Eu1 N35 C76 -13.5(6)
N14 Eu1 N35 C76 -73.5(7)
N24 Eu1 N35 C76 -132.2(7)
Sm1 Eu1 N35 C76 98.2(7)
Sm2 Eu1 N35 C76 127.1(7)
O10 Eu1 N35 C99 -105.5(8)
O5 Eu1 N35 C99 138.8(8)
O9 Eu1 N35 C99 -48.0(9)
O17 Eu1 N35 C99 -174.8(8)
N41 Eu1 N35 C99 108.8(8)
N14 Eu1 N35 C99 48.7(8)
N24 Eu1 N35 C99 -10.0(8)
Sm1 Eu1 N35 C99 -139.5(8)
Sm2 Eu1 N35 C99 -110.7(8)
O10 Eu1 N35 C47 14.5(6)
O5 Eu1 N35 C47 -101.2(8)
O9 Eu1 N35 C47 72.0(7)
O17 Eu1 N35 C47 -54.8(6)
N41 Eu1 N35 C47 -131.2(6)
N14 Eu1 N35 C47 168.7(6)
N24 Eu1 N35 C47 110.0(7)
Sm1 Eu1 N35 C47 -19.5(6)
Sm2 Eu1 N35 C47 9.3(9)
C76 C38 N41 C44 -86.1(11)
C76 C38 N41 C34 160.3(9)
C76 C38 N41 Eu1 39.6(10)
C36 C44 N41 C38 58.6(11)
C36 C44 N41 C34 174.1(8)
C36 C44 N41 Eu1 -67.5(9)
C64 C34 N41 C38 -78.5(10)
C64 C34 N41 C44 163.5(8)
C64 C34 N41 Eu1 43.8(9)
O10 Eu1 N41 C38 -60.1(7)
O5 Eu1 N41 C38 179.1(7)
O9 Eu1 N41 C38 133.2(7)
O17 Eu1 N41 C38 -105.1(7)
N35 Eu1 N41 C38 -13.7(6)
N14 Eu1 N41 C38 103.8(7)
N24 Eu1 N41 C38 45.9(7)
Sm1 Eu1 N41 C38 -104.7(6)
Sm2 Eu1 N41 C38 -173.9(5)
O10 Eu1 N41 C44 65.2(7)
O5 Eu1 N41 C44 -55.5(7)
O9 Eu1 N41 C44 -101.4(7)
O17 Eu1 N41 C44 20.3(6)
N35 Eu1 N41 C44 111.7(7)
N14 Eu1 N41 C44 -130.8(7)
N24 Eu1 N41 C44 171.3(6)
Sm1 Eu1 N41 C44 20.7(7)
Sm2 Eu1 N41 C44 -48.5(7)
O10 Eu1 N41 C34 -179.5(5)
O5 Eu1 N41 C34 59.7(6)
O9 Eu1 N41 C34 13.9(9)
O17 Eu1 N41 C34 135.5(6)
N35 Eu1 N41 C34 -133.0(6)
N14 Eu1 N41 C34 -15.5(6)
N24 Eu1 N41 C34 -73.4(6)
Sm1 Eu1 N41 C34 135.9(5)
Sm2 Eu1 N41 C34 66.7(6)
C18 C31 O5 Eu1 -53.7(13)
C23 C31 O5 Eu1 124.1(8)
C18 C31 O5 Sm2 97.6(10)
C23 C31 O5 Sm2 -84.6(10)
O10 Eu1 O5 C31 -167.3(8)
O9 Eu1 O5 C31 125.1(8)
O17 Eu1 O5 C31 -108.1(8)
N41 Eu1 O5 C31 -32.3(8)
N35 Eu1 O5 C31 -60.0(11)
N14 Eu1 O5 C31 37.3(8)
N24 Eu1 O5 C31 79.6(9)
Sm1 Eu1 O5 C31 -146.7(8)
Sm2 Eu1 O5 C31 156.0(9)
O10 Eu1 O5 Sm2 36.7(3)
O9 Eu1 O5 Sm2 -30.9(2)
O17 Eu1 O5 Sm2 95.9(3)
N41 Eu1 O5 Sm2 171.7(3)
N35 Eu1 O5 Sm2 144.0(5)
N14 Eu1 O5 Sm2 -118.7(3)
N24 Eu1 O5 Sm2 -76.4(4)
Sm1 Eu1 O5 Sm2 57.30(18)
O15 Sm2 O5 C31 16.7(7)
O25 Sm2 O5 C31 -94.4(8)
O9 Sm2 O5 C31 -126.9(8)
O37 Sm2 O5 C31 -61.7(7)
O3 Sm2 O5 C31 104.3(7)
O4 Sm2 O5 C31 83.2(8)
O2 Sm2 O5 C31 176.9(7)
Sm1 Sm2 O5 C31 143.8(7)
Eu1 Sm2 O5 C31 -158.0(9)
Sm3 Sm2 O5 C31 141.7(6)
Sm4 Sm2 O5 C31 87.4(7)
O15 Sm2 O5 Eu1 174.7(3)
O25 Sm2 O5 Eu1 63.6(5)
O9 Sm2 O5 Eu1 31.0(2)
O37 Sm2 O5 Eu1 96.3(3)
O3 Sm2 O5 Eu1 -97.7(3)
O4 Sm2 O5 Eu1 -118.8(3)
O2 Sm2 O5 Eu1 -25.1(3)
Sm1 Sm2 O5 Eu1 -58.27(19)
Sm3 Sm2 O5 Eu1 -60.4(3)
Sm4 Sm2 O5 Eu1 -114.6(2)
C54 C30 O6 Eu2 59.8(13)
C15 C30 O6 Eu2 -118.2(9)
C54 C30 O6 Sm3 -100.2(10)
C15 C30 O6 Sm3 81.9(12)
O8 Eu2 O6 C30 163.0(8)
O18 Eu2 O6 C30 101.0(9)
O12 Eu2 O6 C30 -132.4(9)
N22 Eu2 O6 C30 26.1(9)
N11 Eu2 O6 C30 55.3(11)
N32 Eu2 O6 C30 -88.5(9)
N23 Eu2 O6 C30 -43.3(9)
Sm4 Eu2 O6 C30 139.2(9)
Sm3 Eu2 O6 C30 -164.3(10)
O8 Eu2 O6 Sm3 -32.6(4)
O18 Eu2 O6 Sm3 -94.6(3)
O12 Eu2 O6 Sm3 31.9(2)
N22 Eu2 O6 Sm3 -169.6(3)
N11 Eu2 O6 Sm3 -140.4(5)
N32 Eu2 O6 Sm3 75.9(4)
N23 Eu2 O6 Sm3 121.0(4)
Sm4 Eu2 O6 Sm3 -56.4(2)
O19 Sm3 O6 C30 -12.8(9)
O1 Sm3 O6 C30 -163.4(9)
O4 Sm3 O6 C30 -99.4(9)
O12 Sm3 O6 C30 130.7(9)
O40 Sm3 O6 C30 99.2(9)
O48 Sm3 O6 C30 65.2(9)
O2 Sm3 O6 C30 -71.5(10)
Sm4 Sm3 O6 C30 -139.5(9)
Eu2 Sm3 O6 C30 163.4(10)
Sm2 Sm3 O6 C30 -83.6(9)
Sm1 Sm3 O6 C30 -139.3(8)
O19 Sm3 O6 Eu2 -176.2(3)
O1 Sm3 O6 Eu2 33.2(3)
O4 Sm3 O6 Eu2 97.3(3)
O12 Sm3 O6 Eu2 -32.7(3)
O40 Sm3 O6 Eu2 -64.2(5)
O48 Sm3 O6 Eu2 -98.2(3)
O2 Sm3 O6 Eu2 125.1(3)
Sm4 Sm3 O6 Eu2 57.1(2)
Sm2 Sm3 O6 Eu2 113.0(2)
Sm1 Sm3 O6 Eu2 57.4(4)
C22 C16 O7 C103 0.5(17)
C29 C16 O7 C103 179.3(11)
C92 C29 O8 Eu2 55.9(15)
C16 C29 O8 Eu2 -120.1(10)
C92 C29 O8 Sm4 -97.6(11)
C16 C29 O8 Sm4 86.4(13)
O6 Eu2 O8 C29 165.0(9)
O18 Eu2 O8 C29 -128.3(10)
O12 Eu2 O8 C29 105.9(9)
N22 Eu2 O8 C29 -81.8(10)
N11 Eu2 O8 C29 -38.9(9)
N32 Eu2 O8 C29 30.9(9)
N23 Eu2 O8 C29 59.5(12)
Sm4 Eu2 O8 C29 -158.7(11)
Sm3 Eu2 O8 C29 144.2(9)
O6 Eu2 O8 Sm4 -36.3(4)
O18 Eu2 O8 Sm4 30.5(2)
O12 Eu2 O8 Sm4 -95.4(3)
N22 Eu2 O8 Sm4 76.9(4)
N11 Eu2 O8 Sm4 119.8(3)
N32 Eu2 O8 Sm4 -170.4(3)
N23 Eu2 O8 Sm4 -141.8(6)
Sm3 Eu2 O8 Sm4 -57.08(19)
O43 Sm4 O8 C29 -14.1(8)
O18 Sm4 O8 C29 127.7(9)
O13 Sm4 O8 C29 94.6(9)
O1 Sm4 O8 C29 -103.4(8)
O4 Sm4 O8 C29 -169.9(8)
O33 Sm4 O8 C29 62.8(8)
O3 Sm4 O8 C29 -73.7(9)
Sm3 Sm4 O8 C29 -142.3(8)
Eu2 Sm4 O8 C29 159.1(10)
Sm1 Sm4 O8 C29 -85.2(8)
Sm2 Sm4 O8 C29 -137.0(7)
O43 Sm4 O8 Eu2 -173.2(3)
O18 Sm4 O8 Eu2 -31.4(3)
O13 Sm4 O8 Eu2 -64.5(5)
O1 Sm4 O8 Eu2 97.5(3)
O4 Sm4 O8 Eu2 31.0(3)
O33 Sm4 O8 Eu2 -96.3(3)
O3 Sm4 O8 Eu2 127.2(3)
Sm3 Sm4 O8 Eu2 58.6(2)
Sm1 Sm4 O8 Eu2 115.7(2)
Sm2 Sm4 O8 Eu2 63.9(3)
C26 C68 O9 Eu1 -56.0(14)
C42 C68 O9 Eu1 118.3(10)
C26 C68 O9 Sm2 163.6(8)
C42 C68 O9 Sm2 -22.1(13)
O10 Eu1 O9 C68 128.9(10)
O5 Eu1 O9 C68 -110.9(10)
O17 Eu1 O9 C68 -172.3(9)
N41 Eu1 O9 C68 -61.3(11)
N35 Eu1 O9 C68 72.3(10)
N14 Eu1 O9 C68 -33.7(9)
N24 Eu1 O9 C68 35.2(9)
Sm1 Eu1 O9 C68 170.0(9)
Sm2 Eu1 O9 C68 -143.7(11)
O10 Eu1 O9 Sm2 -87.4(3)
O5 Eu1 O9 Sm2 32.8(3)
O17 Eu1 O9 Sm2 -28.6(4)
N41 Eu1 O9 Sm2 82.4(5)
N35 Eu1 O9 Sm2 -144.0(3)
N14 Eu1 O9 Sm2 110.0(3)
N24 Eu1 O9 Sm2 178.9(4)
Sm1 Eu1 O9 Sm2 -46.3(2)
O15 Sm2 O9 C68 64.6(8)
O25 Sm2 O9 C68 -43.7(8)
O5 Sm2 O9 C68 119.1(8)
O37 Sm2 O9 C68 23.0(7)
O3 Sm2 O9 C68 164.6(7)
O4 Sm2 O9 C68 -95.0(8)
O2 Sm2 O9 C68 -122.9(8)
Sm1 Sm2 O9 C68 -163.3(8)
Eu1 Sm2 O9 C68 150.1(9)
Sm3 Sm2 O9 C68 -106.4(7)
Sm4 Sm2 O9 C68 -166.7(6)
O15 Sm2 O9 Eu1 -85.5(4)
O25 Sm2 O9 Eu1 166.2(3)
O5 Sm2 O9 Eu1 -31.1(3)
O37 Sm2 O9 Eu1 -127.1(4)
O3 Sm2 O9 Eu1 14.5(3)
O4 Sm2 O9 Eu1 114.8(3)
O2 Sm2 O9 Eu1 87.0(3)
Sm1 Sm2 O9 Eu1 46.6(2)
Sm3 Sm2 O9 Eu1 103.4(2)
Sm4 Sm2 O9 Eu1 43.2(5)
C85 C61 O10 Eu1 117.3(10)
C66 C61 O10 Eu1 -60.2(13)
C85 C61 O10 Sm1 -82.8(12)
C66 C61 O10 Sm1 99.6(11)
O5 Eu1 O10 C61 -164.3(7)
O9 Eu1 O10 C61 -101.5(8)
O17 Eu1 O10 C61 132.5(8)
N41 Eu1 O10 C61 85.3(8)
N35 Eu1 O10 C61 41.4(8)
N14 Eu1 O10 C61 -56.9(10)
N24 Eu1 O10 C61 -28.0(8)
Sm1 Eu1 O10 C61 164.1(9)
Sm2 Eu1 O10 C61 -140.8(8)
O5 Eu1 O10 Sm1 31.7(3)
O9 Eu1 O10 Sm1 94.4(3)
O17 Eu1 O10 Sm1 -31.6(2)
N41 Eu1 O10 Sm1 -78.8(3)
N35 Eu1 O10 Sm1 -122.7(3)
N14 Eu1 O10 Sm1 139.0(5)
N24 Eu1 O10 Sm1 168.0(3)
Sm2 Eu1 O10 Sm1 55.16(17)
O20 Sm1 O10 C61 13.4(8)
O17 Sm1 O10 C61 -131.2(8)
O1 Sm1 O10 C61 81.1(8)
O16 Sm1 O10 C61 -95.3(9)
O3 Sm1 O10 C61 172.7(8)
O21 Sm1 O10 C61 -64.9(8)
O2 Sm1 O10 C61 94.3(8)
Sm2 Sm1 O10 C61 140.1(8)
Eu1 Sm1 O10 C61 -163.8(9)
Sm4 Sm1 O10 C61 136.9(7)
Sm3 Sm1 O10 C61 83.4(8)
O20 Sm1 O10 Eu1 177.2(3)
O17 Sm1 O10 Eu1 32.6(2)
O1 Sm1 O10 Eu1 -115.2(3)
O16 Sm1 O10 Eu1 68.4(5)
O3 Sm1 O10 Eu1 -23.6(3)
O21 Sm1 O10 Eu1 98.8(3)
O2 Sm1 O10 Eu1 -101.9(3)
Sm2 Sm1 O10 Eu1 -56.17(18)
Sm4 Sm1 O10 Eu1 -59.3(3)
Sm3 Sm1 O10 Eu1 -112.82(19)
C61 C85 O11 C100 173.0(10)
C86 C85 O11 C100 -10.8(17)
C7 C95 O12 Eu2 54.6(13)
C48 C95 O12 Eu2 -120.5(9)
C7 C95 O12 Sm3 -161.3(8)
C48 C95 O12 Sm3 23.6(12)
O8 Eu2 O12 C95 -124.9(8)
O6 Eu2 O12 C95 113.5(8)
O18 Eu2 O12 C95 175.8(7)
N22 Eu2 O12 C95 66.4(10)
N11 Eu2 O12 C95 -71.1(8)
N32 Eu2 O12 C95 -33.6(8)
N23 Eu2 O12 C95 36.1(8)
Sm4 Eu2 O12 C95 -166.9(8)
Sm3 Eu2 O12 C95 147.7(9)
O8 Eu2 O12 Sm3 87.4(3)
O6 Eu2 O12 Sm3 -34.2(2)
O18 Eu2 O12 Sm3 28.2(3)
N22 Eu2 O12 Sm3 -81.2(6)
N11 Eu2 O12 Sm3 141.2(3)
N32 Eu2 O12 Sm3 178.7(3)
N23 Eu2 O12 Sm3 -111.6(3)
Sm4 Eu2 O12 Sm3 45.4(2)
O19 Sm3 O12 C95 -68.1(7)
O1 Sm3 O12 C95 124.4(7)
O4 Sm3 O12 C95 -164.5(6)
O40 Sm3 O12 C95 42.6(6)
O6 Sm3 O12 C95 -119.3(7)
O48 Sm3 O12 C95 -24.6(6)
O2 Sm3 O12 C95 82.2(7)
Sm4 Sm3 O12 C95 162.8(6)
Eu2 Sm3 O12 C95 -151.7(8)
Sm2 Sm3 O12 C95 166.1(5)
Sm1 Sm3 O12 C95 106.1(6)
O19 Sm3 O12 Eu2 83.6(4)
O1 Sm3 O12 Eu2 -83.9(3)
O4 Sm3 O12 Eu2 -12.8(3)
O40 Sm3 O12 Eu2 -165.7(3)
O6 Sm3 O12 Eu2 32.3(2)
O48 Sm3 O12 Eu2 127.1(3)
O2 Sm3 O12 Eu2 -126.1(3)
Sm4 Sm3 O12 Eu2 -45.5(2)
Sm2 Sm3 O12 Eu2 -42.2(4)
Sm1 Sm3 O12 Eu2 -102.2(2)
O15 C56 O13 Sm4 -0.9(18)
C24 C56 O13 Sm4 178.7(7)
O43 Sm4 O13 C56 -120.2(10)
O18 Sm4 O13 C56 108.6(11)
O1 Sm4 O13 C56 -12.8(13)
O4 Sm4 O13 C56 36.6(10)
O33 Sm4 O13 C56 173.5(11)
O8 Sm4 O13 C56 138.7(10)
O3 Sm4 O13 C56 -49.7(10)
Sm3 Sm4 O13 C56 27.2(11)
Eu2 Sm4 O13 C56 98.6(10)
Sm1 Sm4 O13 C56 -41.6(11)
Sm2 Sm4 O13 C56 -6.0(10)
C41 C15 O14 C70 5.8(15)
C30 C15 O14 C70 -178.7(9)
O13 C56 O15 Sm2 14.5(16)
C24 C56 O15 Sm2 -165.1(7)
O25 Sm2 O15 C56 -122.2(9)
O9 Sm2 O15 C56 138.8(9)
O5 Sm2 O15 C56 90.1(10)
O37 Sm2 O15 C56 177.0(10)
O3 Sm2 O15 C56 29.2(9)
O4 Sm2 O15 C56 -52.9(9)
O2 Sm2 O15 C56 -21.3(15)
Sm1 Sm2 O15 C56 21.4(10)
Eu1 Sm2 O15 C56 93.9(9)
Sm3 Sm2 O15 C56 -50.8(10)
Sm4 Sm2 O15 C56 -12.9(9)
O43 C79 O16 Sm1 6(2)
C83 C79 O16 Sm1 -173.4(9)
O20 Sm1 O16 C79 117.0(12)
O17 Sm1 O16 C79 -109.4(12)
O1 Sm1 O16 C79 40.7(12)
O3 Sm1 O16 C79 -40.0(12)
O10 Sm1 O16 C79 -141.9(11)
O21 Sm1 O16 C79 -174.9(13)
O2 Sm1 O16 C79 17.6(16)
Sm2 Sm1 O16 C79 -29.1(13)
Eu1 Sm1 O16 C79 -100.4(12)
Sm4 Sm1 O16 C79 3.7(12)
Sm3 Sm1 O16 C79 39.5(13)
C36 C90 O17 Sm1 165.4(8)
C37 C90 O17 Sm1 -18.8(12)
C36 C90 O17 Eu1 -56.1(13)
C37 C90 O17 Eu1 119.7(9)
O20 Sm1 O17 C90 62.3(8)
O1 Sm1 O17 C90 -106.4(7)
O16 Sm1 O17 C90 -46.3(7)
O3 Sm1 O17 C90 -124.0(7)
O10 Sm1 O17 C90 114.1(7)
O21 Sm1 O17 C90 20.8(7)
O2 Sm1 O17 C90 153.5(7)
Sm2 Sm1 O17 C90 -166.5(7)
Eu1 Sm1 O17 C90 146.1(8)
Sm4 Sm1 O17 C90 -110.1(7)
Sm3 Sm1 O17 C90 -171.9(5)
O20 Sm1 O17 Eu1 -83.8(4)
O1 Sm1 O17 Eu1 107.5(4)
O16 Sm1 O17 Eu1 167.6(3)
O3 Sm1 O17 Eu1 89.9(3)
O10 Sm1 O17 Eu1 -32.0(2)
O21 Sm1 O17 Eu1 -125.3(3)
O2 Sm1 O17 Eu1 7.4(3)
Sm2 Sm1 O17 Eu1 47.4(2)
Sm4 Sm1 O17 Eu1 103.8(2)
Sm3 Sm1 O17 Eu1 42.0(4)
O10 Eu1 O17 C90 -109.3(8)
O5 Eu1 O17 C90 128.2(8)
O9 Eu1 O17 C90 -173.2(8)
N41 Eu1 O17 C90 35.9(8)
N35 Eu1 O17 C90 -32.6(8)
N14 Eu1 O17 C90 76.3(9)
N24 Eu1 O17 C90 -64.0(10)
Sm1 Eu1 O17 C90 -143.6(9)
Sm2 Eu1 O17 C90 169.3(8)
O10 Eu1 O17 Sm1 34.2(2)
O5 Eu1 O17 Sm1 -88.3(3)
O9 Eu1 O17 Sm1 -29.7(4)
N41 Eu1 O17 Sm1 179.5(3)
N35 Eu1 O17 Sm1 111.0(3)
N14 Eu1 O17 Sm1 -140.1(3)
N24 Eu1 O17 Sm1 79.5(6)
Sm2 Eu1 O17 Sm1 -47.1(2)
C97 C4 O18 Sm4 -163.0(8)
C81 C4 O18 Sm4 23.4(12)
C97 C4 O18 Eu2 52.4(13)
C81 C4 O18 Eu2 -121.2(9)
O43 Sm4 O18 C4 -67.3(7)
O13 Sm4 O18 C4 42.1(6)
O1 Sm4 O18 C4 -171.0(6)
O4 Sm4 O18 C4 124.5(7)
O33 Sm4 O18 C4 -24.7(6)
O8 Sm4 O18 C4 -120.6(7)
O3 Sm4 O18 C4 92.9(8)
Sm3 Sm4 O18 C4 161.6(6)
Eu2 Sm4 O18 C4 -152.0(8)
Sm1 Sm4 O18 C4 169.8(5)
Sm2 Sm4 O18 C4 105.8(6)
O43 Sm4 O18 Eu2 84.7(4)
O13 Sm4 O18 Eu2 -165.9(3)
O1 Sm4 O18 Eu2 -19.0(3)
O4 Sm4 O18 Eu2 -83.5(3)
O33 Sm4 O18 Eu2 127.3(3)
O8 Sm4 O18 Eu2 31.4(2)
O3 Sm4 O18 Eu2 -115.1(5)
Sm3 Sm4 O18 Eu2 -46.4(2)
Sm1 Sm4 O18 Eu2 -38.2(4)
Sm2 Sm4 O18 Eu2 -102.2(2)
O8 Eu2 O18 C4 114.1(8)
O6 Eu2 O18 C4 -125.7(7)
O12 Eu2 O18 C4 177.2(7)
N22 Eu2 O18 C4 -32.1(7)
N11 Eu2 O18 C4 37.0(7)
N32 Eu2 O18 C4 68.8(9)
N23 Eu2 O18 C4 -71.0(9)
Sm4 Eu2 O18 C4 148.0(8)
Sm3 Eu2 O18 C4 -166.1(7)
O8 Eu2 O18 Sm4 -34.0(2)
O6 Eu2 O18 Sm4 86.3(3)
O12 Eu2 O18 Sm4 29.1(3)
N22 Eu2 O18 Sm4 179.8(3)
N11 Eu2 O18 Sm4 -111.0(3)
N32 Eu2 O18 Sm4 -79.3(6)
N23 Eu2 O18 Sm4 141.0(4)
Sm3 Eu2 O18 Sm4 45.9(2)
O25 C28 O19 Sm3 -15.5(18)
C67 C28 O19 Sm3 158.1(8)
O1 Sm3 O19 C28 14.7(12)
O4 Sm3 O19 C28 -32.4(9)
O12 Sm3 O19 C28 -140.3(9)
O40 Sm3 O19 C28 121.1(9)
O6 Sm3 O19 C28 -94.5(9)
O48 Sm3 O19 C28 179.8(10)
O2 Sm3 O19 C28 56.5(9)
Sm4 Sm3 O19 C28 -26.8(10)
Eu2 Sm3 O19 C28 -97.1(9)
Sm2 Sm3 O19 C28 10.7(9)
Sm1 Sm3 O19 C28 46.2(10)
O40 C59 O20 Sm1 10.3(19)
C84 C59 O20 Sm1 -171.1(7)
O17 Sm1 O20 C59 139.0(10)
O1 Sm1 O20 C59 -47.5(10)
O16 Sm1 O20 C59 -121.9(10)
O3 Sm1 O20 C59 -25.6(14)
O10 Sm1 O20 C59 92.4(10)
O21 Sm1 O20 C59 177.1(11)
O2 Sm1 O20 C59 34.2(10)
Sm2 Sm1 O20 C59 22.5(11)
Eu1 Sm1 O20 C59 94.4(10)
Sm4 Sm1 O20 C59 -49.2(11)
Sm3 Sm1 O20 C59 -11.4(10)
C32 C37 O21 C13 -1.9(16)
C90 C37 O21 C13 179.9(10)
C32 C37 O21 Sm1 -161.4(9)
C90 C37 O21 Sm1 20.5(11)
O20 Sm1 O21 C37 -171.3(7)
O17 Sm1 O21 C37 -21.0(6)
O1 Sm1 O21 C37 122.6(6)
O16 Sm1 O21 C37 73.9(7)
O3 Sm1 O21 C37 18.8(7)
O10 Sm1 O21 C37 -87.9(7)
O2 Sm1 O21 C37 -113.3(7)
Sm2 Sm1 O21 C37 -35.1(8)
Eu1 Sm1 O21 C37 -51.2(6)
Sm4 Sm1 O21 C37 72.1(7)
Sm3 Sm1 O21 C37 173.1(5)
O20 Sm1 O21 C13 31.4(10)
O17 Sm1 O21 C13 -178.3(10)
O1 Sm1 O21 C13 -34.7(11)
O16 Sm1 O21 C13 -83.3(10)
O3 Sm1 O21 C13 -138.5(9)
O10 Sm1 O21 C13 114.9(10)
O2 Sm1 O21 C13 89.4(10)
Sm2 Sm1 O21 C13 167.7(8)
Eu1 Sm1 O21 C13 151.6(10)
Sm4 Sm1 O21 C13 -85.2(10)
Sm3 Sm1 O21 C13 15.8(11)
C11 C23 O22 C93 -4.6(16)
C31 C23 O22 C93 177.7(9)
O19 C28 O25 Sm2 9(2)
C67 C28 O25 Sm2 -165.2(9)
O15 Sm2 O25 C28 113.7(13)
O9 Sm2 O25 C28 -112.3(13)
O5 Sm2 O25 C28 -142.0(12)
O37 Sm2 O25 C28 -177.9(14)
O3 Sm2 O25 C28 4.4(16)
O4 Sm2 O25 C28 39.6(13)
O2 Sm2 O25 C28 -45.5(13)
Sm1 Sm2 O25 C28 -32.1(14)
Eu1 Sm2 O25 C28 -102.5(13)
Sm3 Sm2 O25 C28 0.0(12)
Sm4 Sm2 O25 C28 36.1(14)
C4 C81 O33 C116 176.6(10)
C33 C81 O33 C116 -2.1(15)
C4 C81 O33 Sm4 -22.8(10)
C33 C81 O33 Sm4 158.5(9)
O43 Sm4 O33 C81 172.4(7)
O18 Sm4 O33 C81 24.5(6)
O13 Sm4 O33 C81 -71.6(6)
O1 Sm4 O33 C81 115.6(7)
O4 Sm4 O33 C81 -13.3(7)
O8 Sm4 O33 C81 90.3(6)
O3 Sm4 O33 C81 -125.7(6)
Sm3 Sm4 O33 C81 36.7(8)
Eu2 Sm4 O33 C81 53.3(6)
Sm1 Sm4 O33 C81 -171.2(5)
Sm2 Sm4 O33 C81 -70.9(7)
O43 Sm4 O33 C116 -28.5(9)
O18 Sm4 O33 C116 -176.4(10)
O13 Sm4 O33 C116 87.5(10)
O1 Sm4 O33 C116 -85.3(10)
O4 Sm4 O33 C116 145.8(9)
O8 Sm4 O33 C116 -110.6(9)
O3 Sm4 O33 C116 33.4(10)
Sm3 Sm4 O33 C116 -164.2(8)
Eu2 Sm4 O33 C116 -147.6(9)
Sm1 Sm4 O33 C116 -12.1(11)
Sm2 Sm4 O33 C116 88.2(9)
C35 C42 O37 C10 10.1(16)
C68 C42 O37 C10 -171.7(11)
C35 C42 O37 Sm2 -155.9(9)
C68 C42 O37 Sm2 22.4(11)
O15 Sm2 O37 C42 -174.3(7)
O25 Sm2 O37 C42 71.2(7)
O9 Sm2 O37 C42 -23.8(6)
O5 Sm2 O37 C42 -90.0(6)
O3 Sm2 O37 C42 -110.8(7)
O4 Sm2 O37 C42 117.2(6)
O2 Sm2 O37 C42 13.2(7)
Sm1 Sm2 O37 C42 -36.0(8)
Eu1 Sm2 O37 C42 -52.8(6)
Sm3 Sm2 O37 C42 68.5(7)
Sm4 Sm2 O37 C42 167.1(5)
O15 Sm2 O37 C10 20.8(10)
O25 Sm2 O37 C10 -93.7(10)
O9 Sm2 O37 C10 171.3(10)
O5 Sm2 O37 C10 105.1(10)
O3 Sm2 O37 C10 84.3(10)
O4 Sm2 O37 C10 -47.7(11)
O2 Sm2 O37 C10 -151.7(9)
Sm1 Sm2 O37 C10 159.1(9)
Eu1 Sm2 O37 C10 142.3(10)
Sm3 Sm2 O37 C10 -96.4(10)
Sm4 Sm2 O37 C10 2.2(12)
O20 C59 O40 Sm3 5(2)
C84 C59 O40 Sm3 -174.1(7)
O19 Sm3 O40 C59 -125.1(11)
O1 Sm3 O40 C59 26.1(11)
O4 Sm3 O40 C59 -12.3(14)
O12 Sm3 O40 C59 103.6(12)
O6 Sm3 O40 C59 132.2(11)
O48 Sm3 O40 C59 169.5(12)
O2 Sm3 O40 C59 -53.4(11)
Sm4 Sm3 O40 C59 24.1(12)
Eu2 Sm3 O40 C59 93.7(11)
Sm2 Sm3 O40 C59 -44.9(12)
Sm1 Sm3 O40 C59 -9.1(11)
O16 C79 O43 Sm4 -18.9(18)
C83 C79 O43 Sm4 160.4(8)
O18 Sm4 O43 C79 -134.8(9)
O13 Sm4 O43 C79 125.7(9)
O1 Sm4 O43 C79 -19.7(10)
O4 Sm4 O43 C79 16.9(13)
O33 Sm4 O43 C79 -174.1(10)
O8 Sm4 O43 C79 -86.9(10)
O3 Sm4 O43 C79 54.5(9)
Sm3 Sm4 O43 C79 -19.6(10)
Eu2 Sm4 O43 C79 -91.6(9)
Sm1 Sm4 O43 C79 15.0(9)
Sm2 Sm4 O43 C79 52.5(10)
C45 C48 O48 C98 1.7(17)
C95 C48 O48 C98 -177.3(10)
C45 C48 O48 Sm3 156.6(10)
C95 C48 O48 Sm3 -22.4(11)
O19 Sm3 O48 C48 172.2(7)
O1 Sm3 O48 C48 -17.5(8)
O4 Sm3 O48 C48 112.4(7)
O12 Sm3 O48 C48 24.4(7)
O40 Sm3 O48 C48 -69.0(7)
O6 Sm3 O48 C48 90.0(7)
O2 Sm3 O48 C48 -116.2(7)
Sm4 Sm3 O48 C48 38.7(9)
Eu2 Sm3 O48 C48 53.4(7)
Sm2 Sm3 O48 C48 -167.5(6)
Sm1 Sm3 O48 C48 -67.2(7)
O19 Sm3 O48 C98 -35.4(9)
O1 Sm3 O48 C98 134.9(9)
O4 Sm3 O48 C98 -95.2(9)
O12 Sm3 O48 C98 176.7(10)
O40 Sm3 O48 C98 83.4(9)
O6 Sm3 O48 C98 -117.7(9)
O2 Sm3 O48 C98 36.1(10)
Sm4 Sm3 O48 C98 -169.0(8)
Eu2 Sm3 O48 C98 -154.3(9)
Sm2 Sm3 O48 C98 -15.1(11)
Sm1 Sm3 O48 C98 85.2(9)
O19 Sm3 O1 Sm1 49.6(6)
O4 Sm3 O1 Sm1 97.8(3)
O12 Sm3 O1 Sm1 -149.5(3)
O40 Sm3 O1 Sm1 -64.4(3)
O6 Sm3 O1 Sm1 152.0(3)
O48 Sm3 O1 Sm1 -111.0(3)
O2 Sm3 O1 Sm1 7.0(2)
Sm4 Sm3 O1 Sm1 112.9(4)
Eu2 Sm3 O1 Sm1 171.9(3)
Sm2 Sm3 O1 Sm1 53.5(2)
O19 Sm3 O1 Sm4 -63.3(5)
O4 Sm3 O1 Sm4 -15.0(2)
O12 Sm3 O1 Sm4 97.6(3)
O40 Sm3 O1 Sm4 -177.2(3)
O6 Sm3 O1 Sm4 39.1(3)
O48 Sm3 O1 Sm4 136.1(3)
O2 Sm3 O1 Sm4 -105.8(3)
Eu2 Sm3 O1 Sm4 59.02(17)
Sm2 Sm3 O1 Sm4 -59.37(18)
Sm1 Sm3 O1 Sm4 -112.9(4)
O20 Sm1 O1 Sm3 72.1(3)
O17 Sm1 O1 Sm3 -116.3(4)
O16 Sm1 O1 Sm3 -178.2(3)
O3 Sm1 O1 Sm3 -99.5(3)
O10 Sm1 O1 Sm3 3.9(5)
O21 Sm1 O1 Sm3 136.8(3)
O2 Sm1 O1 Sm3 -7.4(3)
Sm2 Sm1 O1 Sm3 -54.8(2)
Eu1 Sm1 O1 Sm3 -52.7(4)
Sm4 Sm1 O1 Sm3 -110.4(3)
O20 Sm1 O1 Sm4 -177.5(3)
O17 Sm1 O1 Sm4 -5.9(5)
O16 Sm1 O1 Sm4 -67.8(3)
O3 Sm1 O1 Sm4 10.9(2)
O10 Sm1 O1 Sm4 114.3(3)
O21 Sm1 O1 Sm4 -112.7(3)
O2 Sm1 O1 Sm4 103.0(3)
Sm2 Sm1 O1 Sm4 55.65(18)
Eu1 Sm1 O1 Sm4 57.7(3)
Sm3 Sm1 O1 Sm4 110.4(3)
O43 Sm4 O1 Sm3 179.9(3)
O18 Sm4 O1 Sm3 -48.0(3)
O13 Sm4 O1 Sm3 65.7(5)
O4 Sm4 O1 Sm3 14.6(2)
O33 Sm4 O1 Sm3 -125.5(4)
O8 Sm4 O1 Sm3 -97.9(3)
O3 Sm4 O1 Sm3 103.4(3)
Eu2 Sm4 O1 Sm3 -59.70(18)
Sm1 Sm4 O1 Sm3 113.5(3)
Sm2 Sm4 O1 Sm3 59.28(18)
O43 Sm4 O1 Sm1 66.4(3)
O18 Sm4 O1 Sm1 -161.5(2)
O13 Sm4 O1 Sm1 -47.8(5)
O4 Sm4 O1 Sm1 -98.9(3)
O33 Sm4 O1 Sm1 121.0(4)
O8 Sm4 O1 Sm1 148.6(3)
O3 Sm4 O1 Sm1 -10.2(2)
Sm3 Sm4 O1 Sm1 -113.5(3)
Eu2 Sm4 O1 Sm1 -173.2(2)
Sm2 Sm4 O1 Sm1 -54.26(18)
O20 Sm1 O3 Sm2 63.9(6)
O17 Sm1 O3 Sm2 -104.1(2)
O1 Sm1 O3 Sm2 86.0(2)
O16 Sm1 O3 Sm2 166.3(3)
O10 Sm1 O3 Sm2 -49.5(3)
O21 Sm1 O3 Sm2 -142.8(2)
O2 Sm1 O3 Sm2 6.2(2)
Eu1 Sm1 O3 Sm2 -64.11(15)
Sm4 Sm1 O3 Sm2 95.6(2)
Sm3 Sm1 O3 Sm2 50.36(15)
O20 Sm1 O3 Sm4 -31.8(7)
O17 Sm1 O3 Sm4 160.3(3)
O1 Sm1 O3 Sm4 -9.7(2)
O16 Sm1 O3 Sm4 70.7(2)
O10 Sm1 O3 Sm4 -145.1(2)
O21 Sm1 O3 Sm4 121.6(2)
O2 Sm1 O3 Sm4 -89.5(2)
Sm2 Sm1 O3 Sm4 -95.6(2)
Eu1 Sm1 O3 Sm4 -159.7(2)
Sm3 Sm1 O3 Sm4 -45.26(16)
O15 Sm2 O3 Sm1 -169.8(3)
O25 Sm2 O3 Sm1 -54.9(5)
O9 Sm2 O3 Sm1 55.9(3)
O5 Sm2 O3 Sm1 104.7(3)
O37 Sm2 O3 Sm1 128.7(3)
O4 Sm2 O3 Sm1 -88.9(2)
O2 Sm2 O3 Sm1 -5.8(2)
Eu1 Sm2 O3 Sm1 65.19(16)
Sm3 Sm2 O3 Sm1 -50.82(16)
Sm4 Sm2 O3 Sm1 -100.1(3)
O15 Sm2 O3 Sm4 -69.7(3)
O25 Sm2 O3 Sm4 45.2(6)
O9 Sm2 O3 Sm4 156.0(2)
O5 Sm2 O3 Sm4 -155.2(3)
O37 Sm2 O3 Sm4 -131.2(3)
O4 Sm2 O3 Sm4 11.2(2)
O2 Sm2 O3 Sm4 94.3(2)
Sm1 Sm2 O3 Sm4 100.1(3)
Eu1 Sm2 O3 Sm4 165.3(2)
Sm3 Sm2 O3 Sm4 49.29(16)
O43 Sm4 O3 Sm1 -80.0(3)
O18 Sm4 O3 Sm1 115.3(5)
O13 Sm4 O3 Sm1 167.9(3)
O1 Sm4 O3 Sm1 9.8(2)
O4 Sm4 O3 Sm1 85.4(2)
O33 Sm4 O3 Sm1 -142.2(2)
O8 Sm4 O3 Sm1 -18.6(4)
Sm3 Sm4 O3 Sm1 46.80(17)
Eu2 Sm4 O3 Sm1 39.6(3)
Sm2 Sm4 O3 Sm1 97.4(3)
O43 Sm4 O3 Sm2 -177.4(3)
O18 Sm4 O3 Sm2 17.9(6)
O13 Sm4 O3 Sm2 70.5(2)
O1 Sm4 O3 Sm2 -87.6(2)
O4 Sm4 O3 Sm2 -12.0(2)
O33 Sm4 O3 Sm2 120.4(3)
O8 Sm4 O3 Sm2 -116.0(3)
Sm3 Sm4 O3 Sm2 -50.59(16)
Eu2 Sm4 O3 Sm2 -57.7(3)
Sm1 Sm4 O3 Sm2 -97.4(3)
O19 Sm3 O4 Sm4 172.6(3)
O1 Sm3 O4 Sm4 14.5(2)
O12 Sm3 O4 Sm4 -56.4(3)
O40 Sm3 O4 Sm4 53.4(5)
O6 Sm3 O4 Sm4 -103.6(3)
O48 Sm3 O4 Sm4 -129.2(3)
O2 Sm3 O4 Sm4 91.6(2)
Eu2 Sm3 O4 Sm4 -64.55(17)
Sm2 Sm3 O4 Sm4 99.3(3)
Sm1 Sm3 O4 Sm4 50.50(17)
O19 Sm3 O4 Sm2 73.3(2)
O1 Sm3 O4 Sm2 -84.8(2)
O12 Sm3 O4 Sm2 -155.7(2)
O40 Sm3 O4 Sm2 -45.9(5)
O6 Sm3 O4 Sm2 157.1(3)
O48 Sm3 O4 Sm2 131.5(3)
O2 Sm3 O4 Sm2 -7.7(2)
Sm4 Sm3 O4 Sm2 -99.3(3)
Eu2 Sm3 O4 Sm2 -163.9(2)
Sm1 Sm3 O4 Sm2 -48.81(15)
O43 Sm4 O4 Sm3 -52.5(7)
O18 Sm4 O4 Sm3 105.1(3)
O13 Sm4 O4 Sm3 -166.6(3)
O1 Sm4 O4 Sm3 -14.5(2)
O33 Sm4 O4 Sm3 140.9(3)
O8 Sm4 O4 Sm3 46.5(3)
O3 Sm4 O4 Sm3 -89.0(2)
Eu2 Sm4 O4 Sm3 65.69(18)
Sm1 Sm4 O4 Sm3 -50.65(18)
Sm2 Sm4 O4 Sm3 -100.8(3)
O43 Sm4 O4 Sm2 48.3(7)
O18 Sm4 O4 Sm2 -154.1(3)
O13 Sm4 O4 Sm2 -65.8(2)
O1 Sm4 O4 Sm2 86.3(2)
O33 Sm4 O4 Sm2 -118.2(3)
O8 Sm4 O4 Sm2 147.3(2)
O3 Sm4 O4 Sm2 11.9(2)
Sm3 Sm4 O4 Sm2 100.8(3)
Eu2 Sm4 O4 Sm2 166.5(2)
Sm1 Sm4 O4 Sm2 50.16(16)
O15 Sm2 O4 Sm3 176.9(3)
O25 Sm2 O4 Sm3 -72.1(3)
O9 Sm2 O4 Sm3 -17.9(5)
O5 Sm2 O4 Sm3 109.3(3)
O37 Sm2 O4 Sm3 -115.6(3)
O3 Sm2 O4 Sm3 90.8(2)
O2 Sm2 O4 Sm3 7.7(2)
Sm1 Sm2 O4 Sm3 50.76(16)
Eu1 Sm2 O4 Sm3 47.6(3)
Sm4 Sm2 O4 Sm3 102.8(3)
O15 Sm2 O4 Sm4 74.1(3)
O25 Sm2 O4 Sm4 -174.9(3)
O9 Sm2 O4 Sm4 -120.7(3)
O5 Sm2 O4 Sm4 6.5(4)
O37 Sm2 O4 Sm4 141.6(3)
O3 Sm2 O4 Sm4 -12.0(2)
O2 Sm2 O4 Sm4 -95.1(2)
Sm1 Sm2 O4 Sm4 -52.04(17)
Eu1 Sm2 O4 Sm4 -55.2(3)
Sm3 Sm2 O4 Sm4 -102.8(3)
O20 Sm1 O2 Sm3 -76.4(2)
O17 Sm1 O2 Sm3 151.9(2)
O1 Sm1 O2 Sm3 6.2(2)
O16 Sm1 O2 Sm3 29.1(7)
O3 Sm1 O2 Sm3 84.3(2)
O10 Sm1 O2 Sm3 -164.6(3)
O21 Sm1 O2 Sm3 -134.2(3)
Sm2 Sm1 O2 Sm3 90.2(2)
Eu1 Sm1 O2 Sm3 156.7(2)
Sm4 Sm1 O2 Sm3 41.92(16)
O20 Sm1 O2 Sm2 -166.6(2)
O17 Sm1 O2 Sm2 61.7(2)
O1 Sm1 O2 Sm2 -84.0(2)
O16 Sm1 O2 Sm2 -61.1(7)
O3 Sm1 O2 Sm2 -5.9(2)
O10 Sm1 O2 Sm2 105.2(3)
O21 Sm1 O2 Sm2 135.6(3)
Eu1 Sm1 O2 Sm2 66.51(13)
Sm4 Sm1 O2 Sm2 -48.27(14)
Sm3 Sm1 O2 Sm2 -90.2(2)
O19 Sm3 O2 Sm1 -166.4(3)
O1 Sm3 O2 Sm1 -6.3(2)
O4 Sm3 O2 Sm1 -83.4(2)
O12 Sm3 O2 Sm1 35.8(5)
O40 Sm3 O2 Sm1 78.2(3)
O6 Sm3 O2 Sm1 -107.6(3)
O48 Sm3 O2 Sm1 124.0(3)
Sm4 Sm3 O2 Sm1 -43.21(17)
Eu2 Sm3 O2 Sm1 -35.6(4)
Sm2 Sm3 O2 Sm1 -90.8(2)
O19 Sm3 O2 Sm2 -75.6(2)
O1 Sm3 O2 Sm2 84.5(2)
O4 Sm3 O2 Sm2 7.4(2)
O12 Sm3 O2 Sm2 126.7(4)
O40 Sm3 O2 Sm2 169.0(3)
O6 Sm3 O2 Sm2 -16.8(4)
O48 Sm3 O2 Sm2 -145.2(2)
Sm4 Sm3 O2 Sm2 47.61(13)
Eu2 Sm3 O2 Sm2 55.3(3)
Sm1 Sm3 O2 Sm2 90.8(2)
O15 Sm2 O2 Sm1 56.3(8)
O25 Sm2 O2 Sm1 162.4(3)
O9 Sm2 O2 Sm1 -108.1(3)
O5 Sm2 O2 Sm1 -51.6(2)
O37 Sm2 O2 Sm1 -144.8(2)
O3 Sm2 O2 Sm1 5.5(2)
O4 Sm2 O2 Sm1 87.8(2)
Eu1 Sm2 O2 Sm1 -67.67(14)
Sm3 Sm2 O2 Sm1 94.5(2)
Sm4 Sm2 O2 Sm1 48.34(14)
O15 Sm2 O2 Sm3 -38.2(8)
O25 Sm2 O2 Sm3 67.9(2)
O9 Sm2 O2 Sm3 157.4(3)
O5 Sm2 O2 Sm3 -146.2(2)
O37 Sm2 O2 Sm3 120.7(2)
O3 Sm2 O2 Sm3 -89.0(2)
O4 Sm2 O2 Sm3 -6.73(18)
Sm1 Sm2 O2 Sm3 -94.5(2)
Eu1 Sm2 O2 Sm3 -162.18(18)
Sm4 Sm2 O2 Sm3 -46.17(13)

loop_
_platon_squeeze_void_nr
_platon_squeeze_void_average_x
_platon_squeeze_void_average_y
_platon_squeeze_void_average_z
_platon_squeeze_void_volume
_platon_squeeze_void_count_electrons
_platon_squeeze_void_content
1 -0.058 0.480 0.269 565 178 ' '
2 0.698 -0.008 0.188 35 7 ' '
